data_7132716
loop_
_publ_author_name
'Yang, Dongsheng'
'Liu, Lihua'
'Zhang, Yunfan'
'Zhang, Miao'
'Ma, Pengtao'
'Wang, Jingping'
'Niu, Jingyang'

_publ_section_title
;
 A wheel-shaped Zr-substituted phosphotungstate
 [{Zr(C<sub>2</sub>O<sub>4</sub>)<sub>2</sub>}<sub>3</sub>
 (PO<sub>4</sub>)(P<sub>6</sub>W<sub>39</sub>O<sub>150</sub>)]<sup>39-</sup>
 with tunable proton conduction properties.
;
_journal_issue 22
_journal_name_full 'Chemical communications (Cambridge, England)'
_journal_page_first 3043
_journal_page_last 3046
_journal_paper_doi 10.1039/d4cc00216d
_journal_volume 60
_journal_year 2024
_chemical_formula_moiety 'C12 K16 Na10.5 O204 P7 W39 Zr3, 2(C4 H12 N), 7(O), [7(H2O)]'
_chemical_formula_sum 'C20 H38 K16 N2 Na10.5 O218 P7 W39 Zr3'
_chemical_formula_weight 12321.61
_space_group_crystal_system trigonal
_space_group_IT_number 152
_space_group_name_Hall 'P 31 2"'
_space_group_name_H-M_alt 'P 31 2 1'
_atom_sites_solution_hydrogens geom
_atom_sites_solution_primary dual
_audit_creation_date 2023-10-26
_audit_creation_method
;
Olex2 1.2
(compiled 2018.05.29 svn.r3508 for OlexSys, GUI svn.r5506)
;
_audit_update_record
;
2023-10-26 deposited with the CCDC.	2024-02-07 downloaded from the CCDC.
;
_cell_angle_alpha 90
_cell_angle_beta 90
_cell_angle_gamma 120
_cell_formula_units_Z 6
_cell_length_a 22.6518(5)
_cell_length_b 22.6518(5)
_cell_length_c 75.9558(19)
_cell_measurement_reflns_used 9202
_cell_measurement_temperature 150
_cell_measurement_theta_max 28.180
_cell_measurement_theta_min 2.337
_cell_volume 33751.8(14)
_computing_cell_refinement 'SAINT V8.38A (?, 2016)'
_computing_data_collection 'Bruker SMART'
_computing_data_reduction 'SAINT V8.38A (?, 2016)'
_computing_molecular_graphics 'Olex2 (Dolomanov et al., 2009)'
_computing_publication_material 'Olex2 (Dolomanov et al., 2009)'
_computing_structure_refinement 'ShelXL (Sheldrick, 2015)'
_computing_structure_solution 'ShelXT (Sheldrick, 2015)'
_diffrn_ambient_temperature 150.0
_diffrn_measured_fraction_theta_full 0.998
_diffrn_measured_fraction_theta_max 0.998
_diffrn_measurement_device_type 'Bruker D8 VENTURE PHOTON II'
_diffrn_measurement_method 'phi and omega scans'
_diffrn_radiation_monochromator 'Helios multilayer optic'
_diffrn_radiation_type MoK\a
_diffrn_radiation_wavelength 0.71073
_diffrn_reflns_av_R_equivalents 0.0502
_diffrn_reflns_av_unetI/netI 0.0425
_diffrn_reflns_Laue_measured_fraction_full 0.998
_diffrn_reflns_Laue_measured_fraction_max 0.998
_diffrn_reflns_limit_h_max 26
_diffrn_reflns_limit_h_min -27
_diffrn_reflns_limit_k_max 26
_diffrn_reflns_limit_k_min -27
_diffrn_reflns_limit_l_max 90
_diffrn_reflns_limit_l_min -90
_diffrn_reflns_number 186155
_diffrn_reflns_point_group_measured_fraction_full 0.996
_diffrn_reflns_point_group_measured_fraction_max 0.996
_diffrn_reflns_theta_full 25.099
_diffrn_reflns_theta_max 25.099
_diffrn_reflns_theta_min 2.227
_diffrn_source_type Microfocus
_exptl_absorpt_coefficient_mu 20.458
_exptl_absorpt_correction_T_max 0.0479
_exptl_absorpt_correction_T_min 0.0220
_exptl_absorpt_correction_type multi-scan
_exptl_absorpt_process_details
'SADABS-2016/2 (Bruker,2016/2) was used for absorption correction. wR2(int) was 0.0879 before and 0.0702 after correction. The Ratio of minimum to maximum transmission is 0.1776. The \l/2 correction factor is Not present.'
_exptl_crystal_colour colourless
_exptl_crystal_colour_primary colourless
_exptl_crystal_density_diffrn 3.600
_exptl_crystal_description block
_exptl_crystal_F_000 32259
_exptl_crystal_size_max 0.12
_exptl_crystal_size_mid 0.08
_exptl_crystal_size_min 0.06
_refine_diff_density_max 2.240
_refine_diff_density_min -1.192
_refine_diff_density_rms 0.262
_refine_ls_abs_structure_details
;
 Refined as an inversion twin.
;
_refine_ls_abs_structure_Flack 0.045(9)
_refine_ls_extinction_method none
_refine_ls_goodness_of_fit_ref 1.138
_refine_ls_hydrogen_treatment constr
_refine_ls_matrix_type full
_refine_ls_number_parameters 2787
_refine_ls_number_reflns 39932
_refine_ls_number_restraints 299
_refine_ls_restrained_S_all 1.140
_refine_ls_R_factor_all 0.0419
_refine_ls_R_factor_gt 0.0399
_refine_ls_shift/su_max 0.002
_refine_ls_shift/su_mean 0.000
_refine_ls_structure_factor_coef Fsqd
_refine_ls_weighting_details 'w=1/[\s^2^(Fo^2^)+(0.0235P)^2^+690.0632P] where P=(Fo^2^+2Fc^2^)/3'
_refine_ls_weighting_scheme calc
_refine_ls_wR_factor_gt 0.0907
_refine_ls_wR_factor_ref 0.0916
_reflns_Friedel_coverage 0.847
_reflns_Friedel_fraction_full 0.995
_reflns_Friedel_fraction_max 0.995
_reflns_number_gt 38444
_reflns_number_total 39932
_reflns_threshold_expression 'I > 2\s(I)'
_cod_data_source_file d4cc00216d2.cif
_cod_data_source_block 2294441
_cod_depositor_comments 'Adding full bibliography for 7132716.cif.'
_cod_original_cell_volume 33751.8(17)
_cod_original_formula_sum 'C20 H38 K16 N2 Na10.50 O218 P7 W39 Zr3'
_cod_database_code 7132716
_shelx_shelxl_version_number 2018/3
_shelx_space_group_comment
;
The symmetry employed for this shelxl refinement is uniquely defined
by the following loop, which should always be used as a source of
symmetry information in preference to the above space-group names.
They are only intended as comments.
;
_shelx_estimated_absorpt_t_max 0.373
_shelx_estimated_absorpt_t_min 0.193
_diffrn_source_source 'Incoatc Ius 3.0 '
_olex2_refinement_description
;
1. Twinned data refinement
 Scales: 0.955(9)
 0.045(9)
2. Fixed Uiso
 At 1.5 times of:
  All C(H,H,H) groups
3. Restrained distances
 N1-C13 = N1-C14 = N1-C15 = N1-C16
 1.5 with sigma of 0.01
 N2-C17 = N2-C18 = N2-C19 = N2-C20 = C11-C12
 1.5 with sigma of 0.01
 C12-O174
 1.3 with sigma of 0.01
 O15-O35W
 2.65 with sigma of 0.02
 C13-C14 \\sim C13-C15 \\sim C13-C16 \\sim C14-C15 \\sim C14-C16 \\sim C15-C16
 with sigma of 0.02
 C17-C18 \\sim C17-C19 \\sim C17-C20 \\sim C18-C19 \\sim C18-C20 \\sim C19-C20
 with sigma of 0.02
4. Uiso/Uaniso restraints and constraints
C16 \\sim N1: within 1.7A with sigma of 0.01 and sigma for terminal atoms of
0.02
C20 \\sim N2: within 1.7A with sigma of 0.01 and sigma for terminal atoms of
0.02
C17 \\sim N2: within 1.7A with sigma of 0.01 and sigma for terminal atoms of
0.02
O175 \\sim C11 \\sim O166: within 1.7A with sigma of 0.01 and sigma for
terminal atoms of 0.02
O174 \\sim C12 \\sim C11 \\sim O166: within 1.7A with sigma of 0.005 and sigma
for terminal atoms of 0.01
C5 \\sim O119 \\sim O141: within 1.4A with sigma of 0.01 and sigma for terminal
atoms of 0.02
C6 \\sim O59 \\sim O35: within 1.4A with sigma of 0.01 and sigma for terminal
atoms of 0.02
C1 \\sim O3 \\sim O150: within 1.4A with sigma of 0.01 and sigma for terminal
atoms of 0.02
O7W \\sim Na3: within 2.6A with sigma of 0.01 and sigma for terminal atoms of
0.02
O23W \\sim K16: within 3A with sigma of 0.01 and sigma for terminal atoms of
0.02
Uanis(Na10) \\sim Ueq, Uanis(O10W) \\sim Ueq, Uanis(O11W) \\sim Ueq,
Uanis(O22W) \\sim Ueq, Uanis(O23W) \\sim Ueq, Uanis(O24W) \\sim Ueq,
Uanis(O32W) \\sim Ueq, Uanis(O34W) \\sim Ueq, Uanis(O172) \\sim Ueq,
Uanis(O173) \\sim Ueq, Uanis(N2) \\sim Ueq, Uanis(C18) \\sim Ueq, Uanis(C19)
\\sim Ueq, Uanis(C20) \\sim Ueq, Uanis(C15) \\sim Ueq, Uanis(C16) \\sim Ueq,
Uanis(O12W) \\sim Ueq, Uanis(O13W) \\sim Ueq, Uanis(O15W) \\sim Ueq,
Uanis(O35W) \\sim Ueq, Uanis(C5) \\sim Ueq, Uanis(O7W) \\sim Ueq, Uanis(O136)
\\sim Ueq, Uanis(O30W) \\sim Ueq, Uanis(O6W) \\sim Ueq, Uanis(O174) \\sim Ueq,
Uanis(C12) \\sim Ueq: with sigma of 0.01 and sigma for terminal atoms of 0.02
Uanis(O5W) \\sim Ueq: with sigma of 0.005 and sigma for terminal atoms of 0.01
5.a Idealised Me refined as rotating group:
 C17(H17A,H17B,H17C), C18(H18A,H18B,H18C), C19(H19A,H19B,H19C), C20(H20A,H20B,
 H20C), C13(H13A,H13B,H13C), C14(H14A,H14B,H14C), C15(H15A,H15B,H15C), C16(H16A,
 H16B,H16C)
;
_smtbx_masks_special_details
;
 Highly disordered solvent was located in the structures.
 Reflection contributions from this solvent were removed
 using program OLEX2, function MSAKS, which determined
 there to be 407.7 electrons in 3519.8 \%A^3^ removed per unit cell. 
 This is consistent with the presence of 7[H2O] per formula unit
 which account for 420 electrons.
 Therefore, there are about 7[H2O] molecules
 were added to the chemical formulas.
 Thus all reported items that derive from the molecular formula
 (<i>e.g.</i>, <i>F</i>(000), density, molecular weight,
 <i>etc</i>.) are inconsistent with the calculated values.
;
_olex2_submission_special_instructions 'No special instructions were received'

loop_
_space_group_symop_operation_xyz
'x, y, z'
'-y, x-y, z+1/3'
'-x+y, -x, z+2/3'
'y, x, -z'
'x-y, -y, -z+2/3'
'-x, -x+y, -z+1/3'

loop_
_atom_site_label
_atom_site_type_symbol
_atom_site_fract_x
_atom_site_fract_y
_atom_site_fract_z
_atom_site_U_iso_or_equiv
_atom_site_adp_type
_atom_site_occupancy
_atom_site_site_symmetry_order
_atom_site_calc_flag
_atom_site_refinement_flags_posn
_atom_site_refinement_flags_adp
_atom_site_refinement_flags_occupancy
_atom_site_disorder_assembly
_atom_site_disorder_group
W1 W 0.39243(5) 0.21069(5) 0.57546(2) 0.0292(2) Uani 1 1 d . . . . .
W2 W 1.04863(5) 0.47691(5) 0.54546(2) 0.0298(2) Uani 1 1 d . . . . .
W3 W 0.57943(5) 0.03499(5) 0.57727(2) 0.0286(2) Uani 1 1 d . . . . .
W4 W 0.64261(5) 0.59583(5) 0.63687(2) 0.0300(2) Uani 1 1 d . . . . .
W5 W 0.40705(5) 0.36232(5) 0.59581(2) 0.0303(2) Uani 1 1 d . . . . .
W6 W 0.69184(5) 0.19272(5) 0.55124(2) 0.0289(2) Uani 1 1 d . . . . .
W7 W 0.57726(5) 0.71166(5) 0.57229(2) 0.0310(2) Uani 1 1 d . . . . .
W8 W 0.93942(5) 0.22073(5) 0.59122(2) 0.0313(2) Uani 1 1 d . . . . .
W9 W 1.25776(5) 0.72083(5) 0.56387(2) 0.0310(2) Uani 1 1 d . . . . .
W10 W 1.26567(5) 0.71853(5) 0.60811(2) 0.0310(2) Uani 1 1 d . . . . .
W11 W 0.61792(5) 0.59175(5) 0.54864(2) 0.0300(2) Uani 1 1 d . . . . .
W12 W 1.08874(5) 0.35632(5) 0.56786(2) 0.0308(2) Uani 1 1 d . . . . .
W13 W 1.09231(5) 0.35820(5) 0.61174(2) 0.0308(2) Uani 1 1 d . . . . .
W14 W 0.75898(5) 0.85299(5) 0.56965(2) 0.0307(2) Uani 1 1 d . . . . .
W15 W 0.58529(5) 0.71309(5) 0.61635(2) 0.0319(2) Uani 1 1 d . . . . .
W16 W 1.08683(5) 0.66030(5) 0.54417(2) 0.0310(2) Uani 1 1 d . . . . .
W17 W 0.80214(5) 0.73473(5) 0.54660(2) 0.0298(2) Uani 1 1 d . . . . .
W18 W 0.59994(5) 0.04966(5) 0.62118(2) 0.0306(2) Uani 1 1 d . . . . .
W19 W 0.76412(5) 0.85385(5) 0.61394(2) 0.0324(2) Uani 1 1 d . . . . .
W20 W 0.78602(5) 0.12362(5) 0.61813(2) 0.0315(2) Uani 1 1 d . . . . .
W21 W 0.82533(5) 0.74180(5) 0.63504(2) 0.0314(2) Uani 1 1 d . . . . .
W22 W 0.71637(5) 0.22659(5) 0.63918(2) 0.0325(2) Uani 1 1 d . . . . .
W23 W 1.19716(5) 0.83702(5) 0.60826(2) 0.0333(2) Uani 1 1 d . . . . .
W24 W 1.18393(5) 0.83321(5) 0.56443(2) 0.0328(2) Uani 1 1 d . . . . .
W25 W 0.76639(5) 0.10239(5) 0.57464(2) 0.0306(2) Uani 1 1 d . . . . .
W26 W 0.93874(5) 0.89516(5) 0.56704(2) 0.0325(2) Uani 1 1 d . . . . .
W27 W 0.43714(5) 0.07508(5) 0.57731(2) 0.0273(2) Uani 1 1 d . . . . .
W28 W 0.45548(5) 0.08615(5) 0.62129(2) 0.0274(2) Uani 1 1 d . . . . .
W29 W 0.45634(5) 0.52465(5) 0.57362(2) 0.0280(2) Uani 1 1 d . . . . .
W30 W 0.46739(5) 0.52784(5) 0.61756(2) 0.0283(2) Uani 1 1 d . . . . .
W31 W 1.22666(5) 0.53812(5) 0.60921(2) 0.0295(2) Uani 1 1 d . . . . .
W32 W 1.22125(5) 0.53961(5) 0.56503(2) 0.0286(2) Uani 1 1 d . . . . .
W33 W 0.40233(5) 0.21623(5) 0.61923(2) 0.0289(2) Uani 1 1 d . . . . .
W34 W 0.54691(5) 0.23190(5) 0.55163(2) 0.0289(2) Uani 1 1 d . . . . .
W35 W 0.57123(5) 0.26503(5) 0.63953(2) 0.0293(2) Uani 1 1 d . . . . .
W36 W 0.94465(5) 0.90215(5) 0.61078(2) 0.0341(2) Uani 1 1 d . . . . .
W37 W 1.07916(5) 0.88589(5) 0.58848(2) 0.0357(3) Uani 1 1 d . . . . .
W38 W 1.10198(6) 0.67225(6) 0.63283(2) 0.0367(2) Uani 1 1 d . . . . .
W39 W 1.06404(6) 0.48974(6) 0.63414(2) 0.0372(2) Uani 1 1 d . . . . .
Zr1 Zr 0.62052(12) 0.42354(12) 0.54569(3) 0.0312(5) Uani 1 1 d . . . . .
Zr2 Zr 0.85524(11) 0.36591(12) 0.54509(3) 0.0285(5) Uani 1 1 d . . . . .
Zr3 Zr 0.91739(12) 0.65741(12) 0.54276(3) 0.0317(5) Uani 1 1 d . . . . .
K1 K 0.9444(3) 0.5318(3) 0.57047(9) 0.0410(14) Uani 1 1 d . . . . .
K2 K 0.6391(3) 0.2364(4) 0.68173(8) 0.0480(16) Uani 1 1 d . . . . .
K3 K 0.4399(3) 0.1190(3) 0.66869(9) 0.0452(15) Uani 1 1 d . . . . .
K4 K 0.9048(3) 0.3164(3) 0.62690(9) 0.0479(16) Uani 1 1 d . . . . .
K5 K 0.2700(3) -0.0341(4) 0.65335(9) 0.0572(19) Uani 1 1 d . . . . .
K6 K 0.2733(4) 0.0257(4) 0.59964(12) 0.063(2) Uani 1 1 d . . . . .
K7 K 0.9980(3) 0.7601(4) 0.62375(10) 0.0531(17) Uani 1 1 d . . . . .
K8 K 0.5394(4) 0.4077(3) 0.62870(9) 0.0489(16) Uani 1 1 d . . . . .
K9 K 1.4030(3) 0.6373(3) 0.59683(9) 0.0408(14) Uani 1 1 d . . . . .
K10 K 0.7104(3) 0.3484(3) 0.57253(9) 0.0394(14) Uani 1 1 d . . . . .
K11 K 0.3642(4) -0.1019(3) 0.58589(10) 0.0548(17) Uani 1 1 d . . . . .
K12 K 0.2734(3) 0.4185(3) 0.58560(9) 0.0394(14) Uani 1 1 d . . . . .
K13 K 0.7568(3) 0.5775(3) 0.56993(9) 0.0461(15) Uani 1 1 d . . . . .
K14 K 0.8767(3) 1.0236(3) 0.58991(13) 0.063(2) Uani 1 1 d . . . . .
K15 K 1.3184(5) 0.4684(5) 0.52863(12) 0.085(3) Uani 1 1 d . . . . .
K16 K 0.4535(4) -0.0487(4) 0.65455(12) 0.069(2) Uani 1 1 d . U . . .
P1 P 0.8183(3) 0.7598(3) 0.59073(8) 0.0265(13) Uani 1 1 d . . . . .
P2 P 0.6135(3) 0.5998(3) 0.59295(8) 0.0278(13) Uani 1 1 d . . . . .
P3 P 0.5374(3) 0.2312(3) 0.59620(9) 0.0273(13) Uani 1 1 d . . . . .
P4 P 0.6988(3) 0.1883(3) 0.59562(9) 0.0260(13) Uani 1 1 d . . . . .
P5 P 1.0735(3) 0.4797(3) 0.58936(8) 0.0262(13) Uani 1 1 d . . . . .
P6 P 1.1155(3) 0.6830(3) 0.58806(8) 0.0274(13) Uani 1 1 d . . . . .
P7 P 0.7949(4) 0.4808(3) 0.53625(9) 0.0345(15) Uani 1 1 d . . . . .
Na1 Na 0.8156(5) 0.0070(5) 0.53135(12) 0.035(2) Uani 1 1 d . . . . .
Na2 Na 0.9114(5) 0.2167(5) 0.54345(11) 0.031(2) Uani 1 1 d . . . . .
Na3 Na 0.7265(5) 0.4665(5) 0.62630(15) 0.039(2) Uani 1 1 d . U . . .
Na4 Na 1.3504(5) 0.9518(6) 0.53240(11) 0.041(3) Uani 1 1 d . . . . .
Na5 Na 1.0725(6) 0.8769(6) 0.53704(15) 0.052(3) Uani 1 1 d . . . . .
Na6 Na 1.5449(6) 0.8488(6) 0.5801(2) 0.063(4) Uani 1 1 d . . . . .
Na7 Na 0.4122(5) 0.3690(5) 0.54626(12) 0.033(2) Uani 1 1 d . . . . .
Na8 Na 0.6260(7) 0.8937(7) 0.63357(16) 0.056(3) Uani 1 1 d . . . . .
Na9 Na 0.6877(8) 0.6877(8) 0.500000 0.063(5) Uani 1 2 d S T P . .
Na10 Na 0.8471(9) 0.4416(9) 0.6260(3) 0.095(5) Uani 1 1 d . U . . .
Na11 Na 0.6866(9) 0.5323(8) 0.4752(2) 0.085(5) Uani 1 1 d . . . . .
O1 O 0.5402(9) 0.7435(9) 0.5582(3) 0.041(4) Uani 1 1 d . . . . .
O1W O 0.7222(9) 0.3643(10) 0.6091(3) 0.051(5) Uani 1 1 d . . . . .
O2 O 1.0468(8) 0.4934(8) 0.6064(2) 0.030(4) Uani 1 1 d . . . . .
O2W O 0.9483(12) 0.5335(12) 0.6076(4) 0.082(9) Uani 1 1 d . . . . .
O3 O 0.6662(8) 0.4412(9) 0.5721(2) 0.032(4) Uani 1 1 d . U . . .
O3W O 0.7631(10) 0.5780(10) 0.6061(3) 0.058(6) Uani 1 1 d . . . . .
O4 O 0.5190(8) 0.3984(8) 0.5944(2) 0.027(4) Uani 1 1 d . . . . .
O4W O 0.7919(12) 0.5635(12) 0.6428(4) 0.076(7) Uani 1 1 d . . . . .
O5 O 1.0790(8) 0.6521(8) 0.6055(2) 0.035(4) Uani 1 1 d . . . . .
O5W O 0.9152(13) 0.5230(14) 0.6464(4) 0.086(8) Uani 1 1 d . U . . .
O6 O 0.3194(8) 0.3333(8) 0.5966(2) 0.033(4) Uani 1 1 d . . . . .
O6W O 0.7691(18) 0.4260(18) 0.6457(4) 0.110(11) Uani 1 1 d . U . . .
O7 O 0.4050(8) 0.0362(8) 0.6002(2) 0.028(4) Uani 1 1 d . . . . .
O7W O 0.8173(14) 0.4939(14) 0.6052(4) 0.086(6) Uani 1 1 d . U . . .
O8 O 0.4312(8) 0.4292(8) 0.5781(2) 0.030(4) Uani 1 1 d . . . . .
O8W O 0.5849(10) 0.2871(9) 0.7050(3) 0.049(5) Uani 1 1 d . . . . .
O9 O 0.3994(8) 0.0315(8) 0.6369(2) 0.029(4) Uani 1 1 d . . . . .
O9W O 0.4520(16) 0.3920(16) 0.6558(4) 0.091(9) Uani 1 1 d . . . . .
O10 O 0.6238(8) 0.6033(9) 0.6589(2) 0.038(4) Uani 1 1 d . . . . .
O10W O 0.7581(18) 0.3709(19) 0.6776(4) 0.124(12) Uani 1 1 d . U . . .
O11 O 0.3401(8) 0.1983(8) 0.6346(2) 0.033(4) Uani 1 1 d . . . . .
O11W O 0.9303(19) 0.3014(17) 0.6615(4) 0.104(10) Uani 1 1 d . U . . .
O12 O 0.6851(9) 0.1629(9) 0.5302(2) 0.039(4) Uani 1 1 d . . . . .
O13 O 0.8933(8) 0.8206(8) 0.5892(2) 0.030(4) Uani 1 1 d . . . . .
O14 O 1.1027(9) 0.6774(9) 0.5223(2) 0.039(4) Uani 1 1 d . . . . .
O15 O 0.7926(12) 0.4738(12) 0.5160(3) 0.074(7) Uani 1 1 d D . . . .
O16 O 1.2786(8) 0.5421(8) 0.5498(2) 0.033(4) Uani 1 1 d . . . . .
O17 O 0.5990(8) 0.3252(9) 0.5487(2) 0.029(4) Uani 1 1 d . . . . .
O18 O 0.6230(8) 0.6754(8) 0.6299(3) 0.035(4) Uani 1 1 d . . . . .
O18W O 0.2524(13) 0.3553(12) 0.5532(3) 0.070(7) Uani 1 1 d . . . . .
O19 O 0.8650(8) 0.1753(8) 0.5758(2) 0.036(4) Uani 1 1 d . . . . .
O19W O 0.3076(11) 0.0873(11) 0.6723(3) 0.055(5) Uani 1 1 d . . . . .
O20 O 0.8704(9) 0.6985(10) 0.6365(2) 0.038(4) Uani 1 1 d . . . . .
O20W O 0.2355(14) 0.0484(13) 0.6316(3) 0.079(8) Uani 1 1 d . . . . .
O21 O 1.0556(8) 0.4634(9) 0.5234(3) 0.039(4) Uani 1 1 d . . . . .
O21W O 0.2550(9) 0.0231(9) 0.5651(4) 0.061(7) Uani 1 1 d . . . . .
O22 O 0.7592(8) 0.7881(9) 0.5553(2) 0.034(4) Uani 1 1 d . . . . .
O22W O 0.3791(16) -0.0963(16) 0.6256(4) 0.100(9) Uani 1 1 d . U . . .
O23 O 1.2261(8) 0.8940(9) 0.5485(2) 0.036(4) Uani 1 1 d . . . . .
O23W O 0.3790(19) -0.1905(18) 0.6598(4) 0.118(10) Uani 1 1 d . U . . .
O24 O 0.4665(8) 0.2368(8) 0.5596(2) 0.031(4) Uani 1 1 d . . . . .
O24W O 0.6614(11) 0.9308(10) 0.5999(3) 0.056(5) Uani 1 1 d . U . . .
O25 O 0.7022(8) 0.2257(7) 0.5785(2) 0.025(3) Uani 1 1 d . . . . .
O25W O 0.9149(16) 1.0500(13) 0.6252(4) 0.089(9) Uani 1 1 d . . . . .
O26 O 0.7555(8) 0.1683(8) 0.5951(2) 0.028(4) Uani 1 1 d . . . . .
O27 O 0.7709(8) 0.7913(8) 0.5915(2) 0.026(3) Uani 1 1 d . . . . .
O28 O 0.7590(8) 0.8963(8) 0.5912(2) 0.029(4) Uani 1 1 d . . . . .
O28W O 1.4121(13) 0.8970(12) 0.5533(4) 0.079(8) Uani 1 1 d . . . . .
O29 O 0.9894(9) 0.9682(8) 0.6247(2) 0.036(4) Uani 1 1 d . . . . .
O29W O 1.4215(14) 0.7385(16) 0.5748(4) 0.085(9) Uani 1 1 d . . . . .
O30 O 1.1083(8) 0.3098(8) 0.5528(3) 0.038(4) Uani 1 1 d . . . . .
O30W O 1.6298(15) 0.9116(17) 0.5530(4) 0.097(10) Uani 1 1 d . U . . .
O31 O 0.8758(9) 0.1900(8) 0.6118(2) 0.032(4) Uani 1 1 d . . . . .
O31W O 0.9267(15) 1.0540(13) 0.5564(4) 0.077(8) Uani 1 1 d . . . . .
O32 O 1.2679(9) 0.5400(8) 0.5857(2) 0.031(4) Uani 1 1 d . . . . .
O32W O 0.4491(19) 0.4755(19) 0.5200(5) 0.119(12) Uani 1 1 d . U . . .
O33 O 0.7823(7) 0.0719(7) 0.5966(2) 0.026(4) Uani 1 1 d . . . . .
O33W O 0.5884(19) 0.730(2) 0.4906(4) 0.118(12) Uani 1 1 d . . . . .
O34 O 0.4068(8) 0.5116(9) 0.6334(2) 0.033(4) Uani 1 1 d . . . . .
O34W O 0.6667(18) 0.7678(18) 0.5229(5) 0.114(11) Uani 1 1 d . U . . .
O35 O 0.9050(9) 0.2975(9) 0.5919(2) 0.037(4) Uani 1 1 d . U . . .
O36 O 0.3241(9) 0.1779(8) 0.5612(3) 0.045(5) Uani 1 1 d . . . . .
O37 O 1.2553(7) 0.8023(8) 0.6063(2) 0.028(4) Uani 1 1 d . . . . .
O27W O 0.5443(10) 0.0923(11) 0.6650(3) 0.049(5) Uani 1 1 d . . . . .
O38 O 0.9769(8) 0.7427(10) 0.5611(3) 0.046(5) Uani 1 1 d . . . . .
O39 O 1.1776(8) 0.6778(8) 0.5504(2) 0.032(4) Uani 1 1 d . . . . .
O40 O 1.1152(8) 0.3311(8) 0.5900(2) 0.034(4) Uani 1 1 d . . . . .
O41 O 0.5459(8) -0.0382(9) 0.5642(2) 0.035(4) Uani 1 1 d . . . . .
O42 O 1.2464(9) 0.7999(8) 0.5650(3) 0.038(4) Uani 1 1 d . . . . .
O43 O 0.9971(8) 0.6408(8) 0.5448(3) 0.036(4) Uani 1 1 d . . . . .
O44 O 0.8047(8) 0.0799(9) 0.6343(3) 0.040(5) Uani 1 1 d . . . . .
O45 O 1.1977(9) 0.6877(8) 0.6240(3) 0.038(4) Uani 1 1 d . . . . .
O46 O 1.0146(8) 0.8839(8) 0.5707(2) 0.032(4) Uani 1 1 d . . . . .
O47 O 0.5451(9) 0.2479(9) 0.6619(2) 0.036(4) Uani 1 1 d . . . . .
O48 O 0.3865(8) 0.5042(8) 0.5602(2) 0.034(4) Uani 1 1 d . . . . .
O49 O 0.6150(7) 0.6695(8) 0.5935(2) 0.027(4) Uani 1 1 d . . . . .
O50 O 0.7705(8) 0.1817(8) 0.6317(3) 0.033(4) Uani 1 1 d . . . . .
O51 O 1.2477(8) 0.9082(8) 0.6213(2) 0.032(4) Uani 1 1 d . . . . .
O52 O 0.7612(9) 0.9112(9) 0.6283(2) 0.037(4) Uani 1 1 d . . . . .
O53 O 0.7353(8) 0.6643(8) 0.6372(2) 0.029(4) Uani 1 1 d . . . . .
O54 O 1.1673(9) 0.5365(8) 0.6241(2) 0.040(4) Uani 1 1 d . . . . .
O55 O 1.1350(8) 0.9706(8) 0.5871(3) 0.037(4) Uani 1 1 d . . . . .
O56 O 0.8025(7) 0.7140(7) 0.5751(2) 0.024(3) Uani 1 1 d . . . . .
O57 O 0.9674(8) 0.9499(8) 0.5889(2) 0.030(4) Uani 1 1 d . . . . .
O58 O 1.2950(8) 0.5496(8) 0.6216(2) 0.031(4) Uani 1 1 d . . . . .
O59 O 0.8857(8) 0.3101(9) 0.5640(3) 0.038(4) Uani 1 1 d . U . . .
O60 O 0.6878(8) 0.0608(8) 0.6180(2) 0.034(4) Uani 1 1 d . . . . .
O61 O 0.3780(8) 0.0077(9) 0.5646(2) 0.036(4) Uani 1 1 d . . . . .
O62 O 0.8075(9) 0.7578(9) 0.5248(2) 0.039(4) Uani 1 1 d . . . . .
O63 O 0.7525(8) 0.1594(8) 0.5588(2) 0.032(4) Uani 1 1 d . . . . .
O64 O 1.3105(8) 0.7498(8) 0.5852(2) 0.029(4) Uani 1 1 d . . . . .
O65 O 1.1227(9) 0.3220(10) 0.6264(2) 0.043(5) Uani 1 1 d . . . . .
O66 O 0.4416(8) 0.4333(8) 0.6129(2) 0.029(4) Uani 1 1 d . . . . .
O67 O 0.9762(9) 0.9596(10) 0.5512(3) 0.044(5) Uani 1 1 d . . . . .
O68 O 0.8473(9) 0.5539(9) 0.5411(2) 0.039(4) Uani 1 1 d . . . . .
O69 O 0.7846(9) 0.0532(10) 0.5608(3) 0.050(5) Uani 1 1 d . . . . .
O70 O 0.4137(8) 0.5181(8) 0.5965(2) 0.032(4) Uani 1 1 d . . . . .
O71 O 0.7462(9) 0.9032(9) 0.5545(2) 0.035(4) Uani 1 1 d . . . . .
O72 O 0.8341(10) 0.7741(10) 0.6564(3) 0.045(5) Uani 1 1 d . . . . .
O73 O 0.3468(8) 0.1886(8) 0.5978(2) 0.030(4) Uani 1 1 d . . . . .
O74 O 0.4760(8) 0.2435(8) 0.5961(2) 0.027(4) Uani 1 1 d . . . . .
O75 O 0.8891(8) 0.8190(8) 0.5534(2) 0.026(3) Uani 1 1 d . . . . .
O76 O 0.5535(8) 0.7456(9) 0.6314(3) 0.040(5) Uani 1 1 d . . . . .
O77 O 0.6173(7) 0.1055(7) 0.5610(2) 0.027(4) Uani 1 1 d . . . . .
O78 O 0.6737(8) 0.0458(8) 0.5767(2) 0.032(4) Uani 1 1 d . . . . .
O79 O 0.5250(9) 0.5359(9) 0.5573(2) 0.032(4) Uani 1 1 d . . . . .
O80 O 0.6465(8) 0.2522(9) 0.64132(19) 0.027(4) Uani 1 1 d . . . . .
O81 O 0.5358(7) 0.5439(8) 0.59440(19) 0.023(3) Uani 1 1 d . . . . .
O82 O 0.9651(9) 0.1593(9) 0.5928(3) 0.041(5) Uani 1 1 d . . . . .
O83 O 0.5082(8) 0.1523(9) 0.5976(2) 0.033(4) Uani 1 1 d . . . . .
O84 O 1.1706(8) 0.4363(8) 0.5671(2) 0.032(4) Uani 1 1 d . . . . .
O85 O 0.4045(9) 0.2979(9) 0.5780(2) 0.037(4) Uani 1 1 d . . . . .
O86 O 1.1848(8) 0.6823(8) 0.5870(2) 0.026(4) Uani 1 1 d . . . . .
O87 O 1.2533(8) 0.6331(9) 0.5660(2) 0.035(4) Uani 1 1 d . . . . .
O88 O 0.8618(8) 0.9054(8) 0.6104(3) 0.036(4) Uani 1 1 d . . . . .
O89 O 0.6515(8) 0.5939(8) 0.6088(2) 0.027(4) Uani 1 1 d . . . . .
O90 O 0.8087(8) 0.7185(8) 0.6077(2) 0.028(4) Uani 1 1 d . . . . .
O91 O 0.3903(8) 0.1223(7) 0.5776(2) 0.028(4) Uani 1 1 d . . . . .
O92 O 0.7086(8) 0.2331(8) 0.6113(2) 0.027(4) Uani 1 1 d . . . . .
O93 O 1.1524(8) 0.5277(8) 0.58804(18) 0.027(4) Uani 1 1 d . . . . .
O94 O 1.2649(8) 0.6364(8) 0.6051(2) 0.032(4) Uani 1 1 d . . . . .
O95 O 1.0037(8) 0.7741(9) 0.5885(2) 0.036(4) Uani 1 1 d . . . . .
O96 O 1.0376(8) 0.4878(8) 0.5735(2) 0.027(4) Uani 1 1 d . . . . .
O97 O 1.0027(7) 0.2854(8) 0.6093(2) 0.027(4) Uani 1 1 d . . . . .
O98 O 1.0604(7) 0.5653(8) 0.5437(2) 0.031(4) Uani 1 1 d . . . . .
O99 O 0.5680(8) -0.0163(9) 0.6363(3) 0.039(4) Uani 1 1 d . . . . .
O100 O 1.1352(7) 0.7592(7) 0.5876(2) 0.022(3) Uani 1 1 d . . . . .
O101 O 0.6332(8) 0.1266(8) 0.6343(2) 0.028(4) Uani 1 1 d . . . . .
O102 O 1.0609(8) 0.4042(8) 0.5896(2) 0.032(4) Uani 1 1 d . . . . .
O103 O 0.4970(9) 0.1377(9) 0.5608(2) 0.039(4) Uani 1 1 d . . . . .
O104 O 0.6634(8) 0.7890(8) 0.5734(2) 0.036(4) Uani 1 1 d . . . . .
O105 O 0.8423(8) 0.6824(8) 0.5454(2) 0.032(4) Uani 1 1 d . . . . .
O106 O 0.5023(7) 0.6219(8) 0.6153(2) 0.026(3) Uani 1 1 d . . . . .
O107 O 0.5829(8) 0.2671(8) 0.61147(19) 0.024(3) Uani 1 1 d . . . . .
O108 O 0.9550(8) 0.4382(8) 0.5464(2) 0.031(4) Uani 1 1 d . . . . .
O109 O 0.5022(8) 0.0425(8) 0.57913(19) 0.029(4) Uani 1 1 d . . . . .
O110 O 0.4941(7) 0.6191(8) 0.5738(2) 0.026(4) Uani 1 1 d . . . . .
O111 O 0.3995(7) 0.1324(8) 0.6189(2) 0.029(4) Uani 1 1 d . . . . .
O112 O 1.1425(9) 0.7697(9) 0.6242(3) 0.039(4) Uani 1 1 d . . . . .
O113 O 0.9960(7) 0.2762(8) 0.5734(2) 0.028(4) Uani 1 1 d . . . . .
O114 O 1.1223(8) 0.8582(10) 0.6051(2) 0.037(4) Uani 1 1 d . . . . .
O115 O 0.6339(8) 0.5192(9) 0.5468(2) 0.033(4) Uani 1 1 d . . . . .
O116 O 0.5419(9) 0.4013(8) 0.5658(2) 0.032(4) Uani 1 1 d . . . . .
O117 O 0.6241(8) 0.2211(8) 0.5502(2) 0.028(4) Uani 1 1 d . . . . .
O118 O 0.5139(8) 0.0526(8) 0.6199(2) 0.030(4) Uani 1 1 d . . . . .
O119 O 0.8473(9) 0.3953(9) 0.5732(2) 0.041(4) Uani 1 1 d . U . . .
O120 O 0.5500(8) 0.7330(9) 0.5946(2) 0.036(4) Uani 1 1 d . . . . .
O121 O 0.7128(9) 0.6561(8) 0.5460(2) 0.032(4) Uani 1 1 d . . . . .
O122 O 0.6684(8) 0.7933(8) 0.6115(2) 0.034(4) Uani 1 1 d . . . . .
O123 O 0.4133(8) 0.3069(8) 0.6131(2) 0.028(4) Uani 1 1 d . . . . .
O124 O 0.6061(8) 0.6677(9) 0.5565(3) 0.042(5) Uani 1 1 d . . . . .
O125 O 1.0461(8) 0.3931(8) 0.5537(2) 0.027(4) Uani 1 1 d . . . . .
O126 O 0.5140(8) 0.1593(9) 0.6340(2) 0.035(4) Uani 1 1 d . . . . .
O127 O 0.6295(8) 0.1201(7) 0.5972(2) 0.026(4) Uani 1 1 d . . . . .
O128 O 0.8916(8) 0.6186(9) 0.5705(3) 0.038(4) Uani 1 1 d . . . . .
O129 O 0.6526(8) 0.5244(9) 0.6383(2) 0.038(4) Uani 1 1 d . . . . .
O130 O 0.7627(8) 0.2817(8) 0.5475(2) 0.029(4) Uani 1 1 d . . . . .
O131 O 1.1808(9) 0.4414(8) 0.6086(2) 0.034(4) Uani 1 1 d . . . . .
O132 O 0.5417(8) 0.5406(8) 0.6308(2) 0.031(4) Uani 1 1 d . . . . .
O133 O 1.3236(8) 0.7541(8) 0.5482(2) 0.033(4) Uani 1 1 d . . . . .
O134 O 0.6438(7) 0.5901(7) 0.5763(2) 0.027(4) Uani 1 1 d . . . . .
O135 O 0.5759(8) 0.2579(8) 0.57895(19) 0.027(4) Uani 1 1 d . . . . .
O136 O 0.5681(8) -0.0073(7) 0.5998(2) 0.027(4) Uani 1 1 d . U . . .
O137 O 0.8542(8) 0.8996(7) 0.5690(2) 0.029(4) Uani 1 1 d . . . . .
O138 O 0.7748(8) 0.7976(8) 0.6281(2) 0.033(4) Uani 1 1 d . . . . .
O139 O 1.1159(8) 0.8569(9) 0.5694(3) 0.037(4) Uani 1 1 d . . . . .
O140 O 1.0184(8) 0.8843(9) 0.6061(2) 0.036(4) Uani 1 1 d . . . . .
O141 O 0.8615(9) 0.3841(9) 0.6017(2) 0.038(4) Uani 1 1 d . U . . .
O142 O 1.2290(9) 0.8827(9) 0.5854(3) 0.040(4) Uani 1 1 d . . . . .
O143 O 1.0756(9) 0.5773(9) 0.6347(2) 0.039(4) Uani 1 1 d . . . . .
O144 O 0.8893(9) 0.3085(10) 0.5291(2) 0.041(4) Uani 1 1 d . . . . .
O145 O 0.4823(8) 0.2577(9) 0.6322(2) 0.036(4) Uani 1 1 d . . . . .
O146 O 0.7864(10) 0.3084(10) 0.6388(2) 0.044(5) Uani 1 1 d . . . . .
O147 O 0.5171(9) 0.2087(10) 0.5303(2) 0.042(5) Uani 1 1 d . . . . .
O148 O 0.7153(11) 0.2032(11) 0.6611(3) 0.050(5) Uani 1 1 d . . . . .
O149 O 0.9049(8) 0.8279(8) 0.6261(2) 0.029(4) Uani 1 1 d . . . . .
O150 O 0.6504(9) 0.4388(9) 0.6015(2) 0.036(4) Uani 1 1 d . U . . .
O151 O 0.8149(11) 0.4305(10) 0.5444(3) 0.047(5) Uani 1 1 d . . . . .
O152 O 1.0709(8) 0.6453(8) 0.5721(3) 0.037(4) Uani 1 1 d . . . . .
O153 O 1.1448(8) 0.5231(8) 0.5514(3) 0.035(4) Uani 1 1 d . . . . .
O154 O 1.1226(8) 0.7562(9) 0.5513(3) 0.043(5) Uani 1 1 d . . . . .
O155 O 0.9118(10) 0.6443(10) 0.5987(3) 0.052(5) Uani 1 1 d . . . . .
O156 O 0.5934(9) 0.5938(9) 0.5270(2) 0.040(4) Uani 1 1 d . . . . .
O157 O 0.6359(10) 0.4291(12) 0.5172(3) 0.059(6) Uani 1 1 d . . . . .
O158 O 0.9765(10) 0.4477(10) 0.6368(3) 0.047(5) Uani 1 1 d . . . . .
O159 O 0.7257(8) 0.4626(9) 0.5426(3) 0.042(5) Uani 1 1 d . . . . .
O160 O 1.1366(12) 0.6990(11) 0.6539(3) 0.059(6) Uani 1 1 d . . . . .
O161 O 1.0939(11) 0.4917(9) 0.6551(3) 0.052(5) Uani 1 1 d . . . . .
O162 O 0.8522(11) 0.3887(12) 0.5171(3) 0.055(6) Uani 1 1 d . . . . .
O163 O 1.3377(10) 0.7624(9) 0.6213(3) 0.046(5) Uani 1 1 d . . . . .
O164 O 0.6170(9) 0.3538(9) 0.6393(2) 0.037(4) Uani 1 1 d . . . . .
O165 O 1.0197(10) 0.6609(9) 0.6360(3) 0.048(5) Uani 1 1 d . . . . .
O166 O 0.9798(16) 0.7518(14) 0.5285(4) 0.088(6) Uani 1 1 d . U . . .
O167 O 1.0672(10) 0.4066(9) 0.6268(2) 0.042(5) Uani 1 1 d . . . . .
O168 O 0.5218(10) 0.3782(11) 0.5325(3) 0.058(6) Uani 1 1 d . . . . .
O169 O 0.923(2) 0.2958(18) 0.5019(4) 0.111(12) Uani 1 1 d . . . . .
O170 O 0.891(2) 0.3907(19) 0.4908(4) 0.108(11) Uani 1 1 d . . . . .
O171 O 0.4659(13) 0.3301(14) 0.5077(4) 0.088(9) Uani 1 1 d . . . . .
O172 O 0.5885(15) 0.4026(17) 0.4902(4) 0.096(9) Uani 1 1 d . U . . .
O173 O 0.9026(18) 0.6373(17) 0.5149(4) 0.108(10) Uani 1 1 d . U . . .
O174 O 0.891(2) 0.677(2) 0.4876(4) 0.131(9) Uani 1 1 d D U . . .
O175 O 1.002(2) 0.8096(18) 0.5029(4) 0.129(10) Uani 1 1 d . U . . .
C1 C 0.6314(11) 0.4314(11) 0.5860(3) 0.024(4) Uani 1 1 d . U . . .
C2 C 0.5556(13) 0.4088(11) 0.5823(3) 0.030(6) Uani 1 1 d . . . . .
C3 C 0.5155(17) 0.3683(14) 0.5153(5) 0.054(8) Uani 1 1 d . . . . .
C4 C 0.5826(16) 0.4017(19) 0.5072(4) 0.062(10) Uani 1 1 d . . . . .
C5 C 0.8622(12) 0.3713(13) 0.5860(3) 0.032(4) Uani 1 1 d . U . . .
C6 C 0.8888(12) 0.3231(12) 0.5803(4) 0.031(4) Uani 1 1 d . U . . .
C7 C 0.8963(16) 0.3201(19) 0.5122(5) 0.062(10) Uani 1 1 d . . . . .
C8 C 0.879(2) 0.372(3) 0.5051(4) 0.085(13) Uani 1 1 d . . . . .
C9 C 0.9213(12) 0.6591(14) 0.5835(4) 0.033(6) Uani 1 1 d . . . . .
C10 C 0.9737(16) 0.7329(15) 0.5774(4) 0.045(7) Uani 1 1 d . . . . .
C11 C 0.967(3) 0.754(2) 0.5118(6) 0.102(7) Uani 1 1 d D U . . .
C12 C 0.919(3) 0.687(2) 0.5032(5) 0.109(7) Uani 1 1 d D U . . .
N2 N 0.1398(15) 0.1586(15) 0.5938(4) 0.106(11) Uani 1 1 d D U . . .
C17 C 0.156(3) 0.199(2) 0.5772(5) 0.17(2) Uani 1 1 d D U . . .
H17A H 0.188510 0.192938 0.570257 0.258 Uiso 1 1 calc GR . . . .
H17B H 0.174986 0.247512 0.580113 0.258 Uiso 1 1 calc GR . . . .
H17C H 0.113630 0.183531 0.570409 0.258 Uiso 1 1 calc GR . . . .
C18 C 0.195(2) 0.144(3) 0.5980(7) 0.16(3) Uani 1 1 d D U . . .
H18A H 0.176730 0.094124 0.598117 0.242 Uiso 1 1 calc GR . . . .
H18B H 0.214667 0.162477 0.609563 0.242 Uiso 1 1 calc GR . . . .
H18C H 0.231074 0.164245 0.589014 0.242 Uiso 1 1 calc GR . . . .
C19 C 0.0740(19) 0.0934(18) 0.5919(7) 0.15(2) Uani 1 1 d D U . . .
H19A H 0.041380 0.091457 0.600629 0.230 Uiso 1 1 calc GR . . . .
H19B H 0.081759 0.054900 0.593646 0.230 Uiso 1 1 calc GR . . . .
H19C H 0.055768 0.090866 0.580021 0.230 Uiso 1 1 calc GR . . . .
C20 C 0.134(2) 0.200(2) 0.6085(5) 0.120(14) Uani 1 1 d D U . . .
H20A H 0.176652 0.221905 0.615245 0.180 Uiso 1 1 calc GR . . . .
H20B H 0.096319 0.169952 0.616296 0.180 Uiso 1 1 calc GR . . . .
H20C H 0.125393 0.234851 0.603570 0.180 Uiso 1 1 calc GR . . . .
N1 N 0.6557(11) 0.2575(12) 0.4942(3) 0.076(8) Uani 1 1 d D U . . .
C13 C 0.6660(15) 0.2995(14) 0.5104(3) 0.055(8) Uani 1 1 d D . . . .
H13A H 0.682005 0.282326 0.520071 0.083 Uiso 1 1 calc GR . . . .
H13B H 0.622731 0.296371 0.513757 0.083 Uiso 1 1 calc GR . . . .
H13C H 0.699965 0.347134 0.508021 0.083 Uiso 1 1 calc GR . . . .
C14 C 0.7204(12) 0.2570(15) 0.4903(4) 0.056(8) Uani 1 1 d D . . . .
H14A H 0.757298 0.303746 0.488195 0.084 Uiso 1 1 calc GR . . . .
H14B H 0.713868 0.229283 0.479789 0.084 Uiso 1 1 calc GR . . . .
H14C H 0.732145 0.237660 0.500322 0.084 Uiso 1 1 calc GR . . . .
C15 C 0.6007(15) 0.1852(13) 0.4978(5) 0.118(18) Uani 1 1 d D U . . .
H15A H 0.606256 0.172018 0.509681 0.178 Uiso 1 1 calc GR . . . .
H15B H 0.604045 0.154770 0.489177 0.178 Uiso 1 1 calc GR . . . .
H15C H 0.555912 0.181740 0.496775 0.178 Uiso 1 1 calc GR . . . .
C16 C 0.636(2) 0.285(2) 0.4789(4) 0.107(13) Uani 1 1 d D U . . .
H16A H 0.607408 0.303320 0.482963 0.161 Uiso 1 1 calc GR . . . .
H16B H 0.610690 0.248237 0.470431 0.161 Uiso 1 1 calc GR . . . .
H16C H 0.677234 0.321211 0.473323 0.161 Uiso 1 1 calc GR . . . .
O12W O 0.8158(15) 0.1699(16) 0.6717(3) 0.085(8) Uani 1 1 d . U . . .
O13W O 0.9873(16) 0.1821(14) 0.6382(4) 0.097(10) Uani 1 1 d . U . . .
O15W O 0.7405(17) 0.5747(18) 0.6753(4) 0.100(9) Uani 1 1 d . U . . .
O14W O 1.151(2) 0.8215(17) 0.5136(4) 0.120(13) Uani 1 1 d . . . . .
O16W O 0.3066(17) 0.3108(15) 0.6364(3) 0.086(10) Uani 1 1 d . . . . .
O26W O 0.8369(13) 0.9966(13) 0.6540(3) 0.075(7) Uani 1 1 d . . . . .
O35W O 0.8979(18) 0.5183(19) 0.4950(5) 0.147(15) Uani 1 1 d D U . . .
O36W O 0.6480(15) 0.4092(12) 0.4521(4) 0.095(10) Uani 1 1 d . . . . .
O17W O 0.2723(10) 0.4058(9) 0.6268(3) 0.060(7) Uani 1 1 d . . . . .

loop_
_atom_site_aniso_label
_atom_site_aniso_U_11
_atom_site_aniso_U_22
_atom_site_aniso_U_33
_atom_site_aniso_U_23
_atom_site_aniso_U_13
_atom_site_aniso_U_12
W1 0.0236(5) 0.0276(5) 0.0381(6) -0.0014(4) -0.0039(4) 0.0141(4)
W2 0.0205(5) 0.0274(5) 0.0387(6) -0.0026(4) -0.0001(4) 0.0100(4)
W3 0.0206(5) 0.0207(5) 0.0418(6) -0.0011(4) 0.0006(4) 0.0082(4)
W4 0.0243(5) 0.0330(5) 0.0331(5) -0.0009(4) -0.0019(4) 0.0146(4)
W5 0.0251(5) 0.0237(5) 0.0436(6) 0.0035(4) 0.0020(4) 0.0132(4)
W6 0.0250(5) 0.0236(5) 0.0331(5) -0.0014(4) 0.0010(4) 0.0085(4)
W7 0.0236(5) 0.0250(5) 0.0461(6) 0.0037(4) -0.0028(4) 0.0135(4)
W8 0.0212(5) 0.0225(5) 0.0477(6) 0.0033(4) 0.0006(4) 0.0090(4)
W9 0.0197(5) 0.0283(5) 0.0434(6) 0.0016(5) 0.0010(4) 0.0109(4)
W10 0.0239(5) 0.0225(5) 0.0440(6) -0.0019(4) -0.0037(4) 0.0096(4)
W11 0.0274(5) 0.0279(5) 0.0344(5) 0.0020(4) -0.0013(4) 0.0137(4)
W12 0.0246(5) 0.0226(5) 0.0446(6) 0.0000(4) 0.0046(4) 0.0114(4)
W13 0.0225(5) 0.0223(5) 0.0454(6) 0.0022(4) -0.0020(4) 0.0096(4)
W14 0.0252(5) 0.0238(5) 0.0451(6) 0.0013(4) -0.0017(4) 0.0138(4)
W15 0.0251(5) 0.0288(5) 0.0454(6) -0.0037(5) -0.0019(4) 0.0162(4)
W16 0.0217(5) 0.0287(5) 0.0408(6) -0.0011(4) -0.0006(4) 0.0112(4)
W17 0.0265(5) 0.0277(5) 0.0367(5) 0.0032(4) 0.0013(4) 0.0147(4)
W18 0.0241(5) 0.0255(5) 0.0424(6) 0.0062(4) 0.0044(4) 0.0125(4)
W19 0.0292(5) 0.0267(5) 0.0445(6) -0.0037(5) -0.0014(5) 0.0165(4)
W20 0.0247(5) 0.0276(5) 0.0446(6) 0.0064(4) 0.0030(4) 0.0149(4)
W21 0.0251(5) 0.0324(5) 0.0371(6) -0.0028(4) -0.0044(4) 0.0147(4)
W22 0.0313(5) 0.0350(6) 0.0351(6) -0.0002(5) -0.0035(4) 0.0194(5)
W23 0.0298(5) 0.0234(5) 0.0473(6) -0.0049(5) -0.0053(5) 0.0138(4)
W24 0.0269(5) 0.0230(5) 0.0471(6) 0.0014(4) -0.0019(5) 0.0114(4)
W25 0.0211(5) 0.0229(5) 0.0471(6) -0.0022(4) 0.0014(4) 0.0105(4)
W26 0.0216(5) 0.0246(5) 0.0483(6) 0.0023(5) -0.0008(4) 0.0095(4)
W27 0.0217(5) 0.0204(5) 0.0366(5) -0.0001(4) -0.0011(4) 0.0083(4)
W28 0.0213(5) 0.0241(5) 0.0356(5) 0.0040(4) 0.0018(4) 0.0104(4)
W29 0.0204(5) 0.0237(5) 0.0368(5) 0.0023(4) -0.0025(4) 0.0086(4)
W30 0.0216(5) 0.0278(5) 0.0359(5) -0.0010(4) -0.0012(4) 0.0127(4)
W31 0.0223(5) 0.0238(5) 0.0393(6) 0.0007(4) -0.0023(4) 0.0092(4)
W32 0.0195(5) 0.0271(5) 0.0398(6) 0.0020(4) 0.0017(4) 0.0122(4)
W33 0.0247(5) 0.0283(5) 0.0365(5) 0.0038(4) 0.0029(4) 0.0155(4)
W34 0.0266(5) 0.0238(5) 0.0322(5) -0.0003(4) -0.0019(4) 0.0096(4)
W35 0.0281(5) 0.0289(5) 0.0315(5) -0.0007(4) -0.0012(4) 0.0148(4)
W36 0.0248(5) 0.0258(5) 0.0481(6) -0.0057(5) -0.0040(5) 0.0101(4)
W37 0.0211(5) 0.0219(5) 0.0635(7) -0.0043(5) -0.0048(5) 0.0102(4)
W38 0.0342(6) 0.0317(6) 0.0455(6) -0.0011(5) 0.0043(5) 0.0176(5)
W39 0.0390(6) 0.0323(6) 0.0404(6) 0.0046(5) 0.0077(5) 0.0179(5)
Zr1 0.0242(12) 0.0239(12) 0.0430(14) 0.0018(11) -0.0005(11) 0.0101(10)
Zr2 0.0213(11) 0.0252(12) 0.0357(13) 0.0021(10) 0.0011(10) 0.0092(10)
Zr3 0.0256(12) 0.0292(12) 0.0423(14) 0.0015(11) 0.0021(11) 0.0150(11)
K1 0.032(3) 0.027(3) 0.061(4) 0.003(3) 0.004(3) 0.013(2)
K2 0.052(4) 0.061(4) 0.041(3) -0.004(3) -0.008(3) 0.036(3)
K3 0.032(3) 0.036(3) 0.057(4) 0.008(3) 0.005(3) 0.009(3)
K4 0.033(3) 0.045(4) 0.048(4) -0.002(3) 0.003(3) 0.006(3)
K5 0.033(3) 0.080(5) 0.046(4) -0.011(4) -0.003(3) 0.019(3)
K6 0.038(4) 0.059(5) 0.085(6) 0.009(4) 0.001(4) 0.018(3)
K7 0.038(3) 0.060(4) 0.069(5) 0.000(4) 0.000(3) 0.031(3)
K8 0.063(4) 0.033(3) 0.057(4) -0.005(3) -0.018(3) 0.029(3)
K9 0.024(3) 0.033(3) 0.062(4) -0.001(3) 0.001(3) 0.012(2)
K10 0.029(3) 0.033(3) 0.054(4) 0.000(3) 0.001(3) 0.013(3)
K11 0.049(4) 0.037(3) 0.077(5) 0.009(3) 0.006(4) 0.020(3)
K12 0.028(3) 0.031(3) 0.062(4) 0.003(3) 0.001(3) 0.017(2)
K13 0.034(3) 0.035(3) 0.068(4) 0.003(3) 0.004(3) 0.016(3)
K14 0.035(3) 0.029(3) 0.118(7) -0.005(4) 0.002(4) 0.010(3)
K15 0.099(7) 0.089(7) 0.073(6) -0.014(5) -0.012(5) 0.053(6)
K16 0.052(4) 0.054(4) 0.101(6) 0.003(4) 0.022(4) 0.026(4)
P1 0.018(3) 0.025(3) 0.035(3) 0.000(3) -0.001(3) 0.010(3)
P2 0.025(3) 0.025(3) 0.030(3) 0.001(3) -0.001(3) 0.010(3)
P3 0.021(3) 0.020(3) 0.039(3) -0.003(3) -0.002(3) 0.009(2)
P4 0.019(3) 0.021(3) 0.036(3) 0.000(3) 0.001(3) 0.008(2)
P5 0.019(3) 0.026(3) 0.033(3) -0.001(3) 0.001(3) 0.011(2)
P6 0.023(3) 0.029(3) 0.033(3) -0.001(3) 0.000(3) 0.015(3)
P7 0.033(4) 0.030(3) 0.038(4) 0.001(3) 0.001(3) 0.014(3)
Na1 0.046(6) 0.021(5) 0.027(5) 0.001(4) 0.011(4) 0.009(4)
Na2 0.051(6) 0.035(5) 0.014(4) 0.007(4) 0.007(4) 0.027(5)
Na3 0.034(5) 0.018(4) 0.071(7) 0.003(5) 0.007(5) 0.017(4)
Na4 0.028(5) 0.077(8) 0.013(4) -0.018(5) -0.002(4) 0.022(5)
Na5 0.060(7) 0.034(6) 0.045(6) -0.001(5) -0.020(6) 0.010(6)
Na6 0.045(7) 0.028(6) 0.117(12) 0.007(7) 0.001(7) 0.019(5)
Na7 0.030(5) 0.053(6) 0.024(5) -0.007(4) -0.001(4) 0.026(5)
Na8 0.083(9) 0.058(8) 0.048(7) 0.010(6) 0.016(6) 0.052(7)
Na9 0.064(8) 0.064(8) 0.047(10) 0.000(5) 0.000(5) 0.023(10)
Na10 0.077(9) 0.089(9) 0.135(11) 0.013(9) 0.013(8) 0.053(8)
Na11 0.096(12) 0.064(9) 0.089(11) 0.010(8) -0.016(10) 0.035(9)
O1 0.039(10) 0.033(10) 0.053(12) 0.011(9) -0.006(9) 0.020(9)
O1W 0.031(10) 0.045(12) 0.068(14) 0.014(11) -0.011(10) 0.014(9)
O2 0.022(8) 0.019(8) 0.049(10) 0.000(7) 0.004(8) 0.010(7)
O2W 0.054(15) 0.044(13) 0.14(3) 0.019(15) -0.015(16) 0.018(12)
O3 0.023(7) 0.034(8) 0.038(8) -0.002(7) 0.002(7) 0.014(7)
O3W 0.034(11) 0.039(11) 0.087(16) -0.014(11) 0.004(11) 0.008(9)
O4 0.030(9) 0.031(9) 0.027(9) -0.003(7) 0.002(8) 0.021(8)
O4W 0.041(13) 0.056(15) 0.11(2) -0.016(15) -0.007(14) 0.012(12)
O5 0.018(8) 0.026(9) 0.045(10) 0.019(8) 0.014(7) 0.000(7)
O5W 0.064(12) 0.077(12) 0.104(13) -0.030(10) 0.023(10) 0.026(10)
O6 0.027(9) 0.031(9) 0.039(10) -0.008(8) 0.004(8) 0.014(8)
O6W 0.110(15) 0.105(15) 0.099(15) 0.002(11) -0.006(12) 0.043(11)
O7 0.031(9) 0.025(8) 0.036(9) 0.003(7) 0.018(7) 0.019(7)
O7W 0.069(9) 0.065(9) 0.103(10) 0.007(9) 0.008(9) 0.017(8)
O8 0.028(9) 0.025(9) 0.039(10) -0.008(7) -0.017(8) 0.014(7)
O8W 0.039(11) 0.032(10) 0.065(13) -0.018(10) 0.008(10) 0.009(9)
O9 0.039(10) 0.019(8) 0.036(9) 0.012(7) 0.000(8) 0.021(7)
O9W 0.09(2) 0.10(2) 0.085(19) 0.010(17) 0.020(17) 0.054(19)
O10 0.025(9) 0.049(11) 0.038(10) 0.004(9) -0.012(8) 0.018(8)
O10W 0.11(2) 0.14(2) 0.090(18) 0.053(16) -0.024(16) 0.039(17)
O11 0.020(8) 0.034(9) 0.053(11) 0.008(8) 0.011(8) 0.019(8)
O11W 0.16(2) 0.105(19) 0.071(15) -0.009(14) -0.007(16) 0.088(17)
O12 0.033(10) 0.026(9) 0.052(11) 0.001(8) 0.011(9) 0.011(8)
O13 0.022(8) 0.035(9) 0.036(9) -0.002(8) -0.001(7) 0.018(8)
O14 0.034(10) 0.040(10) 0.046(11) -0.006(9) -0.013(8) 0.021(8)
O15 0.092(19) 0.049(14) 0.056(14) -0.008(12) -0.025(14) 0.017(13)
O16 0.031(9) 0.028(9) 0.038(10) -0.008(8) 0.003(8) 0.013(8)
O17 0.021(8) 0.041(10) 0.022(8) -0.003(7) -0.001(7) 0.013(8)
O18 0.015(8) 0.028(9) 0.067(12) -0.015(9) -0.016(8) 0.014(7)
O18W 0.066(15) 0.054(14) 0.063(15) -0.004(12) 0.008(12) 0.009(12)
O19 0.019(8) 0.024(9) 0.061(12) 0.003(8) 0.011(8) 0.009(7)
O19W 0.051(13) 0.051(13) 0.049(12) -0.008(10) -0.001(10) 0.015(11)
O20 0.044(11) 0.049(11) 0.032(9) 0.008(8) 0.007(8) 0.033(10)
O20W 0.079(18) 0.065(16) 0.073(17) 0.010(14) -0.003(14) 0.021(14)
O21 0.023(9) 0.026(9) 0.060(12) -0.003(8) -0.006(8) 0.007(7)
O21W 0.023(9) 0.029(10) 0.13(2) -0.031(12) 0.001(11) 0.014(8)
O22 0.029(9) 0.031(9) 0.042(10) 0.000(8) -0.013(8) 0.015(8)
O22W 0.097(14) 0.093(14) 0.120(15) -0.011(11) -0.007(11) 0.055(11)
O23 0.019(8) 0.038(10) 0.045(10) 0.012(8) 0.009(8) 0.009(8)
O23W 0.120(17) 0.100(16) 0.089(15) 0.015(14) -0.002(14) 0.021(13)
O24 0.028(9) 0.032(9) 0.038(9) -0.002(8) -0.010(8) 0.019(8)
O24W 0.052(10) 0.047(9) 0.091(12) 0.021(8) 0.024(9) 0.043(8)
O25 0.024(8) 0.018(8) 0.032(9) 0.001(7) -0.006(7) 0.010(7)
O25W 0.12(2) 0.051(15) 0.10(2) -0.024(15) 0.003(18) 0.042(16)
O26 0.030(9) 0.028(9) 0.026(8) -0.002(7) 0.002(7) 0.016(7)
O27 0.022(8) 0.026(8) 0.026(8) 0.004(7) 0.005(7) 0.009(7)
O28 0.026(8) 0.015(8) 0.044(10) -0.004(7) 0.001(8) 0.010(7)
O28W 0.062(16) 0.045(14) 0.11(2) -0.011(14) -0.016(15) 0.010(12)
O29 0.038(10) 0.021(8) 0.044(10) -0.003(8) 0.002(8) 0.012(8)
O29W 0.067(17) 0.12(2) 0.087(19) 0.036(18) 0.024(15) 0.066(18)
O30 0.021(8) 0.017(8) 0.068(13) -0.002(8) 0.002(8) 0.004(7)
O30W 0.086(16) 0.14(2) 0.118(19) -0.036(16) -0.005(14) 0.093(16)
O31 0.039(10) 0.034(9) 0.029(9) 0.004(7) 0.002(8) 0.024(8)
O31W 0.10(2) 0.064(16) 0.095(19) -0.004(14) 0.009(16) 0.062(16)
O32 0.043(10) 0.019(8) 0.037(9) -0.003(7) -0.008(8) 0.020(8)
O32W 0.126(16) 0.116(16) 0.124(16) -0.006(12) -0.027(12) 0.068(12)
O33 0.018(8) 0.016(8) 0.038(9) 0.016(7) 0.004(7) 0.005(6)
O33W 0.13(3) 0.18(4) 0.071(19) -0.01(2) -0.006(19) 0.10(3)
O34 0.021(8) 0.038(10) 0.039(10) -0.006(8) -0.011(7) 0.014(8)
O34W 0.108(15) 0.115(16) 0.120(16) 0.016(12) -0.013(12) 0.057(12)
O35 0.035(8) 0.032(8) 0.042(9) 0.007(7) -0.003(7) 0.016(7)
O36 0.026(9) 0.021(9) 0.093(15) -0.026(10) -0.019(10) 0.016(8)
O37 0.013(7) 0.024(8) 0.051(10) -0.007(8) 0.002(7) 0.012(7)
O27W 0.040(11) 0.064(14) 0.042(11) 0.013(10) 0.004(9) 0.026(10)
O38 0.012(8) 0.044(11) 0.061(14) 0.001(10) -0.001(8) -0.003(8)
O39 0.019(8) 0.018(8) 0.055(11) -0.011(8) -0.001(8) 0.006(7)
O40 0.028(9) 0.015(8) 0.055(11) -0.001(8) -0.002(8) 0.006(7)
O41 0.020(8) 0.034(10) 0.049(11) -0.006(8) -0.001(8) 0.012(8)
O42 0.027(9) 0.019(8) 0.068(13) 0.014(8) 0.012(9) 0.011(7)
O43 0.026(9) 0.026(9) 0.058(12) -0.005(8) 0.005(8) 0.015(8)
O44 0.021(9) 0.029(9) 0.071(13) 0.005(9) -0.010(9) 0.013(8)
O45 0.032(9) 0.013(8) 0.067(13) -0.005(8) -0.008(9) 0.011(7)
O46 0.019(8) 0.026(9) 0.048(11) 0.002(8) -0.004(7) 0.009(7)
O47 0.035(10) 0.038(10) 0.045(10) 0.004(8) 0.010(8) 0.025(8)
O48 0.013(8) 0.023(8) 0.062(12) 0.000(8) -0.001(8) 0.007(7)
O49 0.015(8) 0.032(9) 0.029(9) -0.004(7) -0.010(7) 0.009(7)
O50 0.023(8) 0.014(8) 0.062(12) 0.002(8) -0.002(8) 0.008(7)
O51 0.033(9) 0.023(8) 0.048(10) -0.002(8) -0.003(8) 0.020(8)
O52 0.030(9) 0.028(9) 0.053(11) -0.010(8) -0.002(9) 0.015(8)
O53 0.018(8) 0.020(8) 0.040(10) -0.005(7) 0.002(7) 0.002(7)
O54 0.043(11) 0.018(8) 0.048(11) -0.002(8) -0.014(9) 0.009(8)
O55 0.021(8) 0.022(9) 0.056(12) -0.007(8) -0.013(8) 0.003(7)
O56 0.007(7) 0.013(7) 0.043(9) -0.002(7) -0.004(6) -0.002(6)
O57 0.028(9) 0.016(8) 0.047(10) -0.003(7) -0.001(8) 0.012(7)
O58 0.032(9) 0.018(8) 0.045(10) 0.000(7) -0.008(8) 0.014(7)
O59 0.021(8) 0.031(8) 0.062(10) -0.001(8) -0.004(8) 0.013(7)
O60 0.022(8) 0.027(9) 0.047(11) 0.007(8) 0.004(8) 0.008(7)
O61 0.022(8) 0.032(9) 0.052(11) -0.014(8) -0.009(8) 0.013(8)
O62 0.029(9) 0.035(10) 0.046(11) -0.004(8) -0.008(8) 0.010(8)
O63 0.018(8) 0.029(9) 0.051(11) -0.003(8) 0.005(8) 0.013(7)
O64 0.025(8) 0.028(9) 0.041(10) -0.010(7) -0.012(7) 0.017(7)
O65 0.033(10) 0.055(12) 0.046(11) 0.014(10) 0.006(9) 0.025(9)
O66 0.027(9) 0.034(9) 0.030(9) 0.003(7) 0.008(7) 0.019(8)
O67 0.029(10) 0.045(11) 0.051(11) -0.003(9) 0.001(9) 0.014(9)
O68 0.033(10) 0.037(10) 0.049(11) -0.009(9) -0.007(9) 0.017(8)
O69 0.019(9) 0.040(11) 0.072(14) -0.019(10) 0.003(9) -0.001(8)
O70 0.027(9) 0.024(9) 0.048(11) 0.001(8) 0.001(8) 0.014(7)
O71 0.040(10) 0.031(9) 0.035(10) 0.008(8) 0.003(8) 0.019(8)
O72 0.037(10) 0.043(11) 0.052(12) -0.006(9) -0.013(9) 0.018(9)
O73 0.016(8) 0.028(9) 0.047(10) -0.002(8) -0.009(7) 0.011(7)
O74 0.025(8) 0.034(9) 0.029(9) 0.006(7) 0.000(7) 0.019(7)
O75 0.020(8) 0.024(8) 0.027(8) 0.004(7) 0.002(7) 0.006(7)
O76 0.022(9) 0.025(9) 0.071(13) -0.012(9) -0.012(9) 0.010(7)
O77 0.016(7) 0.013(7) 0.046(10) -0.008(7) 0.005(7) 0.003(6)
O78 0.014(8) 0.019(8) 0.060(12) 0.003(8) -0.002(8) 0.005(7)
O79 0.041(10) 0.039(10) 0.020(8) 0.004(7) 0.006(7) 0.023(9)
O80 0.020(8) 0.045(10) 0.023(8) -0.006(7) -0.004(7) 0.022(8)
O81 0.021(8) 0.031(9) 0.024(8) -0.002(7) 0.003(6) 0.019(7)
O82 0.027(9) 0.030(9) 0.065(13) 0.005(9) 0.017(9) 0.013(8)
O83 0.027(9) 0.046(10) 0.034(9) -0.009(8) -0.012(7) 0.025(8)
O84 0.026(9) 0.028(9) 0.045(10) 0.005(8) -0.001(8) 0.015(7)
O85 0.049(11) 0.032(9) 0.029(9) 0.020(8) 0.007(8) 0.020(9)
O86 0.022(8) 0.031(9) 0.026(8) -0.002(7) 0.003(7) 0.013(7)
O87 0.022(8) 0.032(9) 0.055(11) 0.010(8) 0.012(8) 0.016(8)
O88 0.023(9) 0.021(8) 0.059(12) -0.005(8) -0.010(8) 0.008(7)
O89 0.024(8) 0.020(8) 0.038(9) -0.007(7) -0.003(7) 0.012(7)
O90 0.029(9) 0.030(9) 0.035(9) -0.004(7) -0.004(7) 0.023(8)
O91 0.023(8) 0.014(8) 0.035(9) -0.001(7) 0.002(7) 0.000(7)
O92 0.026(8) 0.028(9) 0.026(8) 0.001(7) 0.000(7) 0.012(7)
O93 0.030(9) 0.030(9) 0.006(7) -0.002(6) 0.006(6) 0.004(7)
O94 0.029(9) 0.018(8) 0.051(11) -0.001(8) -0.003(8) 0.013(7)
O95 0.019(8) 0.039(10) 0.043(10) -0.013(9) -0.002(8) 0.009(8)
O96 0.018(8) 0.037(9) 0.030(9) 0.004(7) 0.004(7) 0.017(7)
O97 0.017(8) 0.025(8) 0.044(10) 0.008(7) 0.005(7) 0.012(7)
O98 0.007(7) 0.030(9) 0.048(10) -0.004(8) 0.002(7) 0.005(7)
O99 0.015(8) 0.029(9) 0.072(13) 0.005(9) 0.004(8) 0.010(7)
O100 0.020(8) 0.021(8) 0.027(8) -0.006(7) -0.010(6) 0.012(7)
O101 0.025(8) 0.016(8) 0.041(10) 0.004(7) 0.000(7) 0.009(7)
O102 0.017(8) 0.025(8) 0.038(10) 0.008(7) 0.013(7) -0.001(7)
O103 0.041(11) 0.042(11) 0.041(10) -0.006(9) -0.009(9) 0.025(9)
O104 0.025(9) 0.018(8) 0.060(12) -0.001(8) -0.007(8) 0.008(7)
O105 0.027(9) 0.034(9) 0.037(9) -0.003(8) -0.005(8) 0.016(8)
O106 0.016(7) 0.031(9) 0.030(9) -0.007(7) -0.006(7) 0.011(7)
O107 0.022(8) 0.028(8) 0.024(8) 0.000(7) -0.007(7) 0.013(7)
O108 0.021(8) 0.026(9) 0.041(10) 0.006(7) 0.005(7) 0.008(7)
O109 0.023(8) 0.029(9) 0.016(8) -0.005(7) -0.007(7) 0.000(7)
O110 0.013(7) 0.027(9) 0.035(9) 0.004(7) -0.002(7) 0.008(7)
O111 0.013(7) 0.027(9) 0.047(10) -0.004(8) -0.001(7) 0.011(7)
O112 0.042(11) 0.035(10) 0.055(12) -0.014(9) -0.002(9) 0.030(9)
O113 0.017(8) 0.020(8) 0.045(10) -0.006(7) -0.002(7) 0.008(7)
O114 0.020(8) 0.055(12) 0.043(10) 0.001(9) 0.010(8) 0.025(9)
O115 0.026(9) 0.041(10) 0.019(8) 0.013(7) -0.001(7) 0.007(8)
O116 0.040(10) 0.025(9) 0.019(8) 0.005(7) -0.004(7) 0.008(8)
O117 0.026(8) 0.025(8) 0.032(9) 0.001(7) -0.003(7) 0.012(7)
O118 0.025(8) 0.032(9) 0.034(9) 0.002(7) -0.002(7) 0.016(7)
O119 0.029(8) 0.038(9) 0.036(9) 0.009(7) 0.005(7) 0.001(7)
O120 0.025(9) 0.033(10) 0.042(10) 0.003(8) 0.004(8) 0.010(8)
O121 0.033(9) 0.030(9) 0.024(8) 0.008(7) 0.004(7) 0.008(8)
O122 0.025(9) 0.016(8) 0.056(11) 0.001(8) 0.009(8) 0.006(7)
O123 0.030(9) 0.022(8) 0.035(9) 0.004(7) 0.003(7) 0.014(7)
O124 0.021(9) 0.036(10) 0.064(13) -0.001(9) -0.013(9) 0.012(8)
O125 0.020(8) 0.033(9) 0.030(9) -0.014(7) 0.002(7) 0.016(7)
O126 0.021(8) 0.048(11) 0.037(10) -0.004(8) -0.005(7) 0.019(8)
O127 0.028(9) 0.006(7) 0.033(9) -0.005(6) -0.005(7) 0.000(6)
O128 0.018(8) 0.029(9) 0.065(12) -0.015(9) 0.001(8) 0.010(7)
O129 0.019(8) 0.046(11) 0.038(10) -0.009(9) -0.011(7) 0.008(8)
O130 0.021(8) 0.028(9) 0.034(9) -0.003(7) 0.003(7) 0.009(7)
O131 0.038(10) 0.017(8) 0.038(10) 0.001(7) -0.002(8) 0.006(7)
O132 0.018(8) 0.024(8) 0.047(10) -0.007(8) -0.002(7) 0.008(7)
O133 0.031(9) 0.014(8) 0.051(11) 0.005(7) 0.004(8) 0.008(7)
O134 0.016(8) 0.017(8) 0.045(10) 0.003(7) 0.003(7) 0.005(6)
O135 0.037(9) 0.036(9) 0.016(8) -0.009(7) -0.009(7) 0.024(8)
O136 0.029(7) 0.009(6) 0.045(8) 0.001(6) 0.004(7) 0.012(6)
O137 0.018(8) 0.015(7) 0.060(11) 0.007(7) 0.000(8) 0.011(6)
O138 0.029(9) 0.024(9) 0.046(10) -0.002(8) 0.008(8) 0.014(7)
O139 0.019(8) 0.037(10) 0.063(12) -0.003(9) 0.007(8) 0.019(8)
O140 0.018(8) 0.035(10) 0.052(11) -0.005(9) -0.006(8) 0.012(8)
O141 0.037(8) 0.034(8) 0.045(9) -0.003(8) 0.001(8) 0.018(7)
O142 0.029(9) 0.034(10) 0.060(12) -0.006(9) -0.007(9) 0.018(8)
O143 0.035(10) 0.030(9) 0.044(11) -0.001(8) 0.005(9) 0.010(8)
O144 0.037(10) 0.045(11) 0.037(10) -0.003(9) 0.001(8) 0.019(9)
O145 0.022(9) 0.036(10) 0.046(10) 0.002(8) 0.003(8) 0.011(8)
O146 0.038(10) 0.053(12) 0.046(11) -0.012(10) -0.004(9) 0.028(10)
O147 0.028(9) 0.056(12) 0.037(10) -0.015(9) -0.013(8) 0.018(9)
O148 0.055(13) 0.060(13) 0.054(12) 0.015(10) 0.000(10) 0.044(11)
O149 0.016(8) 0.036(9) 0.035(9) -0.009(8) -0.006(7) 0.012(7)
O150 0.032(8) 0.035(8) 0.042(9) 0.000(7) 0.008(7) 0.016(7)
O151 0.064(13) 0.040(11) 0.056(12) 0.016(9) 0.017(10) 0.041(10)
O152 0.015(8) 0.026(9) 0.063(12) -0.011(8) 0.001(8) 0.005(7)
O153 0.010(7) 0.015(8) 0.069(13) 0.001(8) -0.002(8) 0.000(6)
O154 0.009(8) 0.042(11) 0.078(14) 0.000(10) 0.002(8) 0.014(8)
O155 0.041(11) 0.029(10) 0.061(14) 0.005(10) 0.000(10) 0.000(9)
O156 0.031(10) 0.038(10) 0.047(11) 0.005(9) 0.005(8) 0.015(8)
O157 0.041(12) 0.074(15) 0.050(12) 0.013(11) 0.002(10) 0.020(11)
O158 0.054(13) 0.044(11) 0.044(11) -0.003(9) 0.009(10) 0.026(10)
O159 0.019(9) 0.040(11) 0.058(12) 0.005(9) -0.002(8) 0.007(8)
O160 0.076(16) 0.046(12) 0.063(14) 0.006(11) 0.034(12) 0.036(12)
O161 0.062(14) 0.032(10) 0.060(13) 0.018(10) 0.017(11) 0.021(10)
O162 0.055(13) 0.090(17) 0.039(11) -0.005(11) -0.013(10) 0.052(13)
O163 0.043(11) 0.033(10) 0.065(13) 0.008(9) -0.006(10) 0.022(9)
O164 0.044(11) 0.034(10) 0.047(11) -0.009(8) -0.014(9) 0.031(9)
O165 0.040(11) 0.035(10) 0.060(13) 0.005(9) 0.021(10) 0.012(9)
O166 0.107(12) 0.080(11) 0.074(11) 0.026(10) 0.005(10) 0.044(10)
O167 0.051(12) 0.036(10) 0.042(11) -0.006(9) -0.002(9) 0.024(9)
O168 0.034(11) 0.053(13) 0.058(14) -0.020(11) 0.003(10) 0.000(10)
O169 0.19(4) 0.14(3) 0.060(16) 0.004(18) 0.04(2) 0.12(3)
O170 0.15(3) 0.14(3) 0.060(18) 0.004(19) -0.003(19) 0.08(3)
O171 0.057(16) 0.082(19) 0.072(17) 0.004(15) -0.003(14) -0.006(15)
O172 0.081(13) 0.113(15) 0.071(12) -0.001(11) -0.004(10) 0.032(11)
O173 0.124(15) 0.089(14) 0.079(13) 0.005(11) 0.014(11) 0.030(11)
O174 0.137(15) 0.126(14) 0.097(13) 0.025(12) -0.004(12) 0.040(12)
O175 0.143(16) 0.101(15) 0.090(14) 0.020(13) 0.001(14) 0.022(14)
C1 0.019(8) 0.025(8) 0.037(9) 0.005(8) -0.001(7) 0.017(7)
C2 0.040(14) 0.015(11) 0.043(15) 0.011(11) 0.006(13) 0.020(11)
C3 0.05(2) 0.024(14) 0.07(2) 0.002(15) -0.017(18) 0.012(14)
C4 0.041(18) 0.08(2) 0.06(2) -0.037(19) -0.030(16) 0.023(18)
C5 0.029(8) 0.029(8) 0.034(8) 0.010(7) -0.003(7) 0.012(6)
C6 0.021(8) 0.025(8) 0.052(10) 0.001(8) -0.008(8) 0.014(7)
C7 0.038(17) 0.07(2) 0.07(2) -0.017(19) 0.011(17) 0.020(17)
C8 0.09(3) 0.13(4) 0.027(18) 0.01(2) 0.005(19) 0.06(3)
C9 0.024(13) 0.040(15) 0.039(15) 0.003(13) -0.002(11) 0.019(12)
C10 0.060(19) 0.037(16) 0.054(19) -0.001(15) -0.012(16) 0.036(15)
C11 0.117(12) 0.090(10) 0.081(10) 0.020(9) 0.004(9) 0.040(9)
C12 0.120(11) 0.098(10) 0.087(10) 0.018(9) 0.003(9) 0.040(8)
N2 0.097(14) 0.112(15) 0.107(15) 0.007(11) -0.003(11) 0.050(11)
C17 0.15(3) 0.16(3) 0.13(3) 0.02(3) -0.01(3) 0.02(3)
C18 0.16(3) 0.16(3) 0.20(4) -0.01(2) -0.01(2) 0.10(3)
C19 0.14(3) 0.15(3) 0.18(4) 0.01(2) -0.02(2) 0.07(2)
C20 0.10(2) 0.12(2) 0.14(2) -0.010(18) 0.001(18) 0.057(16)
N1 0.088(19) 0.12(2) 0.056(16) 0.008(16) -0.006(15) 0.077(18)
C13 0.06(2) 0.049(18) 0.053(18) -0.016(15) 0.010(16) 0.022(16)
C14 0.07(2) 0.06(2) 0.052(19) -0.001(16) -0.003(17) 0.048(19)
C15 0.09(3) 0.12(3) 0.12(3) -0.04(2) 0.00(2) 0.04(2)
C16 0.11(2) 0.14(2) 0.083(19) 0.005(18) -0.004(17) 0.069(18)
O12W 0.099(17) 0.121(19) 0.070(14) 0.024(13) -0.011(13) 0.081(15)
O13W 0.104(19) 0.065(15) 0.092(17) 0.006(13) -0.041(15) 0.019(13)
O15W 0.12(2) 0.12(2) 0.081(16) -0.023(15) -0.019(15) 0.078(17)
O14W 0.21(4) 0.10(2) 0.066(18) 0.018(17) 0.02(2) 0.08(3)
O16W 0.15(3) 0.11(2) 0.071(16) 0.041(16) 0.036(17) 0.12(2)
O26W 0.073(17) 0.071(17) 0.081(17) -0.001(14) -0.002(14) 0.035(14)
O35W 0.16(2) 0.13(2) 0.20(3) -0.044(19) 0.00(2) 0.11(2)
O36W 0.09(2) 0.035(13) 0.11(2) 0.015(14) -0.027(18) -0.002(13)
O17W 0.030(10) 0.023(10) 0.12(2) -0.001(11) -0.026(12) 0.007(8)

loop_
_atom_type_symbol
_atom_type_description
_atom_type_scat_dispersion_real
_atom_type_scat_dispersion_imag
_atom_type_scat_source
C C 0.0033 0.0016 'International Tables Vol C Tables 4.2.6.8 and 6.1.1.4'
H H 0.0000 0.0000 'International Tables Vol C Tables 4.2.6.8 and 6.1.1.4'
K K 0.2009 0.2494 'International Tables Vol C Tables 4.2.6.8 and 6.1.1.4'
N N 0.0061 0.0033 'International Tables Vol C Tables 4.2.6.8 and 6.1.1.4'
Na Na 0.0362 0.0249 'International Tables Vol C Tables 4.2.6.8 and 6.1.1.4'
O O 0.0106 0.0060 'International Tables Vol C Tables 4.2.6.8 and 6.1.1.4'
P P 0.1023 0.0942 'International Tables Vol C Tables 4.2.6.8 and 6.1.1.4'
W W -0.8490 6.8722 'International Tables Vol C Tables 4.2.6.8 and 6.1.1.4'
Zr Zr -2.9673 0.5597 'International Tables Vol C Tables 4.2.6.8 and 6.1.1.4'

loop_
_geom_angle_atom_site_label_1
_geom_angle_atom_site_label_2
_geom_angle_atom_site_label_3
_geom_angle
_geom_angle_site_symmetry_1
_geom_angle_site_symmetry_3
_geom_angle_publ_flag
O24 W1 O73 156.4(7) . . ?
O24 W1 O74 82.8(6) . . ?
O24 W1 O91 86.4(7) . . ?
O36 W1 O24 101.5(9) . . ?
O36 W1 O73 101.0(8) . . ?
O36 W1 O74 173.6(8) . . ?
O36 W1 O85 98.4(8) . . ?
O36 W1 O91 93.0(7) . . ?
O73 W1 O74 74.2(6) . . ?
O73 W1 O91 85.8(7) . . ?
O85 W1 O24 95.6(7) . . ?
O85 W1 O73 87.6(7) . . ?
O85 W1 O74 85.7(7) . . ?
O85 W1 O91 167.7(7) . . ?
O91 W1 O74 82.6(6) . . ?
O21 W2 O96 176.7(7) . . ?
O21 W2 O98 98.2(8) . . ?
O21 W2 O108 98.0(8) . . ?
O21 W2 O125 95.6(7) . . ?
O21 W2 O153 98.3(8) . . ?
O98 W2 O96 85.0(7) . . ?
O98 W2 O125 164.7(7) . . ?
O98 W2 O153 85.4(7) . . ?
O108 W2 O96 81.1(7) . . ?
O108 W2 O98 91.5(7) . . ?
O108 W2 O125 93.3(7) . . ?
O108 W2 O153 163.6(8) . . ?
O125 W2 O96 81.3(6) . . ?
O153 W2 O96 82.6(7) . . ?
O153 W2 O125 85.9(7) . . ?
O41 W3 O77 103.5(8) . . ?
O41 W3 O78 92.0(7) . . ?
O41 W3 O109 98.5(7) . . ?
O41 W3 O127 169.9(7) . . ?
O41 W3 O136 98.4(7) . . ?
O77 W3 O78 82.8(7) . . ?
O77 W3 O127 83.9(6) . . ?
O77 W3 O136 156.1(7) . . ?
O78 W3 O127 82.1(6) . . ?
O109 W3 O77 91.4(7) . . ?
O109 W3 O78 168.9(7) . . ?
O109 W3 O127 88.0(6) . . ?
O109 W3 O136 94.7(7) . . ?
O136 W3 O78 87.1(7) . . ?
O136 W3 O127 73.2(6) . . ?
O10 W4 O18 89.5(8) . . ?
O10 W4 O53 97.6(8) . . ?
O10 W4 O89 168.3(7) . . ?
O10 W4 O132 91.3(7) . . ?
O18 W4 O89 80.3(6) . . ?
O53 W4 O18 85.7(7) . . ?
O53 W4 O89 87.3(7) . . ?
O53 W4 O132 162.7(7) . . ?
O129 W4 O10 100.3(8) . . ?
O129 W4 O18 168.5(7) . . ?
O129 W4 O53 98.8(7) . . ?
O129 W4 O89 89.3(7) . . ?
O129 W4 O132 94.0(7) . . ?
O132 W4 O18 79.6(6) . . ?
O132 W4 O89 81.3(6) . . ?
O6 W5 O4 178.9(7) . . ?
O6 W5 O8 98.2(8) . . ?
O6 W5 O66 101.8(7) . . ?
O6 W5 O85 97.8(8) . . ?
O6 W5 O123 100.2(8) . . ?
O8 W5 O4 81.5(6) . . ?
O8 W5 O66 88.7(7) . . ?
O8 W5 O85 89.7(7) . . ?
O66 W5 O4 79.3(6) . . ?
O66 W5 O85 160.3(7) . . ?
O85 W5 O4 81.1(7) . . ?
O123 W5 O4 80.0(6) . . ?
O123 W5 O8 161.6(7) . . ?
O123 W5 O66 87.3(7) . . ?
O123 W5 O85 88.1(7) . . ?
O12 W6 O25 176.2(7) . . ?
O12 W6 O63 93.5(8) . . ?
O12 W6 O77 95.2(7) . . ?
O12 W6 O117 99.4(8) . . ?
O12 W6 O130 98.2(8) . . ?
O63 W6 O25 83.0(6) . . ?
O63 W6 O77 85.3(7) . . ?
O77 W6 O25 83.1(6) . . ?
O117 W6 O25 83.9(6) . . ?
O117 W6 O63 165.0(7) . . ?
O117 W6 O77 85.8(7) . . ?
O130 W6 O25 83.5(6) . . ?
O130 W6 O63 94.1(7) . . ?
O130 W6 O77 166.6(7) . . ?
O130 W6 O117 91.8(7) . . ?
O1 W7 O49 171.8(8) . . ?
O1 W7 O104 97.8(8) . . ?
O1 W7 O110 94.2(8) . . ?
O1 W7 O120 98.9(9) . . ?
O1 W7 O124 101.5(9) . . ?
O104 W7 O49 85.6(7) . . ?
O104 W7 O110 167.8(7) . . ?
O104 W7 O120 92.2(8) . . ?
O104 W7 O124 92.9(8) . . ?
O110 W7 O49 82.7(6) . . ?
O120 W7 O49 73.5(7) . . ?
O120 W7 O110 87.8(7) . . ?
O124 W7 O49 85.7(7) . . ?
O124 W7 O110 82.8(7) . . ?
O124 W7 O120 158.1(8) . . ?
O19 W8 O31 90.3(7) . . ?
O19 W8 O35 82.8(7) . . ?
O19 W8 O97 161.5(7) . . ?
O31 W8 O35 77.4(6) . . ?
O82 W8 O19 99.8(8) . . ?
O82 W8 O31 97.9(8) . . ?
O82 W8 O35 174.7(8) . . ?
O82 W8 O97 97.7(8) . . ?
O82 W8 O113 101.2(8) . . ?
O97 W8 O31 81.1(7) . . ?
O97 W8 O35 79.3(6) . . ?
O113 W8 O19 92.4(7) . . ?
O113 W8 O31 159.9(7) . . ?
O113 W8 O35 83.2(6) . . ?
O113 W8 O97 90.3(7) . . ?
O39 W9 O42 87.9(7) . . ?
O39 W9 O64 155.7(7) . . ?
O39 W9 O86 83.8(7) . . ?
O39 W9 O87 88.4(7) . . ?
O42 W9 O86 85.0(7) . . ?
O42 W9 O87 168.2(7) . . ?
O64 W9 O42 89.7(8) . . ?
O64 W9 O86 71.9(6) . . ?
O64 W9 O87 89.1(7) . . ?
O87 W9 O86 83.5(6) . . ?
O133 W9 O39 104.3(8) . . ?
O133 W9 O42 96.3(7) . . ?
O133 W9 O64 100.0(8) . . ?
O133 W9 O86 171.8(7) . . ?
O133 W9 O87 95.4(7) . . ?
O37 W10 O86 80.7(6) . . ?
O45 W10 O37 86.1(7) . . ?
O45 W10 O64 157.5(7) . . ?
O45 W10 O86 87.5(7) . . ?
O45 W10 O94 96.7(7) . . ?
O64 W10 O37 83.3(6) . . ?
O64 W10 O86 71.3(6) . . ?
O94 W10 O37 167.4(7) . . ?
O94 W10 O64 89.8(7) . . ?
O94 W10 O86 87.1(7) . . ?
O163 W10 O37 91.1(7) . . ?
O163 W10 O45 102.1(9) . . ?
O163 W10 O64 97.9(8) . . ?
O163 W10 O86 167.1(8) . . ?
O163 W10 O94 100.2(8) . . ?
O79 W11 O124 83.6(7) . . ?
O79 W11 O134 82.9(6) . . ?
O115 W11 O79 94.4(7) . . ?
O115 W11 O121 91.4(7) . . ?
O115 W11 O124 166.3(7) . . ?
O115 W11 O134 83.4(6) . . ?
O121 W11 O79 165.4(7) . . ?
O121 W11 O124 87.6(7) . . ?
O121 W11 O134 84.5(6) . . ?
O124 W11 O134 82.9(7) . . ?
O156 W11 O79 94.6(8) . . ?
O156 W11 O115 99.1(8) . . ?
O156 W11 O121 97.6(8) . . ?
O156 W11 O124 94.5(8) . . ?
O156 W11 O134 176.6(7) . . ?
O30 W12 O40 100.2(8) . . ?
O30 W12 O84 98.0(8) . . ?
O30 W12 O102 172.3(7) . . ?
O30 W12 O113 93.3(7) . . ?
O30 W12 O125 103.3(8) . . ?
O40 W12 O102 73.2(7) . . ?
O40 W12 O113 83.7(7) . . ?
O84 W12 O40 90.6(7) . . ?
O84 W12 O102 86.3(7) . . ?
O84 W12 O113 168.1(7) . . ?
O84 W12 O125 91.9(7) . . ?
O113 W12 O102 82.1(6) . . ?
O125 W12 O40 155.8(7) . . ?
O125 W12 O102 83.0(6) . . ?
O125 W12 O113 89.1(7) . . ?
O40 W13 O102 72.9(7) . . ?
O40 W13 O131 83.8(7) . . ?
O65 W13 O40 99.6(8) . . ?
O65 W13 O97 99.2(8) . . ?
O65 W13 O102 172.2(8) . . ?
O65 W13 O131 94.4(8) . . ?
O65 W13 O167 101.3(9) . . ?
O97 W13 O40 88.8(7) . . ?
O97 W13 O102 83.2(6) . . ?
O97 W13 O131 165.4(7) . . ?
O131 W13 O102 82.6(6) . . ?
O167 W13 O40 158.2(8) . . ?
O167 W13 O97 93.7(8) . . ?
O167 W13 O102 85.9(7) . . ?
O167 W13 O131 88.6(8) . . ?
O22 W14 O27 83.8(7) . . ?
O22 W14 O28 157.5(7) . . ?
O22 W14 O104 86.5(8) . . ?
O22 W14 O137 88.4(7) . . ?
O28 W14 O27 73.7(6) . . ?
O28 W14 O104 88.3(7) . . ?
O71 W14 O22 101.5(8) . . ?
O71 W14 O27 174.1(7) . . ?
O71 W14 O28 100.8(8) . . ?
O71 W14 O104 95.7(8) . . ?
O71 W14 O137 97.8(8) . . ?
O104 W14 O27 82.1(6) . . ?
O137 W14 O27 84.7(6) . . ?
O137 W14 O28 91.6(7) . . ?
O137 W14 O104 166.3(7) . . ?
O18 W15 O49 85.2(7) . . ?
O18 W15 O106 87.6(7) . . ?
O18 W15 O120 157.6(8) . . ?
O18 W15 O122 95.0(8) . . ?
O76 W15 O18 102.9(9) . . ?
O76 W15 O49 171.1(7) . . ?
O76 W15 O106 95.3(7) . . ?
O76 W15 O120 99.0(8) . . ?
O76 W15 O122 98.6(8) . . ?
O106 W15 O49 81.2(6) . . ?
O106 W15 O120 85.6(7) . . ?
O120 W15 O49 72.7(6) . . ?
O122 W15 O49 84.2(7) . . ?
O122 W15 O106 164.9(7) . . ?
O122 W15 O120 86.5(7) . . ?
O14 W16 O39 96.3(8) . . ?
O14 W16 O43 99.4(8) . . ?
O14 W16 O98 98.5(8) . . ?
O14 W16 O152 176.5(8) . . ?
O14 W16 O154 95.3(9) . . ?
O39 W16 O152 82.5(7) . . ?
O39 W16 O154 84.2(6) . . ?
O43 W16 O39 164.3(8) . . ?
O43 W16 O98 92.5(7) . . ?
O43 W16 O152 81.8(7) . . ?
O43 W16 O154 93.0(7) . . ?
O98 W16 O39 86.5(6) . . ?
O98 W16 O152 84.7(7) . . ?
O98 W16 O154 164.1(8) . . ?
O154 W16 O152 81.3(8) . . ?
O22 W17 O56 82.0(6) . . ?
O22 W17 O75 83.3(7) . . ?
O62 W17 O22 96.7(8) . . ?
O62 W17 O56 175.1(7) . . ?
O62 W17 O75 94.2(7) . . ?
O62 W17 O105 99.5(8) . . ?
O62 W17 O121 98.0(7) . . ?
O75 W17 O56 81.1(6) . . ?
O105 W17 O22 163.7(7) . . ?
O105 W17 O56 81.7(7) . . ?
O105 W17 O75 93.4(7) . . ?
O105 W17 O121 91.9(8) . . ?
O121 W17 O22 87.9(7) . . ?
O121 W17 O56 86.6(6) . . ?
O121 W17 O75 165.7(7) . . ?
O60 W18 O118 167.0(7) . . ?
O60 W18 O127 83.4(7) . . ?
O60 W18 O136 90.0(7) . . ?
O99 W18 O60 99.0(7) . . ?
O99 W18 O101 104.9(8) . . ?
O99 W18 O118 93.8(7) . . ?
O99 W18 O127 168.7(7) . . ?
O99 W18 O136 97.1(8) . . ?
O101 W18 O60 92.1(7) . . ?
O101 W18 O118 86.4(7) . . ?
O101 W18 O127 86.0(6) . . ?
O101 W18 O136 157.2(7) . . ?
O118 W18 O127 83.6(6) . . ?
O136 W18 O118 86.5(7) . . ?
O136 W18 O127 71.7(6) . . ?
O28 W19 O27 72.1(6) . . ?
O52 W19 O27 170.5(7) . . ?
O52 W19 O28 98.6(8) . . ?
O52 W19 O88 95.5(8) . . ?
O52 W19 O122 98.4(8) . . ?
O52 W19 O138 103.2(8) . . ?
O88 W19 O27 81.9(7) . . ?
O88 W19 O28 85.1(7) . . ?
O122 W19 O27 83.4(6) . . ?
O122 W19 O28 86.8(7) . . ?
O122 W19 O88 164.9(8) . . ?
O138 W19 O27 85.9(7) . . ?
O138 W19 O28 157.9(7) . . ?
O138 W19 O88 89.5(7) . . ?
O138 W19 O122 93.3(8) . . ?
O31 W20 O26 84.1(6) . . ?
O31 W20 O33 88.4(6) . . ?
O31 W20 O60 163.8(7) . . ?
O33 W20 O26 72.6(6) . . ?
O44 W20 O26 172.9(7) . . ?
O44 W20 O31 99.2(7) . . ?
O44 W20 O33 101.1(8) . . ?
O44 W20 O50 101.4(9) . . ?
O44 W20 O60 95.8(7) . . ?
O50 W20 O26 84.4(7) . . ?
O50 W20 O31 95.0(7) . . ?
O50 W20 O33 156.3(7) . . ?
O50 W20 O60 88.2(7) . . ?
O60 W20 O26 80.4(6) . . ?
O60 W20 O33 82.5(7) . . ?
O20 W21 O53 97.7(8) . . ?
O20 W21 O72 101.5(8) . . ?
O20 W21 O90 90.3(7) . . ?
O20 W21 O138 169.3(7) . . ?
O20 W21 O149 94.3(8) . . ?
O53 W21 O90 83.2(7) . . ?
O53 W21 O138 85.7(7) . . ?
O53 W21 O149 161.5(7) . . ?
O72 W21 O53 98.6(8) . . ?
O72 W21 O90 167.6(7) . . ?
O72 W21 O138 88.0(8) . . ?
O72 W21 O149 92.8(8) . . ?
O90 W21 O138 80.0(6) . . ?
O149 W21 O90 82.6(6) . . ?
O149 W21 O138 80.1(6) . . ?
O50 W22 O92 81.3(7) . . ?
O50 W22 O101 81.5(6) . . ?
O80 W22 O50 163.6(7) . . ?
O80 W22 O92 87.4(6) . . ?
O80 W22 O101 85.0(7) . . ?
O92 W22 O101 80.9(6) . . ?
O146 W22 O50 94.1(7) . . ?
O146 W22 O80 97.4(8) . . ?
O146 W22 O92 88.3(8) . . ?
O146 W22 O101 168.8(8) . . ?
O146 W22 O148 102.0(10) . . ?
O148 W22 O50 92.1(8) . . ?
O148 W22 O80 97.0(8) . . ?
O148 W22 O92 168.1(8) . . ?
O148 W22 O101 88.5(9) . . ?
O37 W23 O100 84.7(6) . . ?
O37 W23 O112 91.7(7) . . ?
O37 W23 O114 165.0(7) . . ?
O37 W23 O142 90.0(7) . . ?
O51 W23 O37 99.2(7) . . ?
O51 W23 O100 169.5(7) . . ?
O51 W23 O112 104.4(8) . . ?
O51 W23 O114 95.2(7) . . ?
O51 W23 O142 96.7(8) . . ?
O112 W23 O100 85.1(7) . . ?
O112 W23 O114 88.7(7) . . ?
O112 W23 O142 158.4(8) . . ?
O114 W23 O100 80.4(7) . . ?
O142 W23 O100 73.5(7) . . ?
O142 W23 O114 84.3(7) . . ?
O23 W24 O42 96.1(8) . . ?
O23 W24 O100 174.5(7) . . ?
O23 W24 O139 96.7(8) . . ?
O23 W24 O142 101.3(9) . . ?
O23 W24 O154 103.0(9) . . ?
O42 W24 O100 82.8(6) . . ?
O42 W24 O142 85.9(8) . . ?
O139 W24 O42 166.2(8) . . ?
O139 W24 O100 83.9(7) . . ?
O139 W24 O142 86.6(8) . . ?
O142 W24 O100 73.2(7) . . ?
O154 W24 O42 89.7(7) . . ?
O154 W24 O100 82.4(7) . . ?
O154 W24 O139 92.3(7) . . ?
O154 W24 O142 155.6(9) . . ?
O19 W25 O26 82.6(6) . . ?
O33 W25 O19 85.8(7) . . ?
O33 W25 O26 74.9(6) . . ?
O63 W25 O19 87.8(7) . . ?
O63 W25 O26 82.9(7) . . ?
O63 W25 O33 157.5(7) . . ?
O69 W25 O19 91.7(8) . . ?
O69 W25 O26 171.6(8) . . ?
O69 W25 O33 98.6(9) . . ?
O69 W25 O63 103.1(9) . . ?
O69 W25 O78 99.2(8) . . ?
O78 W25 O19 169.0(7) . . ?
O78 W25 O26 86.4(7) . . ?
O78 W25 O33 91.7(7) . . ?
O78 W25 O63 90.5(7) . . ?
O46 W26 O13 83.9(7) . . ?
O46 W26 O57 85.8(7) . . ?
O46 W26 O137 166.6(7) . . ?
O57 W26 O13 74.0(6) . . ?
O67 W26 O13 174.5(8) . . ?
O67 W26 O46 96.8(8) . . ?
O67 W26 O57 100.6(8) . . ?
O67 W26 O75 102.1(8) . . ?
O67 W26 O137 95.0(8) . . ?
O75 W26 O13 83.1(7) . . ?
O75 W26 O46 97.3(7) . . ?
O75 W26 O57 156.5(7) . . ?
O75 W26 O137 86.4(7) . . ?
O137 W26 O13 83.7(6) . . ?
O137 W26 O57 85.8(7) . . ?
O7 W27 O83 72.7(7) . . ?
O7 W27 O109 87.0(6) . . ?
O61 W27 O7 98.7(8) . . ?
O61 W27 O83 171.2(8) . . ?
O61 W27 O91 95.8(7) . . ?
O61 W27 O103 104.1(8) . . ?
O61 W27 O109 95.9(7) . . ?
O91 W27 O7 93.4(7) . . ?
O91 W27 O83 86.4(6) . . ?
O91 W27 O103 88.7(7) . . ?
O91 W27 O109 168.1(7) . . ?
O103 W27 O7 156.8(8) . . ?
O103 W27 O83 84.4(7) . . ?
O103 W27 O109 86.3(7) . . ?
O109 W27 O83 82.3(6) . . ?
O7 W28 O83 72.2(6) . . ?
O7 W28 O111 83.7(6) . . ?
O9 W28 O7 98.1(7) . . ?
O9 W28 O83 167.6(7) . . ?
O9 W28 O111 90.4(7) . . ?
O9 W28 O118 99.6(7) . . ?
O9 W28 O126 103.3(8) . . ?
O111 W28 O83 81.1(6) . . ?
O118 W28 O7 92.8(7) . . ?
O118 W28 O83 88.8(7) . . ?
O118 W28 O111 169.8(7) . . ?
O126 W28 O7 156.4(7) . . ?
O126 W28 O83 85.2(7) . . ?
O126 W28 O111 86.3(7) . . ?
O126 W28 O118 93.4(7) . . ?
O8 W29 O81 81.8(6) . . ?
O48 W29 O8 94.7(7) . . ?
O48 W29 O70 98.8(8) . . ?
O48 W29 O79 103.1(8) . . ?
O48 W29 O81 171.5(7) . . ?
O48 W29 O110 98.3(7) . . ?
O70 W29 O8 84.5(7) . . ?
O70 W29 O81 73.1(6) . . ?
O79 W29 O8 91.5(7) . . ?
O79 W29 O70 158.0(7) . . ?
O79 W29 O81 84.9(6) . . ?
O110 W29 O8 166.6(6) . . ?
O110 W29 O70 90.4(7) . . ?
O110 W29 O79 88.6(7) . . ?
O110 W29 O81 84.8(6) . . ?
O34 W30 O66 97.0(7) . . ?
O34 W30 O70 99.3(7) . . ?
O34 W30 O81 172.8(6) . . ?
O34 W30 O106 98.4(8) . . ?
O34 W30 O132 102.8(8) . . ?
O66 W30 O70 84.2(7) . . ?
O66 W30 O81 80.8(6) . . ?
O70 W30 O81 73.6(6) . . ?
O106 W30 O66 163.1(7) . . ?
O106 W30 O70 86.5(7) . . ?
O106 W30 O81 83.0(6) . . ?
O132 W30 O66 91.1(7) . . ?
O132 W30 O70 157.8(7) . . ?
O132 W30 O81 84.2(6) . . ?
O132 W30 O106 92.2(7) . . ?
O32 W31 O93 71.4(6) . . ?
O54 W31 O32 157.6(8) . . ?
O54 W31 O93 86.2(7) . . ?
O54 W31 O94 91.5(7) . . ?
O54 W31 O131 91.2(8) . . ?
O58 W31 O32 96.3(8) . . ?
O58 W31 O54 105.9(8) . . ?
O58 W31 O93 167.6(7) . . ?
O58 W31 O94 93.5(7) . . ?
O58 W31 O131 97.0(7) . . ?
O94 W31 O32 84.1(7) . . ?
O94 W31 O93 83.6(6) . . ?
O131 W31 O32 89.0(7) . . ?
O131 W31 O93 84.9(7) . . ?
O131 W31 O94 168.0(7) . . ?
O16 W32 O32 98.5(8) . . ?
O16 W32 O84 94.1(7) . . ?
O16 W32 O87 97.5(8) . . ?
O16 W32 O93 170.5(7) . . ?
O16 W32 O153 103.9(8) . . ?
O32 W32 O84 86.2(7) . . ?
O32 W32 O93 73.1(7) . . ?
O84 W32 O93 81.1(6) . . ?
O87 W32 O32 93.6(7) . . ?
O87 W32 O84 168.2(7) . . ?
O87 W32 O93 87.6(7) . . ?
O87 W32 O153 92.5(7) . . ?
O153 W32 O32 155.7(8) . . ?
O153 W32 O84 83.1(7) . . ?
O153 W32 O93 83.7(7) . . ?
O11 W33 O73 99.7(8) . . ?
O11 W33 O74 171.8(7) . . ?
O11 W33 O111 99.4(7) . . ?
O11 W33 O123 93.9(7) . . ?
O11 W33 O145 103.8(8) . . ?
O73 W33 O74 73.3(6) . . ?
O73 W33 O123 82.2(7) . . ?
O111 W33 O73 88.5(7) . . ?
O111 W33 O74 85.1(6) . . ?
O111 W33 O123 164.9(7) . . ?
O123 W33 O74 80.9(6) . . ?
O145 W33 O73 155.9(7) . . ?
O145 W33 O74 82.8(7) . . ?
O145 W33 O111 92.9(7) . . ?
O145 W33 O123 90.9(7) . . ?
O17 W34 O24 93.0(7) . . ?
O17 W34 O103 166.2(7) . . ?
O17 W34 O117 92.2(7) . . ?
O17 W34 O135 82.7(7) . . ?
O24 W34 O103 84.7(7) . . ?
O24 W34 O135 81.5(6) . . ?
O103 W34 O135 83.5(7) . . ?
O117 W34 O24 165.1(7) . . ?
O117 W34 O103 87.0(7) . . ?
O117 W34 O135 85.3(6) . . ?
O147 W34 O17 99.3(8) . . ?
O147 W34 O24 94.3(8) . . ?
O147 W34 O103 94.5(9) . . ?
O147 W34 O117 98.7(8) . . ?
O147 W34 O135 175.5(7) . . ?
O47 W35 O80 97.3(7) . . ?
O47 W35 O107 168.1(7) . . ?
O47 W35 O126 89.6(7) . . ?
O47 W35 O145 92.1(8) . . ?
O80 W35 O107 87.9(6) . . ?
O80 W35 O126 85.9(7) . . ?
O80 W35 O145 163.2(7) . . ?
O126 W35 O107 80.1(6) . . ?
O145 W35 O107 80.5(6) . . ?
O145 W35 O126 80.3(7) . . ?
O164 W35 O47 101.6(8) . . ?
O164 W35 O80 96.8(8) . . ?
O164 W35 O107 88.4(7) . . ?
O164 W35 O126 168.0(8) . . ?
O164 W35 O145 94.9(7) . . ?
O29 W36 O13 172.7(8) . . ?
O29 W36 O57 99.7(8) . . ?
O29 W36 O88 98.1(8) . . ?
O29 W36 O140 95.7(8) . . ?
O29 W36 O149 102.4(8) . . ?
O57 W36 O13 73.7(6) . . ?
O57 W36 O88 87.6(7) . . ?
O57 W36 O140 86.7(7) . . ?
O88 W36 O13 84.8(7) . . ?
O88 W36 O140 165.8(8) . . ?
O140 W36 O13 81.1(6) . . ?
O149 W36 O13 84.2(7) . . ?
O149 W36 O57 157.8(7) . . ?
O149 W36 O88 90.2(7) . . ?
O149 W36 O140 90.1(7) . . ?
O46 W37 O95 80.7(7) . . ?
O55 W37 O46 96.2(8) . . ?
O55 W37 O95 176.4(8) . . ?
O55 W37 O114 101.6(8) . . ?
O55 W37 O139 97.6(8) . . ?
O55 W37 O140 100.9(8) . . ?
O114 W37 O46 162.1(8) . . ?
O114 W37 O95 81.5(8) . . ?
O114 W37 O139 90.4(7) . . ?
O114 W37 O140 90.7(7) . . ?
O139 W37 O46 85.3(7) . . ?
O139 W37 O95 80.3(7) . . ?
O140 W37 O46 87.9(7) . . ?
O140 W37 O95 80.9(7) . . ?
O140 W37 O139 160.9(7) . . ?
O45 W38 O5 81.3(7) . . ?
O112 W38 O5 81.3(7) . . ?
O112 W38 O45 81.4(7) . . ?
O143 W38 O5 85.7(7) . . ?
O143 W38 O45 85.9(7) . . ?
O143 W38 O112 163.0(7) . . ?
O160 W38 O5 169.1(8) . . ?
O160 W38 O45 89.3(9) . . ?
O160 W38 O112 92.1(9) . . ?
O160 W38 O143 99.0(9) . . ?
O160 W38 O165 100.6(10) . . ?
O165 W38 O5 88.6(8) . . ?
O165 W38 O45 169.4(9) . . ?
O165 W38 O112 94.1(8) . . ?
O165 W38 O143 96.5(8) . . ?
O2 W39 O54 79.0(6) . . ?
O143 W39 O2 84.9(7) . . ?
O143 W39 O54 86.8(7) . . ?
O143 W39 O167 162.7(8) . . ?
O158 W39 O2 87.6(8) . . ?
O158 W39 O54 166.1(8) . . ?
O158 W39 O143 95.5(9) . . ?
O158 W39 O167 94.9(9) . . ?
O161 W39 O2 168.8(8) . . ?
O161 W39 O54 89.9(8) . . ?
O161 W39 O143 96.3(9) . . ?
O161 W39 O158 103.4(10) . . ?
O161 W39 O167 94.8(8) . . ?
O167 W39 O2 81.7(7) . . ?
O167 W39 O54 79.9(7) . . ?
O17 Zr1 O3 86.1(6) . . ?
O17 Zr1 O157 96.7(8) . . ?
O17 Zr1 O159 94.2(7) . . ?
O17 Zr1 O168 84.7(8) . . ?
O115 Zr1 O3 87.8(6) . . ?
O115 Zr1 O17 170.2(6) . . ?
O115 Zr1 O157 92.6(8) . . ?
O115 Zr1 O159 91.3(7) . . ?
O115 Zr1 O168 95.3(8) . . ?
O157 Zr1 O3 147.7(7) . . ?
O159 Zr1 O3 72.2(7) . . ?
O159 Zr1 O157 75.5(8) . . ?
O159 Zr1 O168 145.7(8) . . ?
O168 Zr1 O3 141.5(7) . . ?
O168 Zr1 O157 70.7(8) . . ?
O108 Zr2 O59 83.7(6) . . ?
O108 Zr2 O144 85.7(7) . . ?
O108 Zr2 O151 97.9(8) . . ?
O108 Zr2 O162 90.7(8) . . ?
O130 Zr2 O59 82.9(7) . . ?
O130 Zr2 O108 166.5(7) . . ?
O130 Zr2 O144 89.8(7) . . ?
O130 Zr2 O151 93.0(8) . . ?
O130 Zr2 O162 99.8(8) . . ?
O144 Zr2 O59 73.7(7) . . ?
O144 Zr2 O162 70.4(7) . . ?
O151 Zr2 O59 141.4(7) . . ?
O151 Zr2 O144 144.9(7) . . ?
O151 Zr2 O162 74.6(8) . . ?
O162 Zr2 O59 144.0(7) . . ?
O43 Zr3 O38 84.4(7) . . ?
O43 Zr3 O68 92.5(7) . . ?
O43 Zr3 O105 169.0(7) . . ?
O43 Zr3 O166 91.1(10) . . ?
O43 Zr3 O173 95.5(12) . . ?
O68 Zr3 O38 144.4(8) . . ?
O68 Zr3 O166 146.6(10) . . ?
O68 Zr3 O173 75.6(10) . . ?
O105 Zr3 O38 85.7(7) . . ?
O105 Zr3 O68 92.7(7) . . ?
O105 Zr3 O166 89.9(10) . . ?
O105 Zr3 O173 95.2(12) . . ?
O166 Zr3 O38 69.0(10) . . ?
O173 Zr3 O38 140.0(10) . . ?
O173 Zr3 O166 71.0(12) . . ?
O2W K1 O43 131.7(6) . . ?
O2W K1 O98 129.5(6) . . ?
O2W K1 O108 128.8(6) . . ?
O2W K1 O151 127.9(6) . . ?
O43 K1 O98 54.0(5) . . ?
O43 K1 O108 92.9(5) . . ?
O43 K1 O151 92.0(5) . . ?
O96 K1 O2W 84.0(6) . . ?
O96 K1 O43 107.6(5) . . ?
O96 K1 O98 55.7(5) . . ?
O96 K1 O108 55.3(5) . . ?
O96 K1 O119 85.1(6) . . ?
O96 K1 O128 159.8(6) . . ?
O96 K1 O151 111.8(5) . . ?
O98 K1 O151 97.2(5) . . ?
O108 K1 O98 52.8(4) . . ?
O108 K1 O151 59.2(5) . . ?
O119 K1 O2W 86.8(6) . . ?
O119 K1 O43 139.7(6) . . ?
O119 K1 O98 115.1(5) . . ?
O119 K1 O108 62.5(5) . . ?
O119 K1 O128 114.2(6) . . ?
O119 K1 O151 48.5(5) . . ?
O128 K1 O2W 90.7(7) . . ?
O128 K1 O43 62.2(5) . . ?
O128 K1 O98 116.2(5) . . ?
O128 K1 O108 138.1(6) . . ?
O128 K1 O151 86.8(5) . . ?
O152 K1 O2W 86.0(7) . . ?
O152 K1 O43 55.7(6) . . ?
O152 K1 O96 72.8(5) . . ?
O152 K1 O98 55.9(5) . . ?
O152 K1 O108 106.6(5) . . ?
O152 K1 O119 157.3(6) . . ?
O152 K1 O128 87.4(5) . . ?
O152 K1 O151 145.6(6) . . ?
O8W K2 W22 156.0(5) . . ?
O8W K2 O10W 90.3(10) . . ?
O8W K2 O34 96.7(6) . 6_656 ?
O8W K2 O27W 119.0(6) . . ?
O8W K2 O47 77.3(6) . . ?
O8W K2 O80 127.5(6) . . ?
O10W K2 W22 75.7(8) . . ?
O10W K2 O34 141.3(7) . 6_656 ?
O10W K2 O27W 147.2(9) . . ?
O10W K2 O80 78.7(7) . . ?
O34 K2 W22 106.5(4) 6_656 . ?
O34 K2 O27W 55.3(5) 6_656 . ?
O34 K2 O80 123.6(5) 6_656 . ?
O27W K2 W22 71.7(4) . . ?
O47 K2 W22 86.5(4) . . ?
O47 K2 O10W 101.6(8) . . ?
O47 K2 O34 117.2(5) . 6_656 ?
O47 K2 O27W 73.4(5) . . ?
O47 K2 O80 55.8(5) . . ?
O58 K2 W22 120.7(4) 6_766 . ?
O58 K2 O8W 73.3(6) 6_766 . ?
O58 K2 O10W 76.9(7) 6_766 . ?
O58 K2 O34 68.9(5) 6_766 6_656 ?
O58 K2 O27W 123.4(5) 6_766 . ?
O58 K2 O47 150.5(6) 6_766 . ?
O58 K2 O80 147.8(5) 6_766 . ?
O58 K2 O148 98.8(6) 6_766 . ?
O80 K2 W22 31.4(3) . . ?
O80 K2 O27W 71.8(5) . . ?
O148 K2 W22 25.6(4) . . ?
O148 K2 O8W 169.4(7) . . ?
O148 K2 O10W 81.0(10) . . ?
O148 K2 O34 86.7(6) . 6_656 ?
O148 K2 O27W 71.1(6) . . ?
O148 K2 O47 110.2(6) . . ?
O148 K2 O80 56.7(5) . . ?
O9 K3 W28 26.9(3) . . ?
O9 K3 O18 117.8(5) . 6_656 ?
O9 K3 O76 166.9(5) . 6_656 ?
O9 K3 O126 55.2(5) . . ?
O10 K3 W28 88.4(4) 6_656 . ?
O10 K3 O9 63.6(5) 6_656 . ?
O10 K3 O18 56.3(5) 6_656 6_656 ?
O10 K3 O76 110.6(5) 6_656 6_656 ?
O10 K3 O126 112.1(6) 6_656 . ?
O18 K3 W28 144.3(4) 6_656 . ?
O19W K3 W28 104.3(5) . . ?
O19W K3 O9 88.6(6) . . ?
O19W K3 O10 78.9(6) . 6_656 ?
O19W K3 O18 66.2(6) . 6_656 ?
O19W K3 O27W 155.7(7) . . ?
O19W K3 O47 123.8(6) . . ?
O19W K3 O76 78.7(6) . 6_656 ?
O19W K3 O126 122.9(6) . . ?
O27W K3 W28 71.2(4) . . ?
O27W K3 O9 77.4(6) . . ?
O27W K3 O10 77.2(6) . 6_656 ?
O27W K3 O18 102.9(5) . 6_656 ?
O27W K3 O47 80.1(6) . . ?
O27W K3 O76 113.6(6) . 6_656 ?
O27W K3 O126 64.2(5) . . ?
O47 K3 W28 84.9(4) . . ?
O47 K3 O9 111.9(5) . . ?
O47 K3 O10 157.3(6) . 6_656 ?
O47 K3 O18 129.8(5) . 6_656 ?
O47 K3 O76 78.1(5) . 6_656 ?
O47 K3 O126 57.0(5) . . ?
O76 K3 W28 160.9(4) 6_656 . ?
O76 K3 O18 54.4(5) 6_656 6_656 ?
O76 K3 O126 135.0(5) 6_656 . ?
O126 K3 W28 28.5(3) . . ?
O126 K3 O18 165.6(5) . 6_656 ?
O11W K4 O31 102.6(7) . . ?
O11W K4 O50 85.9(9) . . ?
O11W K4 O97 100.0(8) . . ?
O11W K4 O141 147.2(8) . . ?
O11W K4 O167 80.5(9) . . ?
O31 K4 O50 55.3(5) . . ?
O31 K4 O97 53.2(5) . . ?
O31 K4 O141 107.3(5) . . ?
O31 K4 O167 104.8(5) . . ?
O35 K4 O11W 155.1(8) . . ?
O35 K4 O31 57.2(5) . . ?
O35 K4 O50 92.2(5) . . ?
O35 K4 O97 56.9(5) . . ?
O35 K4 O141 57.6(5) . . ?
O35 K4 O146 113.1(6) . . ?
O35 K4 O167 90.4(5) . . ?
O50 K4 O167 152.7(5) . . ?
O97 K4 O50 107.7(5) . . ?
O97 K4 O167 52.4(5) . . ?
O141 K4 O50 100.0(5) . . ?
O141 K4 O97 108.6(5) . . ?
O141 K4 O167 104.2(5) . . ?
O146 K4 O11W 86.4(9) . . ?
O146 K4 O31 109.9(6) . . ?
O146 K4 O50 56.4(5) . . ?
O146 K4 O97 162.7(6) . . ?
O146 K4 O141 71.0(6) . . ?
O146 K4 O167 144.9(6) . . ?
O158 K4 O11W 79.7(8) . . ?
O158 K4 O31 159.4(6) . . ?
O158 K4 O35 113.9(6) . . ?
O158 K4 O50 144.8(6) . . ?
O158 K4 O97 106.3(6) . . ?
O158 K4 O141 77.1(6) . . ?
O158 K4 O146 90.6(6) . . ?
O158 K4 O167 55.1(6) . . ?
O9 K5 W21 144.9(4) . 6_656 ?
O9 K5 O19W 89.1(6) . . ?
O9 K5 O20W 87.3(7) . . ?
O9 K5 O53 117.3(5) . 6_656 ?
O9 K5 O15W 97.2(8) . 6_656 ?
O10 K5 W21 81.4(4) 6_656 6_656 ?
O10 K5 O9 65.4(5) 6_656 . ?
O10 K5 O19W 77.0(6) 6_656 . ?
O10 K5 O20W 139.5(7) 6_656 . ?
O10 K5 O53 52.2(5) 6_656 6_656 ?
O10 K5 O72 104.3(6) 6_656 6_656 ?
O10 K5 O15W 70.4(7) 6_656 6_656 ?
O19W K5 W21 71.7(5) . 6_656 ?
O19W K5 O20W 73.2(7) . . ?
O19W K5 O53 72.8(5) . 6_656 ?
O19W K5 O15W 140.2(8) . 6_656 ?
O20W K5 W21 113.5(6) . 6_656 ?
O20W K5 O53 137.1(7) . 6_656 ?
O20W K5 O15W 146.1(8) . 6_656 ?
O51 K5 W21 135.4(4) 1_445 6_656 ?
O51 K5 O9 75.5(5) 1_445 . ?
O51 K5 O10 121.2(6) 1_445 6_656 ?
O51 K5 O19W 145.6(6) 1_445 . ?
O51 K5 O20W 75.5(7) 1_445 . ?
O51 K5 O53 141.6(5) 1_445 6_656 ?
O51 K5 O72 123.2(6) 1_445 6_656 ?
O51 K5 O15W 73.2(7) 1_445 6_656 ?
O53 K5 W21 29.6(3) 6_656 6_656 ?
O72 K5 W21 23.7(4) 6_656 6_656 ?
O72 K5 O9 160.3(6) 6_656 . ?
O72 K5 O19W 71.8(6) 6_656 . ?
O72 K5 O20W 91.7(7) 6_656 . ?
O72 K5 O53 53.1(5) 6_656 6_656 ?
O72 K5 O15W 94.5(8) 6_656 6_656 ?
O15W K5 W21 81.2(7) 6_656 6_656 ?
O15W K5 O53 69.4(7) 6_656 6_656 ?
O7 K6 O51 78.0(5) . 1_445 ?
O7 K6 O55 153.7(6) . 1_445 ?
O7 K6 O73 89.1(5) . . ?
O7 K6 O91 55.9(5) . . ?
O7 K6 O111 53.3(4) . . ?
O7 K6 O142 82.5(5) . 1_445 ?
O20W K6 O7 112.7(7) . . ?
O20W K6 O51 74.4(7) . 1_445 ?
O20W K6 O55 90.0(7) . 1_445 ?
O20W K6 O73 81.5(7) . . ?
O20W K6 O91 128.1(7) . . ?
O20W K6 O111 71.3(7) . . ?
O20W K6 O142 123.2(7) . 1_445 ?
O21W K6 O7 99.2(6) . . ?
O21W K6 O20W 146.1(8) . . ?
O21W K6 O51 125.3(6) . 1_445 ?
O21W K6 O55 62.7(6) . 1_445 ?
O21W K6 O73 88.1(5) . . ?
O21W K6 O91 62.0(5) . . ?
O21W K6 O111 124.6(6) . . ?
O21W K6 O142 70.4(6) . 1_445 ?
O51 K6 O73 145.4(5) 1_445 . ?
O51 K6 O91 133.1(5) 1_445 . ?
O51 K6 O111 97.6(5) 1_445 . ?
O51 K6 O142 55.0(5) 1_445 1_445 ?
O55 K6 O51 96.5(5) 1_445 1_445 ?
O55 K6 O73 108.1(5) 1_445 . ?
O55 K6 O91 120.5(6) 1_445 . ?
O55 K6 O111 152.4(5) 1_445 . ?
O55 K6 O142 73.6(5) 1_445 1_445 ?
O91 K6 O73 50.8(4) . . ?
O91 K6 O111 63.1(5) . . ?
O91 K6 O142 106.2(5) . 1_445 ?
O111 K6 O73 50.6(4) . . ?
O111 K6 O142 133.5(5) . 1_445 ?
O142 K6 O73 155.2(6) 1_445 . ?
O20 K7 W37 131.3(4) . . ?
O20 K7 O95 113.4(6) . . ?
O20 K7 O112 146.8(6) . . ?
O20 K7 O114 160.7(6) . . ?
O20 K7 O140 106.0(5) . . ?
O20 K7 O149 55.2(5) . . ?
O20 K7 O155 73.5(6) . . ?
O20 K7 O165 92.2(6) . . ?
O95 K7 W37 37.4(4) . . ?
O95 K7 O112 90.9(5) . . ?
O95 K7 O114 57.3(5) . . ?
O95 K7 O140 57.2(6) . . ?
O95 K7 O149 90.2(5) . . ?
O95 K7 O155 56.7(6) . . ?
O95 K7 O165 115.0(6) . . ?
O112 K7 W37 81.7(4) . . ?
O112 K7 O149 151.5(5) . . ?
O114 K7 W37 30.7(3) . . ?
O114 K7 O112 52.2(5) . . ?
O114 K7 O140 54.7(5) . . ?
O114 K7 O149 106.2(5) . . ?
O114 K7 O155 108.2(6) . . ?
O140 K7 W37 31.2(4) . . ?
O140 K7 O112 106.1(5) . . ?
O140 K7 O149 52.1(5) . . ?
O140 K7 O155 105.6(6) . . ?
O149 K7 W37 82.0(3) . . ?
O155 K7 W37 94.1(4) . . ?
O155 K7 O112 105.3(6) . . ?
O155 K7 O149 99.1(6) . . ?
O165 K7 W37 132.1(5) . . ?
O165 K7 O112 56.0(5) . . ?
O165 K7 O114 107.0(6) . . ?
O165 K7 O140 161.7(6) . . ?
O165 K7 O149 145.7(6) . . ?
O165 K7 O155 78.6(6) . . ?
O4 K8 O9W 130.0(8) . . ?
O4 K8 O66 58.1(5) . . ?
O4 K8 O123 57.5(5) . . ?
O4 K8 O129 112.8(6) . . ?
O4 K8 O132 92.7(5) . . ?
O4 K8 O145 92.2(5) . . ?
O4 K8 O150 56.0(5) . . ?
O4 K8 O164 112.7(6) . . ?
O9W K8 O66 75.9(7) . . ?
O9W K8 O123 80.9(8) . . ?
O9W K8 O132 74.9(7) . . ?
O9W K8 O145 85.0(8) . . ?
O9W K8 O150 172.8(8) . . ?
O66 K8 O123 54.4(5) . . ?
O66 K8 O132 55.6(5) . . ?
O66 K8 O145 109.5(5) . . ?
O66 K8 O150 107.8(5) . . ?
O123 K8 O132 109.4(5) . . ?
O123 K8 O145 55.9(5) . . ?
O123 K8 O150 106.3(5) . . ?
O129 K8 O9W 101.1(8) . . ?
O129 K8 O66 111.8(6) . . ?
O129 K8 O123 165.4(6) . . ?
O129 K8 O132 58.0(5) . . ?
O129 K8 O145 138.5(6) . . ?
O129 K8 O150 71.8(5) . . ?
O129 K8 O164 81.3(6) . . ?
O132 K8 O150 101.9(5) . . ?
O145 K8 O132 157.2(5) . . ?
O145 K8 O150 99.3(5) . . ?
O164 K8 O9W 107.7(8) . . ?
O164 K8 O66 165.8(6) . . ?
O164 K8 O123 112.1(5) . . ?
O164 K8 O132 138.4(5) . . ?
O164 K8 O145 58.1(5) . . ?
O164 K8 O150 70.2(6) . . ?
O8W K9 O32 116.8(6) 6_766 . ?
O8W K9 O58 68.3(5) 6_766 . ?
O8W K9 O70 119.0(6) 6_766 1_655 ?
O8W K9 O94 70.5(5) 6_766 . ?
O8W K9 O106 76.2(5) 6_766 1_655 ?
O8W K9 O110 135.8(5) 6_766 1_655 ?
O8W K9 O120 83.2(6) 6_766 1_655 ?
O29W K9 O8W 98.7(8) . 6_766 ?
O29W K9 O32 97.1(7) . . ?
O29W K9 O58 134.0(6) . . ?
O29W K9 O70 139.1(7) . 1_655 ?
O29W K9 O94 82.0(6) . . ?
O29W K9 O106 128.3(7) . 1_655 ?
O29W K9 O110 85.9(6) . 1_655 ?
O29W K9 O120 72.5(7) . 1_655 ?
O32 K9 O58 57.3(5) . . ?
O32 K9 O94 51.9(4) . . ?
O32 K9 O110 106.1(5) . 1_655 ?
O32 K9 O120 159.1(6) . 1_655 ?
O58 K9 O94 52.0(4) . . ?
O70 K9 O32 80.3(5) 1_655 . ?
O70 K9 O58 78.5(5) 1_655 . ?
O70 K9 O94 123.3(5) 1_655 . ?
O70 K9 O110 56.7(5) 1_655 1_655 ?
O70 K9 O120 95.6(5) 1_655 1_655 ?
O106 K9 O32 131.7(5) 1_655 . ?
O106 K9 O58 92.6(5) 1_655 . ?
O106 K9 O70 55.4(5) 1_655 1_655 ?
O106 K9 O94 138.1(5) 1_655 . ?
O106 K9 O110 67.2(5) 1_655 1_655 ?
O106 K9 O120 55.8(5) 1_655 1_655 ?
O110 K9 O58 134.9(5) 1_655 . ?
O110 K9 O94 152.8(5) 1_655 . ?
O110 K9 O120 56.1(5) 1_655 1_655 ?
O120 K9 O58 142.3(5) 1_655 . ?
O120 K9 O94 140.0(5) 1_655 . ?
O1W K10 O17 131.0(5) . . ?
O1W K10 O117 130.3(5) . . ?
O1W K10 O130 130.9(6) . . ?
O1W K10 O151 128.7(6) . . ?
O3 K10 O1W 87.9(6) . . ?
O3 K10 O17 61.2(5) . . ?
O3 K10 O117 114.1(5) . . ?
O3 K10 O130 139.5(5) . . ?
O3 K10 O151 89.6(5) . . ?
O17 K10 O117 53.2(5) . . ?
O17 K10 O130 92.2(5) . . ?
O17 K10 O151 90.7(5) . . ?
O25 K10 O1W 85.4(6) . . ?
O25 K10 O3 156.5(5) . . ?
O25 K10 O17 107.7(5) . . ?
O25 K10 O117 56.4(5) . . ?
O25 K10 O130 55.8(5) . . ?
O25 K10 O135 74.0(5) . . ?
O25 K10 O151 112.1(5) . . ?
O119 K10 O1W 85.2(6) . . ?
O119 K10 O3 118.8(6) . . ?
O119 K10 O17 142.0(5) . . ?
O119 K10 O25 83.1(5) . . ?
O119 K10 O117 116.2(5) . . ?
O119 K10 O130 63.4(5) . . ?
O119 K10 O135 155.8(6) . . ?
O119 K10 O151 52.3(5) . . ?
O130 K10 O117 53.4(4) . . ?
O130 K10 O151 58.8(5) . . ?
O135 K10 O1W 85.3(5) . . ?
O135 K10 O3 83.1(5) . . ?
O135 K10 O17 55.9(5) . . ?
O135 K10 O117 56.3(4) . . ?
O135 K10 O130 107.8(5) . . ?
O135 K10 O151 145.1(6) . . ?
O151 K10 O117 97.0(5) . . ?
O7 K11 O22W 68.0(7) . . ?
O7 K11 O109 50.5(4) . . ?
O22W K11 O109 94.8(7) . . ?
O28W K11 O7 115.2(6) 1_445 . ?
O28W K11 O22W 150.9(9) 1_445 . ?
O28W K11 O37 134.5(7) 1_445 1_445 ?
O28W K11 O42 73.5(6) 1_445 1_445 ?
O28W K11 O61 67.6(7) 1_445 . ?
O28W K11 O64 84.9(6) 1_445 1_445 ?
O28W K11 O109 71.1(6) 1_445 . ?
O28W K11 O142 113.0(7) 1_445 1_445 ?
O37 K11 O7 107.5(5) 1_445 . ?
O37 K11 O22W 61.2(7) 1_445 . ?
O37 K11 O42 66.3(5) 1_445 1_445 ?
O37 K11 O61 131.3(5) 1_445 . ?
O37 K11 O64 54.9(5) 1_445 1_445 ?
O37 K11 O109 154.3(5) 1_445 . ?
O37 K11 O142 56.3(5) 1_445 1_445 ?
O42 K11 O7 132.5(5) 1_445 . ?
O42 K11 O22W 127.5(8) 1_445 . ?
O42 K11 O64 55.0(4) 1_445 1_445 ?
O42 K11 O109 136.9(5) 1_445 . ?
O61 K11 O7 56.8(5) . . ?
O61 K11 O22W 124.6(7) . . ?
O61 K11 O42 90.9(5) . 1_445 ?
O61 K11 O64 141.9(6) . 1_445 ?
O61 K11 O109 53.1(5) . . ?
O61 K11 O142 75.4(5) . 1_445 ?
O64 K11 O7 159.3(5) 1_445 . ?
O64 K11 O22W 92.3(7) 1_445 . ?
O64 K11 O109 142.0(5) 1_445 . ?
O142 K11 O7 83.4(5) 1_445 . ?
O142 K11 O22W 96.0(7) 1_445 . ?
O142 K11 O42 53.1(5) 1_445 1_445 ?
O142 K11 O64 93.1(5) 1_445 1_445 ?
O142 K11 O109 123.1(5) 1_445 . ?
O6 K12 O18W 86.2(7) . . ?
O6 K12 O32 154.8(6) . 1_455 ?
O6 K12 O40 103.9(5) . 1_455 ?
O6 K12 O48 98.5(5) . . ?
O6 K12 O70 79.0(5) . . ?
O6 K12 O84 148.7(5) . 1_455 ?
O6 K12 O131 119.7(5) . 1_455 ?
O6 K12 O17W 67.8(5) . . ?
O18W K12 O32 115.3(7) . 1_455 ?
O18W K12 O40 85.5(6) . 1_455 ?
O18W K12 O48 68.5(6) . . ?
O18W K12 O70 119.1(7) . . ?
O18W K12 O84 72.5(7) . 1_455 ?
O18W K12 O131 131.3(7) . 1_455 ?
O18W K12 O17W 147.9(7) . . ?
O32 K12 O40 91.3(5) 1_455 1_455 ?
O32 K12 O48 79.1(5) 1_455 . ?
O32 K12 O70 79.0(5) 1_455 . ?
O32 K12 O84 55.8(5) 1_455 1_455 ?
O32 K12 O131 56.4(5) 1_455 1_455 ?
O32 K12 O17W 94.9(5) 1_455 . ?
O40 K12 O17W 83.2(5) 1_455 . ?
O48 K12 O40 144.3(5) . 1_455 ?
O48 K12 O17W 131.5(5) . . ?
O70 K12 O40 155.4(5) . 1_455 ?
O70 K12 O48 56.2(5) . . ?
O70 K12 O131 106.7(5) . 1_455 ?
O70 K12 O17W 75.3(5) . . ?
O84 K12 O40 52.9(5) 1_455 1_455 ?
O84 K12 O48 94.8(5) 1_455 . ?
O84 K12 O70 131.2(5) 1_455 . ?
O84 K12 O131 64.9(5) 1_455 1_455 ?
O84 K12 O17W 121.5(5) 1_455 . ?
O131 K12 O40 50.3(5) 1_455 1_455 ?
O131 K12 O48 135.4(5) 1_455 . ?
O131 K12 O17W 57.1(5) 1_455 . ?
O3 K13 O3W 87.4(6) . . ?
O3 K13 O56 155.6(5) . . ?
O3 K13 O105 142.1(6) . . ?
O3 K13 O115 61.7(5) . . ?
O3 K13 O121 114.6(5) . . ?
O3 K13 O134 84.0(5) . . ?
O3 K13 O159 50.8(5) . . ?
O3W K13 O56 82.2(6) . . ?
O3W K13 O105 129.2(6) . . ?
O3W K13 O115 128.7(6) . . ?
O3W K13 O121 128.8(6) . . ?
O3W K13 O134 82.7(6) . . ?
O3W K13 O159 131.1(6) . . ?
O56 K13 O105 56.2(5) . . ?
O56 K13 O115 108.9(5) . . ?
O56 K13 O121 58.4(5) . . ?
O56 K13 O134 72.9(4) . . ?
O56 K13 O159 146.2(6) . . ?
O105 K13 O115 94.5(5) . . ?
O105 K13 O121 53.9(5) . . ?
O105 K13 O159 92.0(5) . . ?
O115 K13 O121 53.2(5) . . ?
O115 K13 O159 57.8(5) . . ?
O121 K13 O159 95.0(5) . . ?
O128 K13 O3 118.0(6) . . ?
O128 K13 O3W 86.3(6) . . ?
O128 K13 O56 83.4(5) . . ?
O128 K13 O105 63.2(5) . . ?
O128 K13 O115 143.4(6) . . ?
O128 K13 O121 116.8(6) . . ?
O128 K13 O134 155.0(5) . . ?
O128 K13 O159 92.5(5) . . ?
O134 K13 O105 107.7(5) . . ?
O134 K13 O115 55.9(5) . . ?
O134 K13 O121 56.7(5) . . ?
O134 K13 O159 111.6(5) . . ?
O25W K14 O33 87.6(7) . 1_565 ?
O25W K14 O57 85.6(7) . . ?
O25W K14 O69 138.9(7) . 1_565 ?
O25W K14 O88 64.6(7) . . ?
O25W K14 O137 126.2(7) . . ?
O28 K14 O25W 102.8(8) . . ?
O28 K14 O33 83.1(5) . 1_565 ?
O28 K14 O57 89.6(5) . . ?
O28 K14 O69 82.0(5) . 1_565 ?
O28 K14 O88 55.2(5) . . ?
O28 K14 O137 55.3(5) . . ?
O31W K14 O25W 142.8(10) . . ?
O31W K14 O28 110.9(8) . . ?
O31W K14 O33 111.2(6) . 1_565 ?
O31W K14 O57 79.5(6) . . ?
O31W K14 O69 63.4(7) . 1_565 ?
O31W K14 O88 124.3(6) . . ?
O31W K14 O137 66.6(6) . . ?
O33 K14 O57 168.7(5) 1_565 . ?
O33 K14 O69 52.1(5) 1_565 1_565 ?
O33 K14 O88 118.4(5) 1_565 . ?
O33 K14 O137 128.9(5) 1_565 . ?
O57 K14 O69 135.4(5) . 1_565 ?
O82 K14 O25W 72.8(7) 1_565 . ?
O82 K14 O28 162.5(6) 1_565 . ?
O82 K14 O31W 79.1(7) 1_565 . ?
O82 K14 O33 79.9(5) 1_565 1_565 ?
O82 K14 O57 106.7(5) 1_565 . ?
O82 K14 O69 90.4(6) 1_565 1_565 ?
O82 K14 O88 131.8(6) 1_565 . ?
O82 K14 O137 141.0(6) 1_565 . ?
O88 K14 O57 50.3(5) . . ?
O88 K14 O69 136.9(5) . 1_565 ?
O88 K14 O137 63.3(5) . . ?
O137 K14 O57 50.7(4) . . ?
O137 K14 O69 90.4(5) . 1_565 ?
Na7 K15 K12 69.7(2) 1_655 1_655 ?
O16 K15 K12 59.3(4) . 1_655 ?
O16 K15 Na7 124.5(5) . 1_655 ?
O16 K15 O18W 88.8(7) . 1_655 ?
O16 K15 O32W 135.5(9) . 1_655 ?
O16 K15 O171 130.6(9) . 4_656 ?
O16 K15 O172 88.8(8) . 4_656 ?
O16 K15 C3 121.3(8) . 4_656 ?
O18W K15 K12 37.1(5) 1_655 1_655 ?
O18W K15 Na7 58.4(6) 1_655 1_655 ?
O18W K15 O32W 104.5(10) 1_655 1_655 ?
O18W K15 C3 145.4(8) 1_655 4_656 ?
O32W K15 K12 108.9(7) 1_655 1_655 ?
O32W K15 Na7 46.3(7) 1_655 1_655 ?
O32W K15 C3 67.2(9) 1_655 4_656 ?
O48 K15 K12 41.5(4) 1_655 1_655 ?
O48 K15 Na7 59.9(4) 1_655 1_655 ?
O48 K15 O16 67.7(5) 1_655 . ?
O48 K15 O18W 70.4(6) 1_655 1_655 ?
O48 K15 O32W 77.1(8) 1_655 1_655 ?
O48 K15 O171 146.0(8) 1_655 4_656 ?
O48 K15 O172 98.6(8) 1_655 4_656 ?
O48 K15 C3 133.8(7) 1_655 4_656 ?
O171 K15 K12 166.3(6) 4_656 1_655 ?
O171 K15 Na7 103.7(8) 4_656 1_655 ?
O171 K15 O18W 129.3(8) 4_656 1_655 ?
O171 K15 O32W 71.2(10) 4_656 1_655 ?
O171 K15 O172 59.2(8) 4_656 4_656 ?
O171 K15 C3 16.7(7) 4_656 4_656 ?
O172 K15 K12 134.3(7) 4_656 1_655 ?
O172 K15 Na7 114.8(8) 4_656 1_655 ?
O172 K15 O18W 168.8(9) 4_656 1_655 ?
O172 K15 O32W 70.0(10) 4_656 1_655 ?
O172 K15 C3 42.5(8) 4_656 4_656 ?
C3 K15 K12 175.2(6) 4_656 1_655 ?
C3 K15 Na7 107.9(6) 4_656 1_655 ?
O9 K16 W4 87.5(4) . 6_656 ?
O9 K16 O118 51.0(4) . . ?
O9W K16 W4 87.2(6) 6_656 6_656 ?
O9W K16 O9 151.9(8) 6_656 . ?
O9W K16 O27W 77.5(8) 6_656 . ?
O9W K16 O118 118.5(7) 6_656 . ?
O10 K16 W4 22.3(4) 6_656 6_656 ?
O10 K16 O9 65.2(6) 6_656 . ?
O10 K16 O9W 106.8(8) 6_656 6_656 ?
O10 K16 O22W 102.2(8) 6_656 . ?
O10 K16 O23W 95.9(10) 6_656 . ?
O10 K16 O27W 76.5(6) 6_656 . ?
O10 K16 O99 153.8(6) 6_656 . ?
O10 K16 O118 112.6(6) 6_656 . ?
O22W K16 W4 116.1(7) . 6_656 ?
O22W K16 O9 60.1(8) . . ?
O22W K16 O9W 145.0(9) . 6_656 ?
O22W K16 O23W 75.9(10) . . ?
O22W K16 O27W 128.9(9) . . ?
O22W K16 O99 90.9(9) . . ?
O22W K16 O118 65.2(8) . . ?
O23W K16 W4 82.9(8) . 6_656 ?
O23W K16 O9 124.5(9) . . ?
O23W K16 O9W 82.0(10) . 6_656 ?
O23W K16 O27W 154.8(9) . . ?
O23W K16 O118 135.3(8) . . ?
O27W K16 W4 81.7(4) . 6_656 ?
O27W K16 O9 74.5(5) . . ?
O27W K16 O118 68.6(5) . . ?
O99 K16 W4 152.7(5) . 6_656 ?
O99 K16 O9 103.7(6) . . ?
O99 K16 O9W 71.2(7) . 6_656 ?
O99 K16 O23W 109.3(10) . . ?
O99 K16 O27W 77.6(6) . . ?
O99 K16 O118 52.7(5) . . ?
O118 K16 W4 133.4(4) . 6_656 ?
O27 P1 O13 107.0(9) . . ?
O56 P1 O13 109.1(9) . . ?
O56 P1 O27 111.5(9) . . ?
O56 P1 O90 109.3(9) . . ?
O90 P1 O13 111.0(9) . . ?
O90 P1 O27 109.0(9) . . ?
O49 P2 O81 105.0(9) . . ?
O89 P2 O49 109.8(9) . . ?
O89 P2 O81 109.1(9) . . ?
O134 P2 O49 112.9(9) . . ?
O134 P2 O81 110.4(9) . . ?
O134 P2 O89 109.5(9) . . ?
O74 P3 O83 107.5(9) . . ?
O107 P3 O74 109.9(9) . . ?
O107 P3 O83 110.6(9) . . ?
O107 P3 O135 110.5(9) . . ?
O135 P3 O74 108.2(9) . . ?
O135 P3 O83 110.0(9) . . ?
O25 P4 O26 108.5(9) . . ?
O25 P4 O127 111.0(9) . . ?
O26 P4 O127 106.4(9) . . ?
O92 P4 O25 110.5(9) . . ?
O92 P4 O26 110.5(9) . . ?
O92 P4 O127 109.9(9) . . ?
O2 P5 O93 110.2(9) . . ?
O2 P5 O102 109.6(9) . . ?
O93 P5 O102 106.1(9) . . ?
O96 P5 O2 110.8(9) . . ?
O96 P5 O93 111.2(9) . . ?
O96 P5 O102 108.7(10) . . ?
O5 P6 O86 110.7(10) . . ?
O5 P6 O100 108.6(10) . . ?
O5 P6 O152 111.9(10) . . ?
O100 P6 O86 105.9(9) . . ?
O152 P6 O86 109.5(9) . . ?
O152 P6 O100 110.0(9) . . ?
K13 P7 K10 78.12(19) . . ?
O15 P7 K10 131.5(9) . . ?
O15 P7 K13 137.4(11) . . ?
O15 P7 O151 109.4(13) . . ?
O68 P7 K10 119.5(8) . . ?
O68 P7 K13 58.7(7) . . ?
O68 P7 O15 108.6(12) . . ?
O68 P7 O151 110.2(12) . . ?
O151 P7 K10 49.3(7) . . ?
O151 P7 K13 113.2(8) . . ?
O159 P7 K10 60.3(8) . . ?
O159 P7 K13 54.6(8) . . ?
O159 P7 O15 108.5(13) . . ?
O159 P7 O68 111.4(11) . . ?
O159 P7 O151 108.8(11) . . ?
O31W Na1 K14 33.7(6) 1_545 1_545 ?
O69 Na1 K14 45.4(5) . 1_545 ?
O69 Na1 O31W 70.2(7) . 1_545 ?
O69 Na1 O71 69.5(6) . 1_545 ?
O71 Na1 K14 57.8(4) 1_545 1_545 ?
O71 Na1 O31W 85.1(7) 1_545 1_545 ?
O175 Na1 K14 166.5(10) 4_546 1_545 ?
O175 Na1 O31W 133.5(10) 4_546 1_545 ?
O175 Na1 O69 145.6(12) 4_546 . ?
O175 Na1 O71 127.7(10) 4_546 1_545 ?
O19 Na2 W8 29.3(4) . . ?
O19 Na2 O59 64.7(6) . . ?
O19 Na2 O113 58.7(5) . . ?
O59 Na2 W8 63.1(4) . . ?
O113 Na2 W8 29.7(3) . . ?
O113 Na2 O59 63.8(5) . . ?
O144 Na2 W8 119.4(5) . . ?
O144 Na2 O19 117.9(6) . . ?
O144 Na2 O59 57.1(6) . . ?
O144 Na2 O113 108.0(6) . . ?
O1W Na3 O3W 113.6(8) . . ?
O1W Na3 O129 145.7(7) . . ?
O1W Na3 O164 74.8(6) . . ?
O3W Na3 O129 73.6(6) . . ?
O4W Na3 O1W 146.6(9) . . ?
O4W Na3 O3W 70.6(9) . . ?
O4W Na3 O7W 93.3(10) . . ?
O4W Na3 O129 67.6(8) . . ?
O4W Na3 O150 134.8(9) . . ?
O4W Na3 O164 123.2(9) . . ?
O6W Na3 O1W 78.2(11) . . ?
O6W Na3 O3W 140.9(11) . . ?
O6W Na3 O4W 80.0(12) . . ?
O6W Na3 O7W 93.2(12) . . ?
O6W Na3 O129 118.4(11) . . ?
O6W Na3 O150 145.1(11) . . ?
O6W Na3 O164 75.4(10) . . ?
O7W Na3 O1W 63.2(8) . . ?
O7W Na3 O3W 64.1(9) . . ?
O7W Na3 O129 137.5(9) . . ?
O7W Na3 O164 138.0(8) . . ?
O150 Na3 O1W 71.1(6) . . ?
O150 Na3 O3W 69.3(7) . . ?
O150 Na3 O7W 87.5(9) . . ?
O150 Na3 O129 81.7(6) . . ?
O150 Na3 O164 80.8(6) . . ?
O164 Na3 O3W 142.7(7) . . ?
O164 Na3 O129 80.7(6) . . ?
O23 Na4 K11 69.2(4) . 1_665 ?
O23 Na4 O28W 99.1(8) . . ?
O23 Na4 O169 94.3(9) . 4_656 ?
O28W Na4 K11 37.9(6) . 1_665 ?
O28W Na4 O169 133.4(10) . 4_656 ?
O61 Na4 K11 40.4(4) 1_665 1_665 ?
O61 Na4 O23 76.0(6) 1_665 . ?
O61 Na4 O28W 68.9(7) 1_665 . ?
O61 Na4 O169 157.4(9) 1_665 4_656 ?
O169 Na4 K11 153.6(9) 4_656 1_665 ?
O170 Na4 K11 112.6(8) 4_656 1_665 ?
O170 Na4 O23 125.8(10) 4_656 . ?
O170 Na4 O28W 76.5(9) 4_656 . ?
O170 Na4 O61 142.0(9) 4_656 1_665 ?
O170 Na4 O169 59.8(9) 4_656 4_656 ?
O139 Na5 O46 55.7(5) . . ?
O166 Na5 O46 97.8(8) . . ?
O166 Na5 O139 101.6(8) . . ?
W7 Na6 K9 57.32(18) 1_655 . ?
O1 Na6 W7 28.3(4) 1_655 1_655 ?
O1 Na6 K9 63.9(4) 1_655 . ?
O1 Na6 O120 57.9(5) 1_655 1_655 ?
O24W Na6 W7 97.6(5) 1_655 1_655 ?
O24W Na6 K9 120.1(6) 1_655 . ?
O24W Na6 O1 119.7(7) 1_655 1_655 ?
O24W Na6 O41 92.9(6) 1_655 1_665 ?
O24W Na6 O120 86.9(6) 1_655 1_655 ?
O29W Na6 W7 74.8(6) . 1_655 ?
O29W Na6 K9 35.0(6) . . ?
O29W Na6 O1 63.4(8) . 1_655 ?
O29W Na6 O24W 153.9(9) . 1_655 ?
O29W Na6 O41 108.1(8) . 1_665 ?
O29W Na6 O120 73.2(7) . 1_655 ?
O30W Na6 W7 85.9(7) . 1_655 ?
O30W Na6 K9 137.3(8) . . ?
O30W Na6 O1 73.4(8) . 1_655 ?
O30W Na6 O24W 82.5(9) . 1_655 ?
O30W Na6 O29W 120.9(11) . . ?
O30W Na6 O41 60.8(7) . 1_665 ?
O30W Na6 O120 115.3(8) . 1_655 ?
O41 Na6 W7 143.5(7) 1_665 1_655 ?
O41 Na6 K9 141.2(5) 1_665 . ?
O41 Na6 O1 119.1(7) 1_665 1_655 ?
O41 Na6 O120 176.1(8) 1_665 1_655 ?
O120 Na6 W7 32.9(4) 1_655 1_655 ?
O120 Na6 K9 41.1(4) 1_655 . ?
O8 Na7 K15 90.6(4) . 1_455 ?
O8 Na7 O32W 106.6(9) . . ?
O8 Na7 O85 58.6(5) . . ?
O32W Na7 K15 47.2(8) . 1_455 ?
O85 Na7 K15 134.1(5) . 1_455 ?
O85 Na7 O32W 163.0(9) . . ?
O168 Na7 K15 124.9(7) . 1_455 ?
O168 Na7 O8 114.4(7) . . ?
O168 Na7 O32W 78.0(10) . . ?
O168 Na7 O85 99.8(7) . . ?
O24W Na8 O52 72.4(6) . . ?
O24W Na8 O76 102.4(7) . . ?
O24W Na8 O99 91.1(6) . 1_565 ?
O52 Na8 O99 136.1(7) . 1_565 ?
O76 Na8 O52 95.7(6) . . ?
O76 Na8 O99 127.9(7) . 1_565 ?
O33W Na9 O33W 154.7(18) 4_556 . ?
O33W Na9 O62 72.5(9) 4_556 . ?
O33W Na9 O62 127.7(9) . . ?
O33W Na9 O62 127.7(9) 4_556 4_556 ?
O33W Na9 O62 72.5(9) . 4_556 ?
O33W Na9 O156 90.4(9) 4_556 4_556 ?
O33W Na9 O156 71.2(8) 4_556 . ?
O33W Na9 O156 90.4(9) . . ?
O33W Na9 O156 71.2(8) . 4_556 ?
O34W Na9 O33W 61.3(9) 4_556 4_556 ?
O34W Na9 O33W 126.0(9) . 4_556 ?
O34W Na9 O33W 126.0(9) 4_556 . ?
O34W Na9 O33W 61.3(9) . . ?
O34W Na9 O34W 151.6(17) . 4_556 ?
O34W Na9 O62 70.2(8) . . ?
O34W Na9 O62 70.2(8) 4_556 4_556 ?
O34W Na9 O62 89.3(9) . 4_556 ?
O34W Na9 O62 89.3(9) 4_556 . ?
O34W Na9 O156 128.5(9) 4_556 . ?
O34W Na9 O156 74.4(8) . . ?
O34W Na9 O156 128.5(9) . 4_556 ?
O34W Na9 O156 74.4(8) 4_556 4_556 ?
O62 Na9 O62 89.2(9) . 4_556 ?
O156 Na9 O62 94.7(5) 4_556 4_556 ?
O156 Na9 O62 160.8(5) . 4_556 ?
O156 Na9 O62 94.7(5) . . ?
O156 Na9 O62 160.8(5) 4_556 . ?
O156 Na9 O156 87.7(9) 4_556 . ?
O1W Na10 O146 71.5(7) . . ?
O1W Na10 O158 145.3(9) . . ?
O2W Na10 O1W 117.9(11) . . ?
O2W Na10 O146 144.3(10) . . ?
O2W Na10 O158 70.0(8) . . ?
O5W Na10 O1W 150.9(11) . . ?
O5W Na10 O2W 75.7(11) . . ?
O5W Na10 O141 137.7(11) . . ?
O5W Na10 O146 113.6(12) . . ?
O5W Na10 O158 61.9(9) . . ?
O6W Na10 O1W 74.4(11) . . ?
O6W Na10 O2W 143.8(14) . . ?
O6W Na10 O5W 80.4(13) . . ?
O6W Na10 O7W 97.6(13) . . ?
O6W Na10 O141 139.4(14) . . ?
O6W Na10 O146 70.7(11) . . ?
O6W Na10 O158 120.7(13) . . ?
O7W Na10 O1W 62.3(9) . . ?
O7W Na10 O2W 65.3(10) . . ?
O7W Na10 O5W 107.7(13) . . ?
O7W Na10 O141 84.5(11) . . ?
O7W Na10 O146 133.8(11) . . ?
O7W Na10 O158 135.3(11) . . ?
O141 Na10 O1W 70.8(8) . . ?
O141 Na10 O2W 73.4(10) . . ?
O141 Na10 O146 78.7(8) . . ?
O141 Na10 O158 80.7(7) . . ?
O146 Na10 O158 84.0(7) . . ?
W7 Na11 Na9 106.5(4) 4_556 . ?
O1 Na11 W7 26.3(4) 4_556 4_556 ?
O1 Na11 Na9 124.8(6) 4_556 . ?
O1 Na11 O33W 138.7(11) 4_556 4_556 ?
O1 Na11 O172 121.1(9) 4_556 . ?
O33W Na11 W7 142.5(9) 4_556 4_556 ?
O33W Na11 Na9 47.5(8) 4_556 . ?
O33W Na11 O172 90.7(11) 4_556 . ?
O34W Na11 W7 79.3(9) 4_556 4_556 ?
O34W Na11 Na9 42.9(9) 4_556 . ?
O34W Na11 O1 86.8(10) 4_556 4_556 ?
O34W Na11 O33W 63.4(11) 4_556 4_556 ?
O34W Na11 O172 152.0(12) 4_556 . ?
O172 Na11 W7 126.7(8) . 4_556 ?
O172 Na11 Na9 111.9(9) . . ?
W7 O1 Na6 99.5(9) . 1_455 ?
W7 O1 Na11 107.5(9) . 4_556 ?
Na11 O1 Na6 150.8(8) 4_556 1_455 ?
Na3 O1W K10 124.6(8) . . ?
Na3 O1W Na10 68.7(7) . . ?
Na10 O1W K10 122.7(8) . . ?
P5 O2 W39 136.4(10) . . ?
Na10 O2W K1 121.1(11) . . ?
Zr1 O3 K10 101.0(6) . . ?
Zr1 O3 K13 99.9(6) . . ?
K13 O3 K10 120.8(6) . . ?
C1 O3 Zr1 122.2(14) . . ?
C1 O3 K10 106.6(13) . . ?
C1 O3 K13 107.3(14) . . ?
Na3 O3W K13 124.8(8) . . ?
W5 O4 K8 95.9(6) . . ?
C2 O4 W5 131.7(17) . . ?
C2 O4 K8 132.4(17) . . ?
P6 O5 W38 136.5(10) . . ?
W5 O6 K12 119.0(8) . . ?
Na3 O6W Na10 87.8(13) . . ?
W27 O7 W28 119.7(8) . . ?
W27 O7 K6 99.5(7) . . ?
W27 O7 K11 89.9(6) . . ?
W28 O7 K6 109.9(6) . . ?
W28 O7 K11 133.2(7) . . ?
K6 O7 K11 98.2(5) . . ?
Na10 O7W Na3 81.0(11) . . ?
W5 O8 W29 144.1(9) . . ?
W5 O8 Na7 108.9(7) . . ?
W29 O8 Na7 106.7(7) . . ?
K2 O8W K9 102.6(7) . 6_766 ?
W28 O9 K3 102.1(7) . . ?
W28 O9 K5 151.3(8) . . ?
W28 O9 K16 111.6(7) . . ?
K3 O9 K16 87.6(5) . . ?
K5 O9 K3 83.4(5) . . ?
K5 O9 K16 96.7(5) . . ?
K8 O9W K16 99.1(10) . 6_666 ?
W4 O10 K3 115.9(8) . 6_666 ?
W4 O10 K5 117.5(8) . 6_666 ?
W4 O10 K16 123.1(9) . 6_666 ?
K3 O10 K5 87.9(6) 6_666 6_666 ?
K16 O10 K3 99.0(6) 6_666 6_666 ?
K16 O10 K5 106.6(6) 6_666 6_666 ?
W26 O13 W36 94.2(6) . . ?
P1 O13 W26 127.4(9) . . ?
P1 O13 W36 122.8(9) . . ?
W32 O16 K15 146.9(9) . . ?
W34 O17 Zr1 158.3(9) . . ?
W34 O17 K10 97.4(7) . . ?
Zr1 O17 K10 99.1(6) . . ?
W4 O18 K3 96.3(7) . 6_666 ?
W15 O18 W4 153.1(9) . . ?
W15 O18 K3 98.3(6) . 6_666 ?
K12 O18W K15 103.6(8) . 1_455 ?
W8 O19 W25 143.1(10) . . ?
W8 O19 Na2 107.2(7) . . ?
W25 O19 Na2 109.4(8) . . ?
K3 O19W K5 87.8(7) . . ?
W21 O20 K7 117.8(9) . . ?
K6 O20W K5 100.2(9) . . ?
W14 O22 W17 151.2(9) . . ?
K16 O22W K11 151.3(13) . . ?
W24 O23 Na4 136.6(9) . . ?
W1 O24 W34 150.6(9) . . ?
Na8 O24W Na6 105.6(8) . 1_455 ?
W6 O25 K10 97.7(6) . . ?
P4 O25 W6 130.7(9) . . ?
P4 O25 K10 131.4(9) . . ?
W25 O26 W20 94.3(6) . . ?
P4 O26 W20 125.6(9) . . ?
P4 O26 W25 126.0(9) . . ?
W19 O27 W14 95.6(6) . . ?
P1 O27 W14 125.1(9) . . ?
P1 O27 W19 126.3(9) . . ?
W14 O28 W19 118.5(8) . . ?
W14 O28 K14 104.9(7) . . ?
W19 O28 K14 105.8(7) . . ?
K11 O28W Na4 103.0(10) 1_665 . ?
Na6 O29W K9 110.1(10) . . ?
W8 O31 K4 101.7(7) . . ?
W20 O31 W8 141.0(9) . . ?
W20 O31 K4 108.3(7) . . ?
K14 O31W Na1 110.2(10) . 1_565 ?
W31 O32 K9 93.5(6) . . ?
W31 O32 K12 103.2(6) . 1_655 ?
W32 O32 W31 119.1(9) . . ?
W32 O32 K9 129.0(8) . . ?
W32 O32 K12 106.9(7) . 1_655 ?
K12 O32 K9 101.6(5) 1_655 . ?
Na7 O32W K15 86.5(11) . 1_455 ?
W20 O33 K14 123.1(7) . 1_545 ?
W25 O33 W20 117.7(7) . . ?
W25 O33 K14 106.9(7) . 1_545 ?
Na11 O33W Na9 87.0(10) 4_556 . ?
W30 O34 K2 133.6(9) . 6_666 ?
Na11 O34W Na9 95.5(13) 4_556 . ?
W8 O35 K4 100.2(6) . . ?
C6 O35 W8 131.6(18) . . ?
C6 O35 K4 128.2(17) . . ?
W10 O37 K11 107.1(6) . 1_665 ?
W23 O37 W10 146.3(9) . . ?
W23 O37 K11 104.8(7) . 1_665 ?
K3 O27W K2 86.9(6) . . ?
K3 O27W K16 93.2(6) . . ?
K16 O27W K2 171.9(7) . . ?
C10 O38 Zr3 120.7(18) . . ?
W9 O39 W16 152.4(9) . . ?
W12 O40 K12 98.3(6) . 1_655 ?
W13 O40 W12 118.2(8) . . ?
W13 O40 K12 107.2(7) . 1_655 ?
W3 O41 Na6 114.9(9) . 1_445 ?
W9 O42 K11 103.5(7) . 1_665 ?
W24 O42 W9 146.5(10) . . ?
W24 O42 K11 106.5(7) . 1_665 ?
W16 O43 Zr3 157.9(10) . . ?
W16 O43 K1 99.1(7) . . ?
Zr3 O43 K1 100.7(7) . . ?
W10 O45 W38 151.6(10) . . ?
W26 O46 W37 144.4(10) . . ?
W26 O46 Na5 110.3(8) . . ?
W37 O46 Na5 104.7(7) . . ?
W35 O47 K2 111.0(7) . . ?
W35 O47 K3 115.5(8) . . ?
K2 O47 K3 95.7(6) . . ?
W29 O48 K12 99.3(8) . . ?
W29 O48 K15 153.3(9) . 1_455 ?
K15 O48 K12 101.4(5) 1_455 . ?
W7 O49 W15 96.0(6) . . ?
P2 O49 W7 126.0(9) . . ?
P2 O49 W15 127.1(9) . . ?
W20 O50 W22 153.8(10) . . ?
W20 O50 K4 101.4(7) . . ?
W22 O50 K4 94.7(6) . . ?
W23 O51 K5 147.1(9) . 1_665 ?
W23 O51 K6 105.1(7) . 1_665 ?
K5 O51 K6 99.4(5) 1_665 1_665 ?
W19 O52 Na8 114.7(8) . . ?
W4 O53 W21 170.8(11) . . ?
W4 O53 K5 92.6(6) . 6_666 ?
W21 O53 K5 91.3(6) . 6_666 ?
W31 O54 W39 150.6(10) . . ?
W37 O55 K6 120.2(8) . 1_665 ?
W17 O56 K13 93.5(5) . . ?
P1 O56 W17 130.8(9) . . ?
P1 O56 K13 135.6(9) . . ?
W26 O57 K14 104.4(6) . . ?
W36 O57 W26 117.8(8) . . ?
W36 O57 K14 102.2(6) . . ?
W31 O58 K2 144.9(9) . 6_766 ?
W31 O58 K9 97.7(7) . . ?
K2 O58 K9 99.6(5) 6_766 . ?
Zr2 O59 Na2 107.2(7) . . ?
C6 O59 Zr2 119.6(15) . . ?
C6 O59 Na2 133.2(15) . . ?
W18 O60 W20 146.8(10) . . ?
W27 O61 K11 98.6(8) . . ?
W27 O61 Na4 144.9(10) . 1_445 ?
Na4 O61 K11 102.0(6) 1_445 . ?
W17 O62 Na9 122.1(8) . . ?
W25 O63 W6 146.5(9) . . ?
W9 O64 W10 120.2(8) . . ?
W9 O64 K11 103.7(7) . 1_665 ?
W10 O64 K11 103.8(6) . 1_665 ?
W5 O66 W30 145.3(9) . . ?
W5 O66 K8 98.6(6) . . ?
W30 O66 K8 108.3(7) . . ?
Zr3 O68 K1 86.5(6) . . ?
Zr3 O68 K13 87.8(6) . . ?
K13 O68 K1 95.3(5) . . ?
P7 O68 Zr3 169.2(13) . . ?
P7 O68 K1 102.3(9) . . ?
P7 O68 K13 97.4(8) . . ?
W25 O69 K14 95.9(9) . 1_545 ?
W25 O69 Na1 160.9(13) . . ?
Na1 O69 K14 99.3(7) . 1_545 ?
W29 O70 K9 102.1(7) . 1_455 ?
W29 O70 K12 96.3(7) . . ?
W30 O70 W29 117.5(8) . . ?
W30 O70 K9 103.3(7) . 1_455 ?
W30 O70 K12 133.5(8) . . ?
K9 O70 K12 99.2(5) 1_455 . ?
W14 O71 Na1 141.2(9) . 1_565 ?
W21 O72 K5 116.6(9) . 6_666 ?
W1 O73 W33 118.4(8) . . ?
W1 O73 K6 104.0(7) . . ?
W33 O73 K6 102.3(6) . . ?
W1 O74 W33 93.8(6) . . ?
P3 O74 W1 128.1(9) . . ?
P3 O74 W33 123.3(9) . . ?
W26 O75 W17 152.5(9) . . ?
W15 O76 K3 102.2(8) . 6_666 ?
W15 O76 Na8 114.8(9) . . ?
Na8 O76 K3 113.2(7) . 6_666 ?
W3 O77 W6 154.0(9) . . ?
W25 O78 W3 148.6(9) . . ?
W29 O79 W11 148.4(10) . . ?
W22 O80 K2 93.1(5) . . ?
W35 O80 W22 168.5(9) . . ?
W35 O80 K2 95.1(6) . . ?
W30 O81 W29 95.6(5) . . ?
P2 O81 W29 124.5(9) . . ?
P2 O81 W30 126.0(9) . . ?
W8 O82 K14 122.8(9) . 1_545 ?
W28 O83 W27 95.3(7) . . ?
P3 O83 W27 124.3(9) . . ?
P3 O83 W28 126.1(10) . . ?
W12 O84 W32 148.1(9) . . ?
W12 O84 K12 109.4(7) . 1_655 ?
W32 O84 K12 99.6(6) . 1_655 ?
W1 O85 W5 142.4(9) . . ?
W1 O85 Na7 116.4(8) . . ?
W5 O85 Na7 101.0(7) . . ?
W10 O86 W9 96.2(6) . . ?
P6 O86 W9 125.0(9) . . ?
P6 O86 W10 126.1(9) . . ?
W32 O87 W9 161.5(10) . . ?
W19 O88 K14 101.3(6) . . ?
W36 O88 W19 145.2(9) . . ?
W36 O88 K14 111.8(7) . . ?
P2 O89 W4 136.2(9) . . ?
P1 O90 W21 135.2(10) . . ?
W1 O91 K6 110.6(7) . . ?
W27 O91 W1 148.5(9) . . ?
W27 O91 K6 98.0(6) . . ?
P4 O92 W22 136.6(10) . . ?
W31 O93 W32 96.0(6) . . ?
P5 O93 W31 124.1(8) . . ?
P5 O93 W32 127.7(8) . . ?
W10 O94 W31 152.5(10) . . ?
W10 O94 K9 120.0(7) . . ?
W31 O94 K9 85.1(5) . . ?
W37 O95 K7 95.7(6) . . ?
C10 O95 W37 134(2) . . ?
C10 O95 K7 129.8(19) . . ?
W2 O96 K1 96.3(6) . . ?
P5 O96 W2 131.7(9) . . ?
P5 O96 K1 131.8(9) . . ?
W8 O97 K4 97.9(6) . . ?
W13 O97 W8 141.0(9) . . ?
W13 O97 K4 110.8(7) . . ?
W2 O98 W16 170.0(9) . . ?
W2 O98 K1 92.3(6) . . ?
W16 O98 K1 90.7(6) . . ?
W18 O99 K16 120.4(8) . . ?
W18 O99 Na8 114.4(8) . 1_545 ?
K16 O99 Na8 123.4(7) . 1_545 ?
W23 O100 W24 94.5(5) . . ?
P6 O100 W23 124.9(8) . . ?
P6 O100 W24 126.7(9) . . ?
W18 O101 W22 147.0(9) . . ?
W12 O102 W13 95.5(7) . . ?
P5 O102 W12 125.1(9) . . ?
P5 O102 W13 124.9(10) . . ?
W27 O103 W34 149.5(10) . . ?
W7 O104 W14 162.4(11) . . ?
W17 O105 Zr3 159.5(10) . . ?
W17 O105 K13 98.9(7) . . ?
Zr3 O105 K13 98.2(6) . . ?
W15 O106 K9 107.0(7) . 1_455 ?
W30 O106 W15 145.4(8) . . ?
W30 O106 K9 106.1(6) . 1_455 ?
P3 O107 W35 135.7(10) . . ?
W2 O108 Zr2 159.1(10) . . ?
W2 O108 K1 100.0(7) . . ?
Zr2 O108 K1 99.0(6) . . ?
W3 O109 W27 163.2(9) . . ?
W3 O109 K11 113.5(7) . . ?
W27 O109 K11 82.2(5) . . ?
W7 O110 K9 104.5(6) . 1_455 ?
W29 O110 W7 148.5(8) . . ?
W29 O110 K9 102.6(6) . 1_455 ?
W28 O111 K6 102.5(6) . . ?
W33 O111 W28 144.7(8) . . ?
W33 O111 K6 110.8(6) . . ?
W23 O112 W38 149.0(9) . . ?
W23 O112 K7 106.9(7) . . ?
W38 O112 K7 92.3(6) . . ?
W8 O113 W12 144.8(9) . . ?
W8 O113 Na2 100.9(6) . . ?
W12 O113 Na2 114.3(7) . . ?
W23 O114 K7 111.7(8) . . ?
W37 O114 W23 143.6(9) . . ?
W37 O114 K7 96.6(6) . . ?
W11 O115 Zr1 162.8(9) . . ?
W11 O115 K13 96.6(7) . . ?
Zr1 O115 K13 96.0(6) . . ?
C2 O116 Zr1 122.2(16) . . ?
W6 O117 K10 92.9(6) . . ?
W34 O117 W6 168.2(10) . . ?
W34 O117 K10 92.4(6) . . ?
W18 O118 K16 90.7(6) . . ?
W28 O118 W18 159.6(10) . . ?
W28 O118 K16 96.3(6) . . ?
Zr2 O119 K1 97.1(6) . . ?
Zr2 O119 K10 96.4(6) . . ?
K10 O119 K1 123.2(8) . . ?
C5 O119 Zr2 122.1(18) . . ?
C5 O119 K1 108.0(15) . . ?
C5 O119 K10 110.3(15) . . ?
W7 O120 W15 117.1(9) . . ?
W7 O120 K9 104.5(7) . 1_455 ?
W7 O120 Na6 93.2(7) . 1_455 ?
W15 O120 K9 102.8(7) . 1_455 ?
W15 O120 Na6 136.4(9) . 1_455 ?
Na6 O120 K9 98.4(6) 1_455 1_455 ?
W11 O121 W17 165.9(11) . . ?
W11 O121 K13 93.6(6) . . ?
W17 O121 K13 91.5(6) . . ?
W15 O122 W19 154.2(11) . . ?
W5 O123 W33 147.5(9) . . ?
W5 O123 K8 97.8(6) . . ?
W33 O123 K8 106.4(6) . . ?
W7 O124 W11 154.0(11) . . ?
W12 O125 W2 145.8(9) . . ?
W28 O126 W35 154.1(10) . . ?
W28 O126 K3 98.5(7) . . ?
W35 O126 K3 95.9(6) . . ?
W3 O127 W18 95.2(5) . . ?
P4 O127 W3 128.2(9) . . ?
P4 O127 W18 123.4(9) . . ?
Zr3 O128 K1 99.1(6) . . ?
Zr3 O128 K13 98.5(7) . . ?
K13 O128 K1 124.7(6) . . ?
C9 O128 Zr3 120.1(16) . . ?
C9 O128 K1 104.4(15) . . ?
C9 O128 K13 110.8(14) . . ?
W4 O129 K8 113.0(7) . . ?
W4 O129 Na3 144.4(9) . . ?
K8 O129 Na3 87.1(6) . . ?
W6 O130 Zr2 164.0(10) . . ?
W6 O130 K10 96.0(6) . . ?
Zr2 O130 K10 93.8(6) . . ?
W13 O131 K12 112.1(7) . 1_655 ?
W31 O131 W13 144.3(10) . . ?
W31 O131 K12 101.0(7) . 1_655 ?
W4 O132 K8 94.6(6) . . ?
W30 O132 W4 150.6(10) . . ?
W30 O132 K8 104.9(6) . . ?
W11 O134 K13 96.0(6) . . ?
P2 O134 W11 131.3(9) . . ?
P2 O134 K13 132.5(9) . . ?
W34 O135 K10 96.1(6) . . ?
P3 O135 W34 132.9(10) . . ?
P3 O135 K10 130.8(8) . . ?
W3 O136 W18 119.6(7) . . ?
W14 O137 W26 148.1(8) . . ?
W14 O137 K14 96.9(6) . . ?
W26 O137 K14 111.6(7) . . ?
W19 O138 W21 151.0(9) . . ?
W24 O139 W37 141.8(11) . . ?
W24 O139 Na5 105.9(8) . . ?
W37 O139 Na5 111.2(7) . . ?
W36 O140 K7 112.2(7) . . ?
W37 O140 W36 144.3(10) . . ?
W37 O140 K7 96.0(7) . . ?
Na10 O141 K4 87.4(7) . . ?
C5 O141 K4 117.8(16) . . ?
C5 O141 Na10 154.8(18) . . ?
W23 O142 K6 94.9(7) . 1_665 ?
W23 O142 K11 98.1(7) . 1_665 ?
W24 O142 W23 118.5(9) . . ?
W24 O142 K6 134.8(8) . 1_665 ?
W24 O142 K11 107.5(7) . 1_665 ?
K11 O142 K6 95.8(5) 1_665 1_665 ?
W39 O143 W38 169.9(11) . . ?
Zr2 O144 Na2 120.7(8) . . ?
C7 O144 Zr2 118(2) . . ?
C7 O144 Na2 121(2) . . ?
W33 O145 W35 150.7(10) . . ?
W33 O145 K8 106.8(7) . . ?
W35 O145 K8 94.8(6) . . ?
W22 O146 K4 114.7(9) . . ?
W22 O146 Na10 148.7(11) . . ?
K4 O146 Na10 83.0(7) . . ?
W22 O148 K2 112.5(8) . . ?
W21 O149 K7 92.3(6) . . ?
W36 O149 W21 152.2(9) . . ?
W36 O149 K7 105.3(6) . . ?
Na3 O150 K8 86.1(6) . . ?
C1 O150 K8 115.1(14) . . ?
C1 O150 Na3 158.8(16) . . ?
Zr2 O151 K1 85.7(7) . . ?
Zr2 O151 K10 92.0(6) . . ?
K10 O151 K1 98.8(6) . . ?
P7 O151 Zr2 156.8(12) . . ?
P7 O151 K1 102.3(9) . . ?
P7 O151 K10 107.9(9) . . ?
W16 O152 K1 96.7(6) . . ?
P6 O152 W16 132.8(10) . . ?
P6 O152 K1 130.5(10) . . ?
W32 O153 W2 155.0(10) . . ?
W24 O154 W16 150.4(10) . . ?
C9 O155 K7 114.6(17) . . ?
W11 O156 Na9 123.2(9) . . ?
C4 O157 Zr1 118(2) . . ?
W39 O158 K4 117.9(9) . . ?
W39 O158 Na10 145.4(11) . . ?
K4 O158 Na10 80.5(7) . . ?
Zr1 O159 K10 86.6(6) . . ?
Zr1 O159 K13 90.7(7) . . ?
K13 O159 K10 94.9(5) . . ?
P7 O159 Zr1 166.0(13) . . ?
P7 O159 K10 96.9(9) . . ?
P7 O159 K13 102.5(9) . . ?
C8 O162 Zr2 124(2) . . ?
W35 O164 K8 112.1(8) . . ?
W35 O164 Na3 145.8(9) . . ?
Na3 O164 K8 87.8(6) . . ?
W38 O165 K7 116.8(9) . . ?
Zr3 O166 Na5 135.6(13) . . ?
C11 O166 Zr3 118(3) . . ?
C11 O166 Na5 106(2) . . ?
W13 O167 W39 153.2(11) . . ?
W13 O167 K4 102.6(7) . . ?
W39 O167 K4 91.7(7) . . ?
Zr1 O168 Na7 124.4(9) . . ?
C3 O168 Zr1 122(2) . . ?
C3 O168 Na7 111(2) . . ?
C7 O169 Na4 116(3) . 4_546 ?
C8 O170 Na4 124(3) . 4_546 ?
C3 O171 K15 120(2) . 4_546 ?
K15 O172 Na11 118.7(11) 4_546 . ?
C4 O172 K15 116(2) . 4_546 ?
C4 O172 Na11 115(2) . . ?
C12 O173 Zr3 122(3) . . ?
C11 O175 Na1 124(3) . 4_656 ?
K13 C1 K10 90.9(6) . . ?
O3 C1 K10 52.0(11) . . ?
O3 C1 K13 51.3(11) . . ?
O3 C1 C2 113(2) . . ?
O150 C1 K10 96.9(13) . . ?
O150 C1 K13 98.5(14) . . ?
O150 C1 O3 129(2) . . ?
O150 C1 C2 118(2) . . ?
C2 C1 K10 125.2(14) . . ?
C2 C1 K13 121.0(13) . . ?
O4 C2 K8 33.4(13) . . ?
O4 C2 O116 129(2) . . ?
O4 C2 C1 119(2) . . ?
O116 C2 K8 162.7(18) . . ?
O116 C2 C1 112(2) . . ?
C1 C2 K8 85.3(14) . . ?
O168 C3 K15 170(2) . 4_546 ?
O168 C3 C4 110(3) . . ?
O171 C3 K15 43(2) . 4_546 ?
O171 C3 O168 127(3) . . ?
O171 C3 C4 123(3) . . ?
C4 C3 K15 80.4(19) . 4_546 ?
O157 C4 C3 119(3) . . ?
O172 C4 O157 121(3) . . ?
O172 C4 C3 120(3) . . ?
K1 C5 K10 91.8(6) . . ?
O119 C5 K1 51.5(12) . . ?
O119 C5 K10 49.5(12) . . ?
O119 C5 C6 112(2) . . ?
O141 C5 K1 98.7(16) . . ?
O141 C5 K10 101.5(16) . . ?
O141 C5 O119 128(3) . . ?
O141 C5 C6 119(2) . . ?
C6 C5 K1 117.7(15) . . ?
C6 C5 K10 122.2(15) . . ?
O35 C6 O59 127(2) . . ?
O35 C6 C5 117(2) . . ?
O59 C6 C5 116(2) . . ?
O144 C7 C8 117(3) . . ?
O169 C7 O144 124(4) . . ?
O169 C7 C8 119(4) . . ?
O162 C8 C7 109(3) . . ?
O170 C8 O162 129(5) . . ?
O170 C8 C7 122(4) . . ?
O128 C9 K13 48.4(11) . . ?
O128 C9 C10 112(2) . . ?
O155 C9 K13 98.4(17) . . ?
O155 C9 O128 126(3) . . ?
O155 C9 C10 122(3) . . ?
C10 C9 K13 122.2(16) . . ?
O38 C10 C9 116(3) . . ?
O95 C10 O38 127(3) . . ?
O95 C10 C9 117(3) . . ?
O166 C11 C12 117(4) . . ?
O175 C11 O166 120(4) . . ?
O175 C11 C12 123(4) . . ?
O173 C12 C11 109(3) . . ?
O174 C12 O173 123(4) . . ?
O174 C12 C11 128(4) . . ?
C17 N2 C20 108.2(14) . . ?
C18 N2 C17 110.4(14) . . ?
C18 N2 C20 109.3(14) . . ?
C19 N2 C17 109.7(14) . . ?
C19 N2 C18 109.5(14) . . ?
C19 N2 C20 109.7(14) . . ?
N2 C17 H17A 109.5 . . ?
N2 C17 H17B 109.5 . . ?
N2 C17 H17C 109.5 . . ?
H17A C17 H17B 109.5 . . ?
H17A C17 H17C 109.5 . . ?
H17B C17 H17C 109.5 . . ?
N2 C18 H18A 109.5 . . ?
N2 C18 H18B 109.5 . . ?
N2 C18 H18C 109.5 . . ?
H18A C18 H18B 109.5 . . ?
H18A C18 H18C 109.5 . . ?
H18B C18 H18C 109.5 . . ?
N2 C19 H19A 109.5 . . ?
N2 C19 H19B 109.5 . . ?
N2 C19 H19C 109.5 . . ?
H19A C19 H19B 109.5 . . ?
H19A C19 H19C 109.5 . . ?
H19B C19 H19C 109.5 . . ?
N2 C20 H20A 109.5 . . ?
N2 C20 H20B 109.5 . . ?
N2 C20 H20C 109.5 . . ?
H20A C20 H20B 109.5 . . ?
H20A C20 H20C 109.5 . . ?
H20B C20 H20C 109.5 . . ?
C13 N1 C14 109.0(13) . . ?
C13 N1 C15 109.0(13) . . ?
C14 N1 C15 107.9(13) . . ?
C16 N1 C13 111.2(14) . . ?
C16 N1 C14 110.1(13) . . ?
C16 N1 C15 109.6(14) . . ?
N1 C13 H13A 109.5 . . ?
N1 C13 H13B 109.5 . . ?
N1 C13 H13C 109.5 . . ?
H13A C13 H13B 109.5 . . ?
H13A C13 H13C 109.5 . . ?
H13B C13 H13C 109.5 . . ?
N1 C14 H14A 109.5 . . ?
N1 C14 H14B 109.5 . . ?
N1 C14 H14C 109.5 . . ?
H14A C14 H14B 109.5 . . ?
H14A C14 H14C 109.5 . . ?
H14B C14 H14C 109.5 . . ?
N1 C15 H15A 109.5 . . ?
N1 C15 H15B 109.5 . . ?
N1 C15 H15C 109.5 . . ?
H15A C15 H15B 109.5 . . ?
H15A C15 H15C 109.5 . . ?
H15B C15 H15C 109.5 . . ?
N1 C16 H16A 109.5 . . ?
N1 C16 H16B 109.5 . . ?
N1 C16 H16C 109.5 . . ?
H16A C16 H16B 109.5 . . ?
H16A C16 H16C 109.5 . . ?
H16B C16 H16C 109.5 . . ?

loop_
_geom_bond_atom_site_label_1
_geom_bond_atom_site_label_2
_geom_bond_distance
_geom_bond_site_symmetry_2
_geom_bond_publ_flag
W1 O24 1.903(17) . ?
W1 O36 1.723(18) . ?
W1 O73 1.917(17) . ?
W1 O74 2.278(16) . ?
W1 O85 1.864(17) . ?
W1 O91 1.986(16) . ?
W2 O21 1.724(19) . ?
W2 O96 2.176(16) . ?
W2 O98 1.887(17) . ?
W2 O108 1.846(16) . ?
W2 O125 1.972(17) . ?
W2 O153 1.941(15) . ?
W3 O41 1.745(17) . ?
W3 O77 1.856(16) . ?
W3 O78 2.024(15) . ?
W3 O109 1.846(17) . ?
W3 O127 2.261(14) . ?
W3 O136 1.918(16) . ?
W4 O10 1.753(18) . ?
W4 O18 2.127(16) . ?
W4 O53 1.886(15) . ?
W4 O89 2.144(16) . ?
W4 O129 1.75(2) . ?
W4 O132 2.035(16) . ?
W5 O4 2.244(16) . ?
W5 O6 1.752(17) . ?
W5 O8 1.894(17) . ?
W5 O66 1.905(16) . ?
W5 O85 1.968(18) . ?
W5 O123 1.868(16) . ?
W6 O12 1.710(18) . ?
W6 O25 2.171(16) . ?
W6 O63 1.956(16) . ?
W6 O77 1.992(15) . ?
W6 O117 1.939(16) . ?
W6 O130 1.867(16) . ?
W7 O1 1.723(17) . ?
W7 O49 2.250(15) . ?
W7 O104 1.863(16) . ?
W7 O110 2.002(15) . ?
W7 O120 1.946(18) . ?
W7 O124 1.87(2) . ?
W8 O19 1.882(18) . ?
W8 O31 2.000(16) . ?
W8 O35 2.233(18) . ?
W8 O82 1.760(17) . ?
W8 O97 1.995(17) . ?
W8 O113 1.855(17) . ?
W9 O39 1.878(16) . ?
W9 O42 1.934(16) . ?
W9 O64 1.921(16) . ?
W9 O86 2.265(15) . ?
W9 O87 1.946(17) . ?
W9 O133 1.755(17) . ?
W10 O37 2.030(15) . ?
W10 O45 1.803(19) . ?
W10 O64 1.963(18) . ?
W10 O86 2.259(15) . ?
W10 O94 1.867(15) . ?
W10 O163 1.74(2) . ?
W11 O79 1.951(17) . ?
W11 O115 1.856(19) . ?
W11 O121 1.910(17) . ?
W11 O124 1.963(19) . ?
W11 O134 2.186(17) . ?
W11 O156 1.745(19) . ?
W12 O30 1.754(18) . ?
W12 O40 1.963(18) . ?
W12 O84 1.834(17) . ?
W12 O102 2.231(17) . ?
W12 O113 2.018(15) . ?
W12 O125 1.895(16) . ?
W13 O40 1.922(18) . ?
W13 O65 1.718(18) . ?
W13 O97 1.879(16) . ?
W13 O102 2.274(17) . ?
W13 O131 1.962(17) . ?
W13 O167 1.859(18) . ?
W14 O22 1.831(18) . ?
W14 O27 2.273(16) . ?
W14 O28 1.909(16) . ?
W14 O71 1.741(17) . ?
W14 O104 1.931(17) . ?
W14 O137 1.869(15) . ?
W15 O18 1.803(17) . ?
W15 O49 2.258(16) . ?
W15 O76 1.704(18) . ?
W15 O106 1.981(16) . ?
W15 O120 1.982(18) . ?
W15 O122 1.888(16) . ?
W16 O14 1.702(19) . ?
W16 O39 1.947(16) . ?
W16 O43 1.852(16) . ?
W16 O98 1.925(17) . ?
W16 O152 2.153(19) . ?
W16 O154 1.976(19) . ?
W17 O22 2.006(18) . ?
W17 O56 2.212(16) . ?
W17 O62 1.725(18) . ?
W17 O75 2.007(15) . ?
W17 O105 1.822(16) . ?
W17 O121 1.915(17) . ?
W18 O60 1.892(16) . ?
W18 O99 1.732(18) . ?
W18 O101 1.812(16) . ?
W18 O118 1.984(16) . ?
W18 O127 2.289(15) . ?
W18 O136 1.969(16) . ?
W19 O27 2.270(16) . ?
W19 O28 2.008(17) . ?
W19 O52 1.724(17) . ?
W19 O88 1.936(17) . ?
W19 O122 1.909(17) . ?
W19 O138 1.773(17) . ?
W20 O26 2.295(16) . ?
W20 O31 1.890(18) . ?
W20 O33 1.986(17) . ?
W20 O44 1.757(18) . ?
W20 O50 1.837(17) . ?
W20 O60 1.952(16) . ?
W21 O20 1.738(17) . ?
W21 O53 1.920(15) . ?
W21 O72 1.747(19) . ?
W21 O90 2.133(16) . ?
W21 O138 2.152(17) . ?
W21 O149 2.000(17) . ?
W22 O50 2.028(16) . ?
W22 O80 1.946(15) . ?
W22 O92 2.133(16) . ?
W22 O101 2.133(16) . ?
W22 O146 1.74(2) . ?
W22 O148 1.75(2) . ?
W23 O37 1.847(14) . ?
W23 O51 1.745(17) . ?
W23 O100 2.253(14) . ?
W23 O112 1.86(2) . ?
W23 O114 1.994(16) . ?
W23 O142 1.96(2) . ?
W24 O23 1.718(17) . ?
W24 O42 1.908(16) . ?
W24 O100 2.294(16) . ?
W24 O139 1.907(15) . ?
W24 O142 1.924(19) . ?
W24 O154 1.885(19) . ?
W25 O19 2.009(16) . ?
W25 O26 2.253(15) . ?
W25 O33 1.910(15) . ?
W25 O63 1.903(18) . ?
W25 O69 1.724(19) . ?
W25 O78 1.840(15) . ?
W26 O13 2.236(17) . ?
W26 O46 1.879(16) . ?
W26 O57 1.977(17) . ?
W26 O67 1.75(2) . ?
W26 O75 1.838(16) . ?
W26 O137 1.972(15) . ?
W27 O7 1.919(16) . ?
W27 O61 1.736(16) . ?
W27 O83 2.280(17) . ?
W27 O91 1.845(16) . ?
W27 O103 1.869(19) . ?
W27 O109 1.955(18) . ?
W28 O7 1.966(17) . ?
W28 O9 1.728(16) . ?
W28 O83 2.265(18) . ?
W28 O111 2.016(15) . ?
W28 O118 1.830(16) . ?
W28 O126 1.800(18) . ?
W29 O8 1.969(16) . ?
W29 O48 1.739(16) . ?
W29 O70 1.959(17) . ?
W29 O79 1.902(16) . ?
W29 O81 2.266(15) . ?
W29 O110 1.865(16) . ?
W30 O34 1.720(17) . ?
W30 O66 1.950(16) . ?
W30 O70 1.953(17) . ?
W30 O81 2.250(14) . ?
W30 O106 1.874(16) . ?
W30 O132 1.855(16) . ?
W31 O32 2.006(17) . ?
W31 O54 1.74(2) . ?
W31 O58 1.716(16) . ?
W31 O93 2.252(16) . ?
W31 O94 1.968(16) . ?
W31 O131 1.899(16) . ?
W32 O16 1.721(16) . ?
W32 O32 1.890(16) . ?
W32 O84 2.034(16) . ?
W32 O87 1.865(17) . ?
W32 O93 2.266(14) . ?
W32 O153 1.886(17) . ?
W33 O11 1.714(16) . ?
W33 O73 1.959(16) . ?
W33 O74 2.282(16) . ?
W33 O111 1.869(16) . ?
W33 O123 1.997(15) . ?
W33 O145 1.852(17) . ?
W34 O17 1.848(17) . ?
W34 O24 1.975(17) . ?
W34 O103 1.978(19) . ?
W34 O117 1.886(16) . ?
W34 O135 2.167(14) . ?
W34 O147 1.733(17) . ?
W35 O47 1.776(18) . ?
W35 O80 1.872(15) . ?
W35 O107 2.145(15) . ?
W35 O126 2.119(19) . ?
W35 O145 2.016(17) . ?
W35 O164 1.742(18) . ?
W36 O13 2.304(17) . ?
W36 O29 1.691(17) . ?
W36 O57 1.907(17) . ?
W36 O88 1.914(17) . ?
W36 O140 1.938(17) . ?
W36 O149 1.864(17) . ?
W37 O46 1.977(16) . ?
W37 O55 1.693(16) . ?
W37 O95 2.238(18) . ?
W37 O114 1.886(18) . ?
W37 O139 1.942(17) . ?
W37 O140 1.909(18) . ?
W38 O5 2.137(18) . ?
W38 O45 2.123(18) . ?
W38 O112 2.028(19) . ?
W38 O143 1.927(18) . ?
W38 O160 1.75(2) . ?
W38 O165 1.77(2) . ?
W39 O2 2.155(18) . ?
W39 O54 2.168(19) . ?
W39 O143 1.867(18) . ?
W39 O158 1.73(2) . ?
W39 O161 1.72(2) . ?
W39 O167 2.001(18) . ?
Zr1 O3 2.197(17) . ?
Zr1 O17 2.041(18) . ?
Zr1 O115 2.035(19) . ?
Zr1 O157 2.18(2) . ?
Zr1 O159 2.099(17) . ?
Zr1 O168 2.18(2) . ?
Zr2 O59 2.238(18) . ?
Zr2 O108 2.025(16) . ?
Zr2 O130 2.017(16) . ?
Zr2 O144 2.180(18) . ?
Zr2 O151 2.078(17) . ?
Zr2 O162 2.19(2) . ?
Zr3 O38 2.21(2) . ?
Zr3 O43 2.027(17) . ?
Zr3 O68 2.077(18) . ?
Zr3 O105 2.053(16) . ?
Zr3 O166 2.17(3) . ?
Zr3 O173 2.15(3) . ?
K1 O2W 2.82(3) . ?
K1 O43 2.891(19) . ?
K1 O96 2.759(16) . ?
K1 O98 3.102(17) . ?
K1 O108 2.898(18) . ?
K1 O119 2.765(19) . ?
K1 O128 2.766(18) . ?
K1 O151 3.32(2) . ?
K1 O152 2.733(17) . ?
K2 O8W 2.71(2) . ?
K2 O10W 2.90(4) . ?
K2 O34 2.964(19) 6_656 ?
K2 O27W 3.14(2) . ?
K2 O47 2.725(19) . ?
K2 O58 2.641(18) 6_766 ?
K2 O80 3.085(16) . ?
K2 O148 2.70(2) . ?
K3 O9 2.963(18) . ?
K3 O10 2.776(19) 6_656 ?
K3 O18 3.02(2) 6_656 ?
K3 O19W 2.72(2) . ?
K3 O27W 2.73(2) . ?
K3 O47 2.740(19) . ?
K3 O76 2.98(2) 6_656 ?
K3 O126 3.010(19) . ?
K4 O11W 2.75(3) . ?
K4 O31 2.839(18) . ?
K4 O35 2.692(19) . ?
K4 O50 3.068(17) . ?
K4 O97 2.960(17) . ?
K4 O141 2.91(2) . ?
K4 O146 2.748(19) . ?
K4 O158 2.69(2) . ?
K4 O167 3.19(2) . ?
K5 O9 2.828(18) . ?
K5 O10 2.778(18) 6_656 ?
K5 O19W 2.83(2) . ?
K5 O20W 2.88(3) . ?
K5 O51 2.689(18) 1_445 ?
K5 O53 3.342(18) 6_656 ?
K5 O72 2.78(2) 6_656 ?
K5 O15W 2.89(3) 6_656 ?
K6 O7 2.873(17) . ?
K6 O20W 2.71(3) . ?
K6 O21W 2.65(3) . ?
K6 O51 2.931(18) 1_445 ?
K6 O55 2.893(18) 1_445 ?
K6 O73 3.203(18) . ?
K6 O91 2.970(17) . ?
K6 O111 3.042(17) . ?
K6 O142 3.07(2) 1_445 ?
K7 O20 2.685(19) . ?
K7 O95 2.69(2) . ?
K7 O112 3.170(18) . ?
K7 O114 2.935(19) . ?
K7 O140 2.94(2) . ?
K7 O149 3.173(17) . ?
K7 O155 3.03(2) . ?
K7 O165 2.69(2) . ?
K8 O4 2.638(17) . ?
K8 O9W 2.76(3) . ?
K8 O66 2.824(17) . ?
K8 O123 2.875(18) . ?
K8 O129 2.706(18) . ?
K8 O132 2.989(17) . ?
K8 O145 2.981(19) . ?
K8 O150 3.050(19) . ?
K8 O164 2.714(17) . ?
K9 O8W 2.75(2) 6_766 ?
K9 O29W 2.70(3) . ?
K9 O32 2.862(18) . ?
K9 O58 2.935(18) . ?
K9 O70 2.828(17) 1_655 ?
K9 O94 3.181(17) . ?
K9 O106 2.815(16) 1_655 ?
K9 O110 2.887(17) 1_655 ?
K9 O120 2.932(18) 1_655 ?
K10 O1W 2.80(2) . ?
K10 O3 2.744(18) . ?
K10 O17 2.934(17) . ?
K10 O25 2.729(16) . ?
K10 O117 3.064(17) . ?
K10 O119 2.729(19) . ?
K10 O130 3.015(17) . ?
K10 O135 2.736(18) . ?
K10 O151 3.03(2) . ?
K11 O7 2.989(17) . ?
K11 O22W 3.03(3) . ?
K11 O28W 2.71(3) 1_445 ?
K11 O37 2.799(17) 1_445 ?
K11 O42 2.94(2) 1_445 ?
K11 O61 2.85(2) . ?
K11 O64 2.946(17) 1_445 ?
K11 O109 3.241(17) . ?
K11 O142 2.904(18) 1_445 ?
K12 O6 2.742(18) . ?
K12 O18W 2.77(2) . ?
K12 O32 2.817(16) 1_455 ?
K12 O40 3.127(18) 1_455 ?
K12 O48 3.015(18) . ?
K12 O70 2.950(18) . ?
K12 O84 2.915(17) 1_455 ?
K12 O131 2.967(19) 1_455 ?
K12 O17W 3.14(3) . ?
K13 O3 2.726(18) . ?
K13 O3W 2.75(3) . ?
K13 O56 2.754(16) . ?
K13 O105 2.877(18) . ?
K13 O115 2.984(17) . ?
K13 O121 3.040(18) . ?
K13 O128 2.711(17) . ?
K13 O134 2.757(16) . ?
K13 O159 3.12(2) . ?
K14 O25W 2.79(3) . ?
K14 O28 2.781(17) . ?
K14 O31W 2.73(3) . ?
K14 O33 2.893(17) 1_565 ?
K14 O57 3.233(17) . ?
K14 O69 3.33(2) 1_565 ?
K14 O82 2.712(19) 1_565 ?
K14 O88 2.968(19) . ?
K14 O137 3.040(18) . ?
K15 Na7 4.020(14) 1_655 ?
K15 O16 2.771(19) . ?
K15 O18W 2.91(3) 1_655 ?
K15 O32W 2.96(4) 1_655 ?
K15 O48 2.74(2) 1_655 ?
K15 O171 2.77(3) 4_656 ?
K15 O172 2.81(3) 4_656 ?
K15 C3 3.51(4) 4_656 ?
K16 O9 2.971(17) . ?
K16 O9W 2.87(3) 6_656 ?
K16 O10 2.62(2) 6_656 ?
K16 O22W 2.65(3) . ?
K16 O23W 2.81(4) . ?
K16 O27W 2.92(2) . ?
K16 O99 2.696(19) . ?
K16 O118 3.303(18) . ?
P1 O13 1.568(17) . ?
P1 O27 1.558(17) . ?
P1 O56 1.500(17) . ?
P1 O90 1.540(17) . ?
P2 O49 1.563(17) . ?
P2 O81 1.577(16) . ?
P2 O89 1.523(17) . ?
P2 O134 1.506(18) . ?
P3 O74 1.551(16) . ?
P3 O83 1.568(19) . ?
P3 O107 1.494(16) . ?
P3 O135 1.521(17) . ?
P4 O25 1.534(16) . ?
P4 O26 1.560(17) . ?
P4 O92 1.511(17) . ?
P4 O127 1.562(15) . ?
P5 O2 1.523(18) . ?
P5 O93 1.563(17) . ?
P5 O96 1.513(16) . ?
P5 O102 1.586(18) . ?
P6 O5 1.529(17) . ?
P6 O86 1.580(16) . ?
P6 O100 1.553(16) . ?
P6 O152 1.532(19) . ?
P7 O15 1.54(2) . ?
P7 O68 1.524(19) . ?
P7 O151 1.550(18) . ?
P7 O159 1.487(19) . ?
Na1 O31W 2.90(3) 1_545 ?
Na1 O69 2.71(2) . ?
Na1 O71 2.719(19) 1_545 ?
Na1 O175 2.61(3) 4_546 ?
Na2 O19 2.65(2) . ?
Na2 O59 2.91(2) . ?
Na2 O113 2.843(19) . ?
Na2 O144 2.61(2) . ?
Na3 O1W 2.62(2) . ?
Na3 O3W 2.71(3) . ?
Na3 O4W 2.31(3) . ?
Na3 O6W 2.20(4) . ?
Na3 O7W 2.43(3) . ?
Na3 O129 2.75(2) . ?
Na3 O150 2.41(2) . ?
Na3 O164 2.71(2) . ?
Na4 O23 2.730(19) . ?
Na4 O28W 2.78(3) . ?
Na4 O61 2.680(19) 1_665 ?
Na4 O169 2.81(3) 4_656 ?
Na4 O170 2.67(3) 4_656 ?
Na5 O46 2.91(2) . ?
Na5 O139 2.77(2) . ?
Na5 O166 2.63(3) . ?
Na6 O1 2.87(2) 1_655 ?
Na6 O24W 2.79(3) 1_655 ?
Na6 O29W 2.69(3) . ?
Na6 O30W 2.69(4) . ?
Na6 O41 2.82(2) 1_665 ?
Na6 O120 2.90(2) 1_655 ?
Na7 O8 2.701(18) . ?
Na7 O32W 2.91(4) . ?
Na7 O85 2.858(18) . ?
Na7 O168 2.60(2) . ?
Na8 O24W 2.69(3) . ?
Na8 O52 2.91(2) . ?
Na8 O76 2.91(2) . ?
Na8 O99 2.93(2) 1_565 ?
Na9 O33W 2.94(4) . ?
Na9 O33W 2.94(4) 4_556 ?
Na9 O34W 2.72(4) . ?
Na9 O34W 2.72(4) 4_556 ?
Na9 O62 3.02(2) . ?
Na9 O62 3.02(2) 4_556 ?
Na9 O156 2.96(2) 4_556 ?
Na9 O156 2.96(2) . ?
Na10 O1W 2.79(3) . ?
Na10 O2W 2.60(3) . ?
Na10 O5W 2.31(3) . ?
Na10 O6W 2.20(4) . ?
Na10 O7W 2.27(4) . ?
Na10 O141 2.37(3) . ?
Na10 O146 2.79(3) . ?
Na10 O158 2.98(3) . ?
Na11 O1 2.81(3) 4_556 ?
Na11 O33W 2.84(4) 4_556 ?
Na11 O34W 2.66(4) 4_556 ?
Na11 O172 2.89(4) . ?
O3 C1 1.27(3) . ?
O4 C2 1.18(3) . ?
O35 C6 1.21(3) . ?
O38 C10 1.25(4) . ?
O59 C6 1.27(3) . ?
O95 C10 1.19(3) . ?
O116 C2 1.28(3) . ?
O119 C5 1.24(3) . ?
O128 C9 1.29(3) . ?
O141 C5 1.23(3) . ?
O144 C7 1.31(4) . ?
O150 C1 1.24(3) . ?
O155 C9 1.19(3) . ?
O157 C4 1.29(3) . ?
O162 C8 1.26(4) . ?
O166 C11 1.31(5) . ?
O168 C3 1.32(4) . ?
O169 C7 1.28(4) . ?
O170 C8 1.15(4) . ?
O171 C3 1.17(4) . ?
O172 C4 1.29(4) . ?
O173 C12 1.33(5) . ?
O174 C12 1.311(14) . ?
O175 C11 1.29(5) . ?
C1 C2 1.55(3) . ?
C3 C4 1.45(5) . ?
C5 C6 1.55(3) . ?
C7 C8 1.51(6) . ?
C9 C10 1.56(4) . ?
C11 C12 1.503(14) . ?
N2 C17 1.495(14) . ?
N2 C18 1.492(14) . ?
N2 C19 1.492(14) . ?
N2 C20 1.502(14) . ?
C17 H17A 0.9800 . ?
C17 H17B 0.9800 . ?
C17 H17C 0.9800 . ?
C18 H18A 0.9800 . ?
C18 H18B 0.9800 . ?
C18 H18C 0.9800 . ?
C19 H19A 0.9800 . ?
C19 H19B 0.9800 . ?
C19 H19C 0.9800 . ?
C20 H20A 0.9800 . ?
C20 H20B 0.9800 . ?
C20 H20C 0.9800 . ?
N1 C13 1.498(14) . ?
N1 C14 1.501(14) . ?
N1 C15 1.506(14) . ?
N1 C16 1.486(14) . ?
C13 H13A 0.9800 . ?
C13 H13B 0.9800 . ?
C13 H13C 0.9800 . ?
C14 H14A 0.9800 . ?
C14 H14B 0.9800 . ?
C14 H14C 0.9800 . ?
C15 H15A 0.9800 . ?
C15 H15B 0.9800 . ?
C15 H15C 0.9800 . ?
C16 H16A 0.9800 . ?
C16 H16B 0.9800 . ?
C16 H16C 0.9800 . ?

loop_
_twin_individual_id
_twin_individual_mass_fraction_refined
1 0.955(9)
2 0.045(9)

loop_
_smtbx_masks_void_nr
_smtbx_masks_void_average_x
_smtbx_masks_void_average_y
_smtbx_masks_void_average_z
_smtbx_masks_void_volume
_smtbx_masks_void_count_electrons
_smtbx_masks_void_content
1 -0.023 -0.023 0.000 243.8 62.3 ?
2 0.000 -0.138 0.167 684.4 0.0 ?
3 0.023 0.000 0.333 243.8 62.3 ?
4 0.138 0.138 0.500 684.4 0.0 ?
5 0.000 0.023 0.667 243.8 62.3 ?
6 -0.138 0.000 0.833 684.4 0.0 ?
7 0.036 0.595 0.480 77.1 15.4 ?
8 -0.036 0.559 0.853 77.1 23.5 ?
9 -0.055 0.629 -0.004 21.7 8.8 ?
10 0.055 0.684 0.337 21.7 9.2 ?
11 0.207 0.661 0.864 23.7 11.6 ?
12 0.405 0.441 0.813 77.1 15.4 ?
13 0.316 0.371 0.671 21.7 9.2 ?
14 0.371 0.316 0.329 21.7 8.8 ?
15 0.339 0.546 0.197 23.7 11.6 ?
16 0.441 0.405 0.187 77.1 23.5 ?
17 0.454 0.793 0.531 23.7 11.6 ?
18 0.559 0.964 0.147 77.1 15.4 ?
19 0.595 0.036 0.520 77.1 23.5 ?
20 0.546 0.339 0.803 23.7 5.1 ?
21 0.629 0.945 0.004 21.7 9.2 ?
22 0.661 0.207 0.136 23.7 5.1 ?
23 0.684 0.055 0.663 21.7 8.8 ?
24 0.793 0.454 0.469 23.7 5.1 ?
